data_7126372
loop_
_publ_author_name
'Russell-Webster, Bradley'
'Abboud, Khalil A.'
'Christou, George'

_publ_section_title
;
 Molecular nanoparticles of cerium dioxide: structure-directing effect of
 halide ions.
;
_journal_issue 40
_journal_name_full 'Chemical communications (Cambridge, England)'
_journal_page_first 5382
_journal_page_last 5385
_journal_paper_doi 10.1039/c9cc08419c
_journal_volume 56
_journal_year 2020
_chemical_formula_sum 'C169 H128 Ce20 Cl16 N3 O62'
_chemical_formula_weight 6562.34
_space_group_crystal_system monoclinic
_space_group_IT_number 4
_space_group_name_Hall 'P 2yb'
_space_group_name_H-M_alt 'P 1 21 1'
_atom_sites_solution_hydrogens geom
_atom_sites_solution_primary direct
_atom_sites_solution_secondary difmap
_audit_creation_method SHELXL-2018/3
_audit_update_record
;
2020-04-03 deposited with the CCDC.	2020-04-06 downloaded from the CCDC.
;
_cell_angle_alpha 90
_cell_angle_beta 91.975(5)
_cell_angle_gamma 90
_cell_formula_units_Z 2
_cell_length_a 20.314(5)
_cell_length_b 24.463(5)
_cell_length_c 28.508(6)
_cell_measurement_reflns_used 9880
_cell_measurement_temperature 233(2)
_cell_measurement_theta_max 28.0
_cell_measurement_theta_min 2.0
_cell_volume 14158(5)
_computing_cell_refinement 'Bruker APEX3 (Bruker, 2014)'
_computing_data_collection 'Bruker APEX3 (Bruker, 2014)'
_computing_data_reduction 'Bruker Apex3 SAINT (Bruker, 2014)'
_computing_molecular_graphics 'XP in SHELXTL-plus, Bruker 2014'
_computing_publication_material 'SHELXL2014/7, Acta Cryst. C71, 3-8'
_computing_structure_refinement 'SHELXL2014/7, Acta Cryst. C71, 3-8'
_computing_structure_solution 'SHELXL2014/7, Acta Cryst. C71, 3-8'
_diffrn_ambient_temperature 233(2)
_diffrn_measured_fraction_theta_full 1.000
_diffrn_measured_fraction_theta_max 1.000
_diffrn_measurement_device_type 'Bruker APEX-II DUO'
_diffrn_measurement_method 'phi and omega scans'
_diffrn_radiation_type MoK\a
_diffrn_radiation_wavelength 0.71073
_diffrn_reflns_av_R_equivalents 0.1090
_diffrn_reflns_av_unetI/netI 0.1469
_diffrn_reflns_Laue_measured_fraction_full 1.000
_diffrn_reflns_Laue_measured_fraction_max 1.000
_diffrn_reflns_limit_h_max 26
_diffrn_reflns_limit_h_min -24
_diffrn_reflns_limit_k_max 31
_diffrn_reflns_limit_k_min -31
_diffrn_reflns_limit_l_max 37
_diffrn_reflns_limit_l_min -37
_diffrn_reflns_number 193950
_diffrn_reflns_point_group_measured_fraction_full 0.985
_diffrn_reflns_point_group_measured_fraction_max 0.971
_diffrn_reflns_theta_full 25.242
_diffrn_reflns_theta_max 27.499
_diffrn_reflns_theta_min 1.251
_diffrn_source 'fine-focus sealed tube'
_exptl_absorpt_coefficient_mu 3.347
_exptl_absorpt_correction_T_max 0.8025
_exptl_absorpt_correction_T_min 0.6012
_exptl_absorpt_correction_type integration
_exptl_absorpt_process_details 'based on measured indexed crystal faces, Bruker SHELXTL2014 (Sheldrick, 2014)'
_exptl_crystal_colour purple
_exptl_crystal_density_diffrn 1.539
_exptl_crystal_description plate
_exptl_crystal_F_000 6182
_exptl_crystal_size_max 0.328
_exptl_crystal_size_mid 0.188
_exptl_crystal_size_min 0.113
_refine_diff_density_max 3.731
_refine_diff_density_min -1.755
_refine_diff_density_rms 0.186
_refine_ls_abs_structure_details
; 
 Refined as an inversion twin. 
;
_refine_ls_abs_structure_Flack 0.22(2)
_refine_ls_extinction_method none
_refine_ls_goodness_of_fit_ref 0.976
_refine_ls_hydrogen_treatment constr
_refine_ls_matrix_type full
_refine_ls_number_parameters 1907
_refine_ls_number_reflns 63203
_refine_ls_number_restraints 4304
_refine_ls_restrained_S_all 0.946
_refine_ls_R_factor_all 0.1421
_refine_ls_R_factor_gt 0.0582
_refine_ls_shift/su_max 0.060
_refine_ls_shift/su_mean 0.001
_refine_ls_structure_factor_coef Fsqd
_refine_ls_weighting_details 'w=1/[\s^2^(Fo^2^)+(0.0714P)^2^] where P=(Fo^2^+2Fc^2^)/3'
_refine_ls_weighting_scheme calc
_refine_ls_wR_factor_gt 0.1302
_refine_ls_wR_factor_ref 0.1711
_reflns_Friedel_coverage 0.898
_reflns_Friedel_fraction_full 0.969
_reflns_Friedel_fraction_max 0.942
_reflns_number_gt 31369
_reflns_number_total 63203
_reflns_threshold_expression 'I > 2\s(I)'
_cod_data_source_file c9cc08419c2.cif
_cod_data_source_block brad20_sq
_cod_depositor_comments 'Adding full bibliography for 7126372--7126373.cif.'
_cod_original_cell_volume 14159(5)
_cod_original_sg_symbol_H-M 'P 21'
_cod_database_code 7126372
_shelx_shelxl_version_number 2018/3
_shelx_space_group_comment
; 
The symmetry employed for this shelxl refinement is uniquely defined 
by the following loop, which should always be used as a source of 
symmetry information in preference to the above space-group names. 
They are only intended as comments. 
;
_shelx_estimated_absorpt_t_min 0.407
_shelx_estimated_absorpt_t_max 0.704
_publcif_funding_html
;
;

loop_
_space_group_symop_operation_xyz
'x, y, z'
'-x, y+1/2, -z'

loop_
_atom_site_label
_atom_site_type_symbol
_atom_site_fract_x
_atom_site_fract_y
_atom_site_fract_z
_atom_site_U_iso_or_equiv
_atom_site_adp_type
_atom_site_occupancy
_atom_site_site_symmetry_order
_atom_site_calc_flag
_atom_site_refinement_flags_posn
_atom_site_refinement_flags_adp
_atom_site_refinement_flags_occupancy
_atom_site_disorder_assembly
_atom_site_disorder_group
Ce1 Ce 0.43107(6) 0.44909(5) 0.27075(4) 0.0264(3) Uani 1 1 d . . . . .
Ce2 Ce 0.54080(6) 0.58644(5) 0.23566(4) 0.0254(3) Uani 1 1 d . . . . .
Ce3 Ce 0.46085(6) 0.49184(5) 0.14416(4) 0.0331(3) Uani 1 1 d . . . . .
Ce4 Ce 0.60640(6) 0.44079(5) 0.22572(4) 0.0320(3) Uani 1 1 d . . . . .
Ce5 Ce 0.36589(6) 0.59563(5) 0.28120(4) 0.0301(3) Uani 1 1 d . . . . .
Ce6 Ce 0.50987(6) 0.54355(5) 0.36259(4) 0.0276(3) Uani 1 1 d . . . . .
Ce7 Ce 0.67579(6) 0.52814(5) 0.31833(4) 0.0323(3) Uani 1 1 d . . . . .
Ce8 Ce 0.39161(7) 0.62776(5) 0.15812(4) 0.0374(3) Uani 1 1 d . . . . .
Ce9 Ce 0.29556(6) 0.50809(5) 0.18893(4) 0.0371(3) Uani 1 1 d . . . . .
Ce10 Ce 0.58002(6) 0.40781(5) 0.34852(4) 0.0330(3) Uani 1 1 d . . . . .
Ce11 Ce 0.71370(7) 0.56548(5) 0.18584(4) 0.0395(3) Uani 1 1 d . . . . .
Ce12 Ce 0.46538(7) 0.72940(5) 0.25407(4) 0.0352(3) Uani 1 1 d . . . . .
Ce13 Ce 0.36363(7) 0.35704(5) 0.17027(4) 0.0405(4) Uani 1 1 d . . . . .
Ce14 Ce 0.40166(7) 0.41688(5) 0.40140(4) 0.0343(3) Uani 1 1 d . . . . .
Ce15 Ce 0.56995(7) 0.61689(5) 0.10462(4) 0.0390(3) Uani 1 1 d . . . . .
Ce16 Ce 0.50615(7) 0.30619(5) 0.25295(4) 0.0401(3) Uani 1 1 d . . . . .
Ce17 Ce 0.25810(7) 0.46966(6) 0.31943(4) 0.0389(3) Uani 1 1 d . . . . .
Ce18 Ce 0.60983(6) 0.67900(5) 0.33530(4) 0.0329(3) Uani 1 1 d . . . . .
Ce19 Ce 0.64103(7) 0.71229(5) 0.20400(4) 0.0364(3) Uani 1 1 d . . . . .
Ce20 Ce 0.32936(7) 0.32311(5) 0.30115(4) 0.0404(4) Uani 1 1 d . . . . .
Cl1 Cl 0.4801(3) 0.4969(2) 0.45133(17) 0.0466(15) Uani 1 1 d . . . . .
Cl2 Cl 0.4568(3) 0.6551(2) 0.34601(16) 0.0366(13) Uani 1 1 d . . . . .
Cl3 Cl 0.3683(3) 0.5402(2) 0.37397(16) 0.0380(13) Uani 1 1 d . . . . .
Cl4 Cl 0.7098(3) 0.6063(2) 0.38616(18) 0.0511(16) Uani 1 1 d . . . . .
Cl5 Cl 0.3328(3) 0.7079(3) 0.2817(2) 0.0522(16) Uani 1 1 d . . . . .
Cl6 Cl 0.6059(3) 0.4930(3) 0.13333(18) 0.0465(15) Uani 1 1 d . . . . .
Cl7 Cl 0.7363(3) 0.4497(3) 0.1959(2) 0.0577(17) Uani 1 1 d . . . . .
Cl8 Cl 0.5145(3) 0.3810(2) 0.16157(18) 0.0481(16) Uani 1 1 d . . . . .
Cl9 Cl 0.5041(3) 0.7087(2) 0.15267(19) 0.0507(16) Uani 1 1 d . . . . .
Cl10 Cl 0.7133(3) 0.6357(2) 0.27292(18) 0.0424(14) Uani 1 1 d . . . . .
Cl11 Cl 0.6216(3) 0.3039(3) 0.3212(2) 0.0611(18) Uani 1 1 d . . . . .
Cl12 Cl 0.3936(3) 0.4146(3) 0.08598(19) 0.0576(17) Uani 1 1 d . . . . .
Cl13 Cl 0.4678(3) 0.3256(2) 0.35083(17) 0.0451(15) Uani 1 1 d . . . . .
Cl14 Cl 0.4346(5) 0.6407(4) 0.0654(3) 0.101(3) Uani 1 1 d . . . . .
Cl15 Cl 0.1823(3) 0.5207(3) 0.2390(2) 0.0625(18) Uani 1 1 d . . . . .
Cl16 Cl 0.2588(3) 0.4009(3) 0.23277(18) 0.0499(16) Uani 1 1 d . . . . .
O1 O 0.4609(6) 0.5454(5) 0.2902(4) 0.029(3) Uani 1 1 d . . . . .
O2 O 0.5102(6) 0.4901(5) 0.2166(4) 0.024(3) Uani 1 1 d . . . . .
O3 O 0.5834(6) 0.5825(5) 0.3155(4) 0.024(3) Uani 1 1 d . . . . .
O4 O 0.4828(6) 0.4553(5) 0.3465(4) 0.026(3) Uani 1 1 d . . . . .
O5 O 0.6144(6) 0.6173(6) 0.1837(4) 0.031(3) Uani 1 1 d . . . . .
O6 O 0.5619(6) 0.6738(5) 0.2582(4) 0.030(3) Uani 1 1 d . . . . .
O7 O 0.4881(7) 0.5788(5) 0.1589(4) 0.032(3) Uani 1 1 d . . . . .
O8 O 0.4380(7) 0.6344(6) 0.2321(4) 0.031(3) Uani 1 1 d . . . . .
O9 O 0.3577(7) 0.4184(6) 0.3225(4) 0.035(3) Uani 1 1 d . . . . .
O10 O 0.4107(7) 0.3614(6) 0.2482(4) 0.041(3) Uani 1 1 d . . . . .
O11 O 0.3876(6) 0.4530(6) 0.1924(4) 0.032(3) Uani 1 1 d . . . . .
O12 O 0.3374(6) 0.5078(6) 0.2640(4) 0.033(3) Uani 1 1 d . . . . .
O13 O 0.5343(6) 0.4015(5) 0.2739(4) 0.031(3) Uani 1 1 d . . . . .
O14 O 0.6349(6) 0.5282(5) 0.2407(4) 0.029(3) Uani 1 1 d . . . . .
O15 O 0.3217(7) 0.5937(6) 0.2108(4) 0.035(3) Uani 1 1 d . . . . .
O16 O 0.3705(7) 0.5405(6) 0.1399(4) 0.039(3) Uani 1 1 d . . . . .
O17 O 0.6002(6) 0.4953(5) 0.3680(4) 0.028(3) Uani 1 1 d . . . . .
O18 O 0.6510(6) 0.4429(5) 0.2967(4) 0.033(3) Uani 1 1 d . . . . .
O19 O 0.7565(8) 0.7416(7) 0.1975(6) 0.069(4) Uani 1 1 d . . . . .
O20 O 0.7610(8) 0.6558(7) 0.1748(5) 0.061(4) Uani 1 1 d . . . . .
O21 O 0.8240(8) 0.5609(7) 0.2231(5) 0.062(4) Uani 1 1 d . . . . .
O22 O 0.7773(7) 0.5233(6) 0.2860(5) 0.046(4) Uani 1 1 d . . . . .
O23 O 0.7414(7) 0.4762(6) 0.3745(5) 0.052(4) Uani 1 1 d . . . . .
O24 O 0.6845(8) 0.4008(6) 0.3888(5) 0.051(4) Uani 1 1 d . . . . .
O25 O 0.6439(8) 0.3516(7) 0.2160(6) 0.065(5) Uani 1 1 d . . . . .
O26 O 0.5957(9) 0.2707(6) 0.2057(5) 0.066(4) Uani 1 1 d . . . . .
O27 O 0.4447(8) 0.2709(7) 0.1833(5) 0.060(4) Uani 1 1 d . . . . .
O28 O 0.3900(9) 0.2810(6) 0.1137(5) 0.065(5) Uani 1 1 d . . . . .
O29 O 0.5006(10) 0.2101(7) 0.2776(6) 0.070(5) Uani 1 1 d . . . . .
O30 O 0.4050(9) 0.2443(7) 0.2813(5) 0.064(4) Uani 1 1 d . . . . .
O31 O 0.3050(8) 0.2859(7) 0.2095(5) 0.060(4) Uani 1 1 d . . . . .
O32 O 0.2410(9) 0.2606(8) 0.2657(6) 0.083(6) Uani 1 1 d . . . . .
O33 O 0.7703(9) 0.5394(8) 0.1126(6) 0.081(5) Uani 1 1 d . . . . .
O34 O 0.6864(8) 0.5925(7) 0.0973(5) 0.056(4) Uani 1 1 d . . . . .
O35 O 0.4854(8) 0.5160(7) 0.0667(5) 0.060(5) Uani 1 1 d . . . . .
O36 O 0.5673(9) 0.5566(7) 0.0344(5) 0.063(4) Uani 1 1 d . . . . .
O37 O 0.6039(9) 0.6886(7) 0.0487(5) 0.066(5) Uani 1 1 d . . . . .
O38 O 0.6450(8) 0.7064(6) 0.1172(5) 0.053(4) Uani 1 1 d . . . . .
O39 O 0.3350(8) 0.3334(7) 0.3985(5) 0.053(4) Uani 1 1 d . . . . .
O40 O 0.3037(8) 0.2576(6) 0.3649(5) 0.063(4) Uani 1 1 d . . . . .
O41 O 0.1476(8) 0.4259(8) 0.3287(5) 0.063(4) Uani 1 1 d . . . . .
O42 O 0.2258(8) 0.3633(7) 0.3321(5) 0.059(4) Uani 1 1 d . . . . .
O43 O 0.3323(8) 0.4387(7) 0.4695(5) 0.057(4) Uani 1 1 d . . . . .
O44 O 0.2764(7) 0.4458(6) 0.4025(5) 0.046(4) Uani 1 1 d . . . . .
O45 O 0.5534(8) 0.3843(6) 0.4236(5) 0.052(4) Uani 1 1 d . . . . .
O46 O 0.4661(9) 0.3612(7) 0.4608(5) 0.059(4) Uani 1 1 d . . . . .
O47 O 0.2625(8) 0.6025(7) 0.3169(5) 0.058(4) Uani 1 1 d . . . . .
O48 O 0.2018(8) 0.5452(7) 0.3574(6) 0.068(5) Uani 1 1 d . . . . .
O49 O 0.5821(8) 0.6926(6) 0.4173(5) 0.057(4) Uani 1 1 d . . . . .
O50 O 0.5558(7) 0.6064(6) 0.4181(4) 0.042(4) Uani 1 1 d . . . . .
O51 O 0.5391(7) 0.7615(6) 0.3279(4) 0.040(3) Uani 1 1 d . . . . .
O52 O 0.4518(8) 0.8075(7) 0.3100(5) 0.059(4) Uani 1 1 d . . . . .
O53 O 0.2895(10) 0.6357(8) 0.1169(6) 0.073(5) Uani 1 1 d . . . . .
O54 O 0.2283(8) 0.5631(8) 0.1373(6) 0.062(4) Uani 1 1 d . . . . .
O55 O 0.7014(7) 0.7458(6) 0.3545(5) 0.051(4) Uani 1 1 d . . . . .
O56 O 0.6705(8) 0.7543(6) 0.2821(5) 0.046(3) Uani 1 1 d . . . . .
O57 O 0.2559(8) 0.4436(7) 0.1342(5) 0.053(4) Uani 1 1 d . . . . .
O58 O 0.2566(9) 0.3560(7) 0.1248(5) 0.063(4) Uani 1 1 d . . . . .
O59 O 0.3966(8) 0.7934(6) 0.2033(5) 0.053(4) Uani 1 1 d . . . . .
O60 O 0.3612(8) 0.7183(6) 0.1719(4) 0.048(4) Uani 1 1 d . . . . .
O61 O 0.6334(8) 0.8112(6) 0.1827(5) 0.058(4) Uani 1 1 d . . . . .
O62 O 0.5530(8) 0.7898(6) 0.2284(5) 0.052(4) Uani 1 1 d . . . . .
C1 C 0.7860(13) 0.7002(12) 0.1833(8) 0.059(6) Uani 1 1 d . . . . .
C2 C 0.8597(7) 0.7048(8) 0.1738(6) 0.072(7) Uani 1 1 d G . . . .
C3 C 0.8894(10) 0.7560(7) 0.1745(7) 0.098(10) Uani 1 1 d G . . . .
H3A H 0.864610 0.787209 0.181430 0.117 Uiso 1 1 calc R U . . .
C4 C 0.9558(10) 0.7609(8) 0.1650(7) 0.101(10) Uani 1 1 d G . . . .
H4A H 0.975887 0.795548 0.165490 0.121 Uiso 1 1 calc R U . . .
C5 C 0.9924(7) 0.7147(10) 0.1548(7) 0.113(11) Uani 1 1 d G . . . .
H5A H 1.037321 0.718096 0.148332 0.135 Uiso 1 1 calc R U . . .
C6 C 0.9627(10) 0.6636(8) 0.1540(7) 0.104(10) Uani 1 1 d G . . . .
H6A H 0.987478 0.632304 0.147114 0.125 Uiso 1 1 calc R U . . .
C7 C 0.8963(10) 0.6586(6) 0.1635(6) 0.079(8) Uani 1 1 d G . . . .
H7A H 0.876201 0.623963 0.163054 0.095 Uiso 1 1 calc R U . . .
C11 C 0.8289(13) 0.5391(11) 0.2632(8) 0.062(6) Uani 1 1 d . . . . .
C12 C 0.8928(7) 0.5318(9) 0.2886(6) 0.075(8) Uani 1 1 d G . . . .
C13 C 0.9491(10) 0.5417(9) 0.2635(5) 0.110(12) Uani 1 1 d G . . . .
H13A H 0.945254 0.554737 0.232554 0.132 Uiso 1 1 calc R U . . .
C14 C 1.0110(8) 0.5323(9) 0.2843(7) 0.096(10) Uani 1 1 d G . . . .
H14A H 1.049020 0.538949 0.267282 0.115 Uiso 1 1 calc R U . . .
C15 C 1.0167(8) 0.5130(10) 0.3301(8) 0.141(16) Uani 1 1 d G . . . .
H15A H 1.058517 0.506601 0.344091 0.169 Uiso 1 1 calc R U . . .
C16 C 0.9604(11) 0.5031(10) 0.3552(5) 0.131(15) Uani 1 1 d G . . . .
H16A H 0.964249 0.490042 0.386172 0.157 Uiso 1 1 calc R U . . .
C17 C 0.8985(8) 0.5125(9) 0.3345(6) 0.088(9) Uani 1 1 d G . . . .
H17A H 0.860482 0.505829 0.351445 0.106 Uiso 1 1 calc R U . . .
C21 C 0.7344(12) 0.4290(10) 0.3940(8) 0.045(5) Uani 1 1 d . . . . .
C22 C 0.7914(7) 0.4096(7) 0.4234(5) 0.063(6) Uani 1 1 d G . . . .
C23 C 0.8383(10) 0.4457(6) 0.4418(6) 0.086(8) Uani 1 1 d G . . . .
H23A H 0.834705 0.483263 0.435475 0.103 Uiso 1 1 calc R U . . .
C24 C 0.8906(9) 0.4261(9) 0.4697(7) 0.130(13) Uani 1 1 d G . . . .
H24A H 0.922408 0.450541 0.482242 0.155 Uiso 1 1 calc R U . . .
C25 C 0.8960(8) 0.3705(10) 0.4792(6) 0.119(12) Uani 1 1 d G . . . .
H25A H 0.931386 0.357340 0.498039 0.142 Uiso 1 1 calc R U . . .
C26 C 0.8490(10) 0.3345(7) 0.4607(7) 0.112(11) Uani 1 1 d G . . . .
H26A H 0.852660 0.296861 0.467068 0.134 Uiso 1 1 calc R U . . .
C27 C 0.7967(8) 0.3540(7) 0.4328(6) 0.068(7) Uani 1 1 d G . . . .
H27A H 0.764956 0.329582 0.420301 0.081 Uiso 1 1 calc R U . . .
C31 C 0.4307(13) 0.2538(9) 0.1421(8) 0.050(5) Uani 1 1 d . . . . .
C32 C 0.4575(8) 0.1983(5) 0.1293(5) 0.049(5) Uani 1 1 d G . . . .
C33 C 0.5049(8) 0.1720(6) 0.1575(4) 0.062(6) Uani 1 1 d G . . . .
H33A H 0.518422 0.187179 0.186514 0.075 Uiso 1 1 calc R U . . .
C34 C 0.5323(8) 0.1231(7) 0.1426(6) 0.082(8) Uani 1 1 d G . . . .
H34A H 0.564382 0.105321 0.161674 0.098 Uiso 1 1 calc R U . . .
C35 C 0.5124(10) 0.1007(6) 0.0997(7) 0.112(12) Uani 1 1 d G . . . .
H35A H 0.530914 0.067632 0.089677 0.135 Uiso 1 1 calc R U . . .
C36 C 0.4650(10) 0.1270(7) 0.0716(5) 0.118(13) Uani 1 1 d G . . . .
H36A H 0.451486 0.111801 0.042518 0.142 Uiso 1 1 calc R U . . .
C37 C 0.4376(8) 0.1758(7) 0.0864(5) 0.083(9) Uani 1 1 d G . . . .
H37A H 0.405526 0.193659 0.067357 0.100 Uiso 1 1 calc R U . . .
C41 C 0.4492(17) 0.2040(12) 0.2857(10) 0.070(7) Uani 1 1 d . . . . .
C42 C 0.4140(10) 0.1513(6) 0.2959(5) 0.063(6) Uani 1 1 d G . . . .
C43 C 0.4559(8) 0.1064(8) 0.2974(6) 0.081(8) Uani 1 1 d G . . . .
H43A H 0.500009 0.110243 0.289011 0.097 Uiso 1 1 calc R U . . .
C44 C 0.4325(11) 0.0557(6) 0.3112(7) 0.115(12) Uani 1 1 d G . . . .
H44A H 0.460867 0.025259 0.312229 0.138 Uiso 1 1 calc R U . . .
C45 C 0.3673(12) 0.0499(6) 0.3236(7) 0.116(12) Uani 1 1 d G . . . .
H45A H 0.351524 0.015617 0.332950 0.139 Uiso 1 1 calc R U . . .
C46 C 0.3254(8) 0.0948(9) 0.3221(7) 0.123(13) Uani 1 1 d G . . . .
H46A H 0.281323 0.090958 0.330453 0.148 Uiso 1 1 calc R U . . .
C47 C 0.3488(9) 0.1455(7) 0.3082(6) 0.083(8) Uani 1 1 d G . . . .
H47A H 0.320464 0.175942 0.307234 0.100 Uiso 1 1 calc R U . . .
C51 C 0.2562(14) 0.2587(13) 0.2235(9) 0.082(8) Uani 1 1 d . . . . .
C52 C 0.2193(16) 0.2280(15) 0.1867(10) 0.248(13) Uani 1 1 d G . . . .
C53 C 0.2351(16) 0.2279(15) 0.1397(11) 0.248(13) Uani 1 1 d G . . . .
H53A H 0.269587 0.250067 0.129375 0.298 Uiso 1 1 calc R U . . .
C54 C 0.2000(17) 0.1951(16) 0.1078(7) 0.248(13) Uani 1 1 d G . . . .
H54A H 0.210658 0.195104 0.076021 0.298 Uiso 1 1 calc R U . . .
C55 C 0.1490(16) 0.1624(14) 0.1231(9) 0.248(13) Uani 1 1 d G . . . .
H55A H 0.125234 0.140244 0.101541 0.298 Uiso 1 1 calc R U . . .
C56 C 0.1332(15) 0.1625(14) 0.1701(11) 0.248(13) Uani 1 1 d G . . . .
H56A H 0.098738 0.140346 0.180414 0.298 Uiso 1 1 calc R U . . .
C57 C 0.1684(17) 0.1953(16) 0.2019(7) 0.248(13) Uani 1 1 d G . . . .
H57A H 0.157666 0.195309 0.233768 0.298 Uiso 1 1 calc R U . . .
C61 C 0.7284(14) 0.5657(10) 0.0828(9) 0.061(6) Uani 1 1 d . . . . .
C62 C 0.7469(10) 0.5570(8) 0.0312(4) 0.089(10) Uani 1 1 d G . . . .
C63 C 0.7910(10) 0.5185(8) 0.0150(6) 0.118(12) Uani 1 1 d G . . . .
H63A H 0.814244 0.495775 0.036329 0.141 Uiso 1 1 calc R U . . .
C64 C 0.8007(10) 0.5137(8) -0.0329(7) 0.124(13) Uani 1 1 d G . . . .
H64A H 0.830522 0.487678 -0.043878 0.149 Uiso 1 1 calc R U . . .
C65 C 0.7663(11) 0.5473(9) -0.0644(5) 0.105(11) Uani 1 1 d G . . . .
H65A H 0.772854 0.544045 -0.096807 0.126 Uiso 1 1 calc R U . . .
C66 C 0.7222(10) 0.5858(8) -0.0482(5) 0.128(14) Uani 1 1 d G . . . .
H66A H 0.698907 0.608511 -0.069531 0.154 Uiso 1 1 calc R U . . .
C67 C 0.7125(9) 0.5906(7) -0.0003(6) 0.074(8) Uani 1 1 d G . . . .
H67A H 0.682627 0.616610 0.010676 0.089 Uiso 1 1 calc R U . . .
C71 C 0.5202(16) 0.5224(11) 0.0320(9) 0.072(8) Uani 1 1 d . . . . .
C72 C 0.5205(10) 0.4869(7) -0.0090(5) 0.069(7) Uani 1 1 d G . . . .
C73 C 0.4619(9) 0.4589(8) -0.0183(6) 0.095(10) Uani 1 1 d G . . . .
H73A H 0.428514 0.459433 0.003721 0.114 Uiso 1 1 calc R U . . .
C74 C 0.4528(9) 0.4302(8) -0.0601(7) 0.110(11) Uani 1 1 d G . . . .
H74A H 0.413150 0.411324 -0.066341 0.132 Uiso 1 1 calc R U . . .
C75 C 0.5022(12) 0.4295(8) -0.0926(5) 0.122(13) Uani 1 1 d G . . . .
H75A H 0.495958 0.410119 -0.120886 0.146 Uiso 1 1 calc R U . . .
C76 C 0.5607(10) 0.4575(9) -0.0834(6) 0.109(11) Uani 1 1 d G . . . .
H76A H 0.594132 0.457023 -0.105370 0.131 Uiso 1 1 calc R U . . .
C77 C 0.5699(8) 0.4862(8) -0.0416(6) 0.085(8) Uani 1 1 d G . . . .
H77A H 0.609498 0.505133 -0.035307 0.102 Uiso 1 1 calc R U . . .
C81 C 0.6431(14) 0.7144(11) 0.0750(8) 0.061(6) Uani 1 1 d . . . . .
C82 C 0.6822(9) 0.7636(7) 0.0548(6) 0.069(8) Uani 1 1 d G . . . .
C83 C 0.6866(9) 0.7657(7) 0.0063(5) 0.075(8) Uani 1 1 d G . . . .
H83A H 0.668741 0.737294 -0.012393 0.090 Uiso 1 1 calc R U . . .
C84 C 0.7176(11) 0.8096(9) -0.0146(5) 0.118(13) Uani 1 1 d G . . . .
H84A H 0.720583 0.810984 -0.047427 0.142 Uiso 1 1 calc R U . . .
C85 C 0.7440(12) 0.8516(8) 0.0130(7) 0.154(18) Uani 1 1 d G . . . .
H85A H 0.764921 0.881292 -0.001140 0.184 Uiso 1 1 calc R U . . .
C86 C 0.7395(12) 0.8495(8) 0.0615(7) 0.153(18) Uani 1 1 d G . . . .
H86A H 0.757416 0.877912 0.080181 0.184 Uiso 1 1 calc R U . . .
C87 C 0.7086(11) 0.8056(8) 0.0824(4) 0.106(12) Uani 1 1 d G . . . .
H87A H 0.705573 0.804223 0.115216 0.127 Uiso 1 1 calc R U . . .
C91 C 0.3090(12) 0.2879(10) 0.4008(8) 0.055(6) Uani 1 1 d . . . . .
C92 C 0.2882(9) 0.2654(7) 0.4450(4) 0.060(6) Uani 1 1 d G . . . .
C93 C 0.3031(8) 0.2933(6) 0.4865(5) 0.064(7) Uani 1 1 d G . . . .
H93A H 0.327014 0.326214 0.485746 0.076 Uiso 1 1 calc R U . . .
C94 C 0.2827(9) 0.2727(7) 0.5290(4) 0.080(9) Uani 1 1 d G . . . .
H94A H 0.292779 0.291602 0.557040 0.095 Uiso 1 1 calc R U . . .
C95 C 0.2473(9) 0.2241(7) 0.5301(4) 0.067(7) Uani 1 1 d G . . . .
H95A H 0.233519 0.210126 0.558835 0.081 Uiso 1 1 calc R U . . .
C96 C 0.2324(9) 0.1961(6) 0.4886(6) 0.099(11) Uani 1 1 d G . . . .
H96A H 0.208494 0.163262 0.489335 0.118 Uiso 1 1 calc R U . . .
C97 C 0.2528(10) 0.2168(7) 0.4461(5) 0.090(10) Uani 1 1 d G . . . .
H97A H 0.242728 0.197873 0.418040 0.108 Uiso 1 1 calc R U . . .
C101 C 0.1650(14) 0.3779(12) 0.3395(7) 0.055(5) Uani 1 1 d . . . . .
C102 C 0.1206(9) 0.3393(8) 0.3558(7) 0.089(8) Uani 1 1 d G . . . .
C103 C 0.0601(11) 0.3592(7) 0.3694(8) 0.115(12) Uani 1 1 d G . . . .
H10A H 0.050797 0.396755 0.367062 0.138 Uiso 1 1 calc R U . . .
C104 C 0.0133(9) 0.3235(10) 0.3864(8) 0.141(14) Uani 1 1 d G . . . .
H10B H -0.027614 0.336976 0.395636 0.170 Uiso 1 1 calc R U . . .
C105 C 0.0271(10) 0.2680(9) 0.3899(8) 0.140(15) Uani 1 1 d G . . . .
H10C H -0.004539 0.243876 0.401428 0.168 Uiso 1 1 calc R U . . .
C106 C 0.0876(12) 0.2481(7) 0.3763(8) 0.132(13) Uani 1 1 d G . . . .
H10D H 0.096947 0.210555 0.378646 0.159 Uiso 1 1 calc R U . . .
C107 C 0.1344(8) 0.2838(9) 0.3593(7) 0.105(10) Uani 1 1 d G . . . .
H10E H 0.175359 0.270334 0.350072 0.126 Uiso 1 1 calc R U . . .
C111 C 0.2814(13) 0.4457(11) 0.4485(8) 0.058(6) Uani 1 1 d . . . . .
C112 C 0.2153(8) 0.4611(8) 0.4722(6) 0.065(7) Uani 1 1 d G . . . .
C113 C 0.2191(8) 0.4624(8) 0.5209(6) 0.083(8) Uani 1 1 d G . . . .
H11A H 0.259087 0.454422 0.537017 0.099 Uiso 1 1 calc R U . . .
C114 C 0.1637(10) 0.4756(9) 0.5459(4) 0.122(14) Uani 1 1 d G . . . .
H11B H 0.166220 0.476516 0.578855 0.147 Uiso 1 1 calc R U . . .
C115 C 0.1045(8) 0.4874(9) 0.5221(7) 0.107(11) Uani 1 1 d G . . . .
H11C H 0.067057 0.496330 0.538954 0.129 Uiso 1 1 calc R U . . .
C116 C 0.1008(8) 0.4861(9) 0.4733(7) 0.125(13) Uani 1 1 d G . . . .
H11D H 0.060761 0.494050 0.457214 0.150 Uiso 1 1 calc R U . . .
C117 C 0.1562(9) 0.4729(8) 0.4484(5) 0.087(9) Uani 1 1 d G . . . .
H11E H 0.153629 0.471955 0.415374 0.104 Uiso 1 1 calc R U . . .
C121 C 0.5268(14) 0.3604(9) 0.4559(7) 0.052(5) Uani 1 1 d . . . . .
C122 C 0.5699(9) 0.3304(7) 0.4910(5) 0.064(6) Uani 1 1 d G . . . .
C123 C 0.6379(9) 0.3325(8) 0.4872(6) 0.098(11) Uani 1 1 d G . . . .
H12A H 0.656330 0.350529 0.461655 0.118 Uiso 1 1 calc R U . . .
C124 C 0.6787(8) 0.3079(10) 0.5212(8) 0.127(14) Uani 1 1 d G . . . .
H12B H 0.724703 0.309299 0.518627 0.152 Uiso 1 1 calc R U . . .
C125 C 0.6515(11) 0.2812(9) 0.5590(6) 0.144(15) Uani 1 1 d G . . . .
H12C H 0.679112 0.264604 0.581965 0.173 Uiso 1 1 calc R U . . .
C126 C 0.5835(11) 0.2792(8) 0.5628(5) 0.143(16) Uani 1 1 d G . . . .
H12D H 0.565147 0.261138 0.588332 0.171 Uiso 1 1 calc R U . . .
C127 C 0.5428(8) 0.3038(7) 0.5288(6) 0.083(8) Uani 1 1 d G . . . .
H12E H 0.496773 0.302368 0.531361 0.099 Uiso 1 1 calc R U . . .
C131 C 0.2164(15) 0.5916(12) 0.3471(9) 0.076(8) Uani 1 1 d . . . . .
C132 C 0.1891(9) 0.6373(7) 0.3723(6) 0.097(4) Uani 1 1 d G . . . .
C133 C 0.2064(8) 0.6907(8) 0.3615(6) 0.097(4) Uani 1 1 d G . . . .
H13B H 0.239128 0.697405 0.339685 0.116 Uiso 1 1 calc R U . . .
C134 C 0.1753(10) 0.7343(6) 0.3829(7) 0.097(4) Uani 1 1 d G . . . .
H13C H 0.186983 0.770362 0.375572 0.116 Uiso 1 1 calc R U . . .
C135 C 0.1268(9) 0.7244(7) 0.4151(6) 0.097(4) Uani 1 1 d G . . . .
H13D H 0.105813 0.753827 0.429589 0.116 Uiso 1 1 calc R U . . .
C136 C 0.1095(8) 0.6710(8) 0.4259(6) 0.097(4) Uani 1 1 d G . . . .
H13E H 0.076787 0.664334 0.447719 0.116 Uiso 1 1 calc R U . . .
C137 C 0.1406(10) 0.6275(6) 0.4045(7) 0.097(4) Uani 1 1 d G . . . .
H13F H 0.128932 0.591376 0.411833 0.116 Uiso 1 1 calc R U . . .
C141 C 0.5666(11) 0.6485(9) 0.4390(8) 0.043(5) Uani 1 1 d . . . . .
C142 C 0.5566(8) 0.6541(6) 0.4904(3) 0.048(6) Uani 1 1 d G . . . .
C143 C 0.5673(10) 0.7038(6) 0.5129(5) 0.076(9) Uani 1 1 d G . . . .
H14B H 0.580681 0.734435 0.495703 0.091 Uiso 1 1 calc R U . . .
C144 C 0.5580(11) 0.7084(7) 0.5608(5) 0.131(15) Uani 1 1 d G . . . .
H14C H 0.565180 0.742037 0.576042 0.157 Uiso 1 1 calc R U . . .
C145 C 0.5381(10) 0.6631(8) 0.5862(4) 0.105(12) Uani 1 1 d G . . . .
H14D H 0.531891 0.666203 0.618620 0.126 Uiso 1 1 calc R U . . .
C146 C 0.5275(11) 0.6134(7) 0.5637(5) 0.111(12) Uani 1 1 d G . . . .
H14E H 0.514103 0.582766 0.580860 0.134 Uiso 1 1 calc R U . . .
C147 C 0.5368(10) 0.6088(6) 0.5158(5) 0.078(9) Uani 1 1 d G . . . .
H14F H 0.529604 0.575163 0.500521 0.093 Uiso 1 1 calc R U . . .
C151 C 0.5034(13) 0.8031(10) 0.3309(8) 0.050(5) Uani 1 1 d . . . . .
C152 C 0.5240(8) 0.8486(5) 0.3651(4) 0.047(5) Uani 1 1 d G . . . .
C153 C 0.5816(7) 0.8436(5) 0.3926(5) 0.052(6) Uani 1 1 d G . . . .
H15B H 0.608285 0.812485 0.389726 0.063 Uiso 1 1 calc R U . . .
C154 C 0.5996(7) 0.8846(7) 0.4242(5) 0.068(7) Uani 1 1 d G . . . .
H15C H 0.638561 0.881227 0.442770 0.081 Uiso 1 1 calc R U . . .
C155 C 0.5601(9) 0.9306(6) 0.4284(5) 0.073(7) Uani 1 1 d G . . . .
H15D H 0.572321 0.958346 0.449813 0.088 Uiso 1 1 calc R U . . .
C156 C 0.5025(8) 0.9356(5) 0.4010(5) 0.078(8) Uani 1 1 d G . . . .
H15E H 0.475803 0.966722 0.403811 0.093 Uiso 1 1 calc R U . . .
C157 C 0.4845(7) 0.8946(7) 0.3693(5) 0.062(7) Uani 1 1 d G . . . .
H15F H 0.445526 0.897981 0.350766 0.074 Uiso 1 1 calc R U . . .
C161 C 0.2373(17) 0.6105(14) 0.1146(9) 0.077(8) Uani 1 1 d . . . . .
C162 C 0.1862(11) 0.6241(11) 0.0826(8) 0.141(7) Uani 1 1 d G . . . .
C163 C 0.1217(13) 0.6071(10) 0.0884(7) 0.141(7) Uani 1 1 d G . . . .
H16B H 0.112132 0.581860 0.112080 0.169 Uiso 1 1 calc R U . . .
C164 C 0.0713(9) 0.6273(11) 0.0591(9) 0.141(7) Uani 1 1 d G . . . .
H16C H 0.027656 0.615783 0.062959 0.169 Uiso 1 1 calc R U . . .
C165 C 0.0854(11) 0.6646(11) 0.0240(8) 0.141(7) Uani 1 1 d G . . . .
H16D H 0.051296 0.678252 0.004185 0.169 Uiso 1 1 calc R U . . .
C166 C 0.1499(13) 0.6816(10) 0.0182(7) 0.141(7) Uani 1 1 d G . . . .
H16E H 0.159412 0.706798 -0.005470 0.169 Uiso 1 1 calc R U . . .
C167 C 0.2003(9) 0.6614(11) 0.0475(9) 0.141(7) Uani 1 1 d G . . . .
H16F H 0.243889 0.672875 0.043650 0.169 Uiso 1 1 calc R U . . .
C171 C 0.7040(12) 0.7684(9) 0.3171(8) 0.049(5) Uani 1 1 d . . . . .
C172 C 0.7496(9) 0.8161(7) 0.3127(6) 0.083(9) Uani 1 1 d G . . . .
C173 C 0.7883(12) 0.8325(9) 0.3513(5) 0.113(13) Uani 1 1 d G . . . .
H17B H 0.785146 0.814130 0.380072 0.135 Uiso 1 1 calc R U . . .
C174 C 0.8318(11) 0.8760(10) 0.3473(7) 0.18(2) Uani 1 1 d G . . . .
H17C H 0.857991 0.887066 0.373407 0.214 Uiso 1 1 calc R U . . .
C175 C 0.8365(11) 0.9031(8) 0.3047(8) 0.120(13) Uani 1 1 d G . . . .
H17D H 0.865902 0.932544 0.302010 0.144 Uiso 1 1 calc R U . . .
C176 C 0.7978(11) 0.8867(8) 0.2661(6) 0.122(13) Uani 1 1 d G . . . .
H17E H 0.800969 0.905086 0.237277 0.147 Uiso 1 1 calc R U . . .
C177 C 0.7543(9) 0.8432(8) 0.2701(5) 0.070(8) Uani 1 1 d G . . . .
H17F H 0.728123 0.832151 0.243941 0.084 Uiso 1 1 calc R U . . .
C181 C 0.2306(15) 0.4000(13) 0.1188(10) 0.070(7) Uani 1 1 d . . . . .
C182 C 0.1700(8) 0.4026(10) 0.0948(6) 0.079(7) Uani 1 1 d G . . . .
C183 C 0.1384(12) 0.3545(8) 0.0812(7) 0.106(10) Uani 1 1 d G . . . .
H18A H 0.158701 0.320578 0.087444 0.128 Uiso 1 1 calc R U . . .
C184 C 0.0768(12) 0.3564(10) 0.0585(8) 0.165(18) Uani 1 1 d G . . . .
H18B H 0.055495 0.323834 0.049271 0.198 Uiso 1 1 calc R U . . .
C185 C 0.0468(9) 0.4065(13) 0.0493(8) 0.154(16) Uani 1 1 d G . . . .
H18C H 0.005176 0.407828 0.033873 0.185 Uiso 1 1 calc R U . . .
C186 C 0.0784(12) 0.4547(10) 0.0629(8) 0.128(12) Uani 1 1 d G . . . .
H18D H 0.058061 0.488567 0.056646 0.154 Uiso 1 1 calc R U . . .
C187 C 0.1399(11) 0.4527(8) 0.0856(8) 0.121(12) Uani 1 1 d G . . . .
H18E H 0.161267 0.485313 0.094819 0.145 Uiso 1 1 calc R U . . .
C191 C 0.3634(15) 0.7696(11) 0.1741(8) 0.064(7) Uani 1 1 d . . . . .
C192 C 0.3208(8) 0.8019(7) 0.1401(5) 0.057(6) Uani 1 1 d G . . . .
C193 C 0.3188(9) 0.8585(7) 0.1437(6) 0.080(8) Uani 1 1 d G . . . .
H19A H 0.343852 0.876380 0.167447 0.096 Uiso 1 1 calc R U . . .
C194 C 0.2797(11) 0.8888(6) 0.1123(8) 0.128(13) Uani 1 1 d G . . . .
H19B H 0.278324 0.927060 0.114742 0.154 Uiso 1 1 calc R U . . .
C195 C 0.2426(10) 0.8624(10) 0.0772(7) 0.141(15) Uani 1 1 d G . . . .
H19C H 0.216139 0.882808 0.055972 0.169 Uiso 1 1 calc R U . . .
C196 C 0.2446(9) 0.8057(10) 0.0736(6) 0.122(13) Uani 1 1 d G . . . .
H19D H 0.219481 0.787875 0.049907 0.146 Uiso 1 1 calc R U . . .
C197 C 0.2837(10) 0.7755(7) 0.1051(6) 0.089(9) Uani 1 1 d G . . . .
H19E H 0.285009 0.737193 0.102612 0.106 Uiso 1 1 calc R U . . .
C201 C 0.5865(12) 0.8270(10) 0.2065(7) 0.047(5) Uani 1 1 d . . . . .
C202 C 0.5649(9) 0.8849(5) 0.2068(6) 0.067(7) Uani 1 1 d G . . . .
C203 C 0.6074(8) 0.9250(8) 0.1912(6) 0.087(9) Uani 1 1 d G . . . .
H20A H 0.648647 0.915096 0.179887 0.104 Uiso 1 1 calc R U . . .
C204 C 0.5890(10) 0.9797(6) 0.1925(7) 0.104(11) Uani 1 1 d G . . . .
H20B H 0.617757 1.006765 0.181971 0.125 Uiso 1 1 calc R U . . .
C205 C 0.5280(11) 0.9942(5) 0.2093(7) 0.100(10) Uani 1 1 d G . . . .
H20C H 0.515548 1.031231 0.210136 0.120 Uiso 1 1 calc R U . . .
C206 C 0.4855(8) 0.9542(8) 0.2249(6) 0.092(9) Uani 1 1 d G . . . .
H20D H 0.444229 0.964029 0.236217 0.110 Uiso 1 1 calc R U . . .
C207 C 0.5039(8) 0.8995(6) 0.2236(6) 0.070(7) Uani 1 1 d G . . . .
H20E H 0.475118 0.872360 0.234133 0.084 Uiso 1 1 calc R U . . .
C211 C 0.6561(15) 0.2988(10) 0.2066(6) 0.063(5) Uani 1 1 d . . . . .
C212 C 0.7062(10) 0.2748(10) 0.1879(9) 0.148(7) Uani 1 1 d G . . . .
C213 C 0.7623(14) 0.3068(7) 0.1842(9) 0.148(7) Uani 1 1 d G . . . .
H21A H 0.759054 0.345101 0.185239 0.177 Uiso 1 1 calc R U . . .
C214 C 0.8232(11) 0.2821(10) 0.1789(9) 0.148(7) Uani 1 1 d G . . . .
H21B H 0.861202 0.303747 0.176407 0.177 Uiso 1 1 calc R U . . .
C215 C 0.8280(10) 0.2255(10) 0.1774(9) 0.148(7) Uani 1 1 d G . . . .
H21C H 0.869245 0.208794 0.173802 0.177 Uiso 1 1 calc R U . . .
C216 C 0.7719(14) 0.1935(7) 0.1811(9) 0.148(7) Uani 1 1 d G . . . .
H21D H 0.775139 0.155194 0.180030 0.177 Uiso 1 1 calc R U . . .
C217 C 0.7110(11) 0.2182(10) 0.1863(9) 0.148(7) Uani 1 1 d G . . . .
H21E H 0.672990 0.196547 0.188862 0.177 Uiso 1 1 calc R U . . .
N221 N 0.6666(14) 0.5212(12) 0.4757(7) 0.158(7) Uiso 1 1 d G . . . .
H22F H 0.649904 0.530324 0.448261 0.190 Uiso 1 1 calc R U . . .
C222 C 0.7189(14) 0.5509(9) 0.4955(10) 0.158(7) Uiso 1 1 d G . . . .
H22A H 0.736209 0.580782 0.479239 0.190 Uiso 1 1 calc R U . . .
C223 C 0.7455(11) 0.5364(12) 0.5393(11) 0.158(7) Uiso 1 1 d G . . . .
H22B H 0.780906 0.556446 0.552660 0.190 Uiso 1 1 calc R U . . .
C224 C 0.7199(15) 0.4922(13) 0.5633(7) 0.158(7) Uiso 1 1 d G . . . .
H22C H 0.737957 0.482382 0.592898 0.190 Uiso 1 1 calc R U . . .
C225 C 0.6676(15) 0.4625(9) 0.5435(10) 0.158(7) Uiso 1 1 d G . . . .
H22D H 0.650309 0.432655 0.559715 0.190 Uiso 1 1 calc R U . . .
C226 C 0.6410(11) 0.4771(11) 0.4997(11) 0.158(7) Uiso 1 1 d G . . . .
H22E H 0.605610 0.456991 0.486294 0.190 Uiso 1 1 calc R U . . .
N231 N 0.5303(15) 0.3467(10) 0.0382(7) 0.153(7) Uiso 1 1 d G . . . .
H23G H 0.523814 0.366949 0.062738 0.184 Uiso 1 1 calc R U . . .
C232 C 0.5872(12) 0.3535(9) 0.0130(10) 0.153(7) Uiso 1 1 d G . . . .
H23B H 0.618538 0.379836 0.022492 0.184 Uiso 1 1 calc R U . . .
C233 C 0.5976(11) 0.3212(12) -0.0262(9) 0.153(7) Uiso 1 1 d G . . . .
H23C H 0.635989 0.325735 -0.043188 0.184 Uiso 1 1 calc R U . . .
C234 C 0.5512(16) 0.2822(10) -0.0402(7) 0.153(7) Uiso 1 1 d G . . . .
H23D H 0.558193 0.260372 -0.066648 0.184 Uiso 1 1 calc R U . . .
C235 C 0.4943(13) 0.2755(10) -0.0150(10) 0.153(7) Uiso 1 1 d G . . . .
H23E H 0.462945 0.249110 -0.024429 0.184 Uiso 1 1 calc R U . . .
C236 C 0.4839(11) 0.3078(12) 0.0242(9) 0.153(7) Uiso 1 1 d G . . . .
H23F H 0.445492 0.303211 0.041251 0.184 Uiso 1 1 calc R U . . .
N241 N 0.7780(13) 0.3461(17) 0.3028(9) 0.205(9) Uiso 1 1 d G . . . .
H24G H 0.738884 0.360558 0.303535 0.246 Uiso 1 1 calc R U . . .
C242 C 0.7871(17) 0.2913(16) 0.3138(9) 0.205(9) Uiso 1 1 d G . . . .
H24B H 0.750996 0.269726 0.322147 0.246 Uiso 1 1 calc R U . . .
C243 C 0.850(2) 0.2682(10) 0.3126(10) 0.205(9) Uiso 1 1 d G . . . .
H24C H 0.855713 0.231133 0.320062 0.246 Uiso 1 1 calc R U . . .
C244 C 0.9029(14) 0.3001(19) 0.3003(10) 0.205(9) Uiso 1 1 d G . . . .
H24D H 0.945173 0.284532 0.299427 0.246 Uiso 1 1 calc R U . . .
C245 C 0.8938(16) 0.3550(17) 0.2892(10) 0.205(9) Uiso 1 1 d G . . . .
H24E H 0.929916 0.376524 0.280877 0.246 Uiso 1 1 calc R U . . .
C246 C 0.831(2) 0.3780(10) 0.2904(9) 0.205(9) Uiso 1 1 d G . . . .
H24F H 0.825199 0.415117 0.282962 0.246 Uiso 1 1 calc R U . . .

loop_
_atom_site_aniso_label
_atom_site_aniso_U_11
_atom_site_aniso_U_22
_atom_site_aniso_U_33
_atom_site_aniso_U_23
_atom_site_aniso_U_13
_atom_site_aniso_U_12
Ce1 0.0301(8) 0.0322(7) 0.0170(5) -0.0034(5) 0.0016(5) 0.0005(6)
Ce2 0.0269(7) 0.0313(7) 0.0182(5) 0.0000(5) 0.0019(5) 0.0046(5)
Ce3 0.0441(9) 0.0362(7) 0.0191(6) -0.0015(5) 0.0025(5) 0.0000(6)
Ce4 0.0365(9) 0.0335(7) 0.0262(6) 0.0010(5) 0.0054(5) 0.0038(6)
Ce5 0.0292(8) 0.0389(8) 0.0223(6) -0.0027(5) 0.0006(5) 0.0035(6)
Ce6 0.0322(8) 0.0304(7) 0.0203(6) -0.0009(5) 0.0013(5) 0.0000(6)
Ce7 0.0333(8) 0.0345(7) 0.0293(6) 0.0034(5) 0.0022(5) 0.0032(6)
Ce8 0.0482(10) 0.0410(8) 0.0228(6) 0.0000(5) -0.0035(6) 0.0061(7)
Ce9 0.0359(9) 0.0501(9) 0.0253(6) -0.0063(6) -0.0015(6) 0.0022(7)
Ce10 0.0411(9) 0.0320(7) 0.0260(6) 0.0023(5) 0.0020(6) 0.0034(6)
Ce11 0.0411(9) 0.0408(8) 0.0375(7) 0.0049(6) 0.0130(6) 0.0039(7)
Ce12 0.0448(9) 0.0337(7) 0.0272(6) -0.0004(5) 0.0022(6) 0.0063(6)
Ce13 0.0517(10) 0.0444(8) 0.0256(6) -0.0082(6) 0.0035(6) -0.0060(7)
Ce14 0.0417(9) 0.0377(8) 0.0237(6) -0.0015(5) 0.0052(5) -0.0047(7)
Ce15 0.0479(9) 0.0413(8) 0.0285(6) 0.0037(6) 0.0093(6) 0.0024(7)
Ce16 0.0566(10) 0.0332(8) 0.0310(7) -0.0035(6) 0.0078(6) -0.0002(7)
Ce17 0.0351(9) 0.0529(9) 0.0290(7) -0.0053(6) 0.0039(6) -0.0037(7)
Ce18 0.0404(9) 0.0315(7) 0.0269(6) 0.0009(5) 0.0017(6) -0.0011(6)
Ce19 0.0456(9) 0.0341(7) 0.0299(6) 0.0056(5) 0.0079(6) -0.0021(7)
Ce20 0.0513(10) 0.0401(8) 0.0303(7) -0.0046(6) 0.0079(6) -0.0127(7)
Cl1 0.059(4) 0.052(4) 0.029(3) 0.002(3) 0.009(3) -0.005(3)
Cl2 0.046(4) 0.037(3) 0.027(3) -0.001(2) 0.008(2) 0.004(3)
Cl3 0.049(4) 0.042(3) 0.024(2) -0.004(2) 0.006(2) 0.000(3)
Cl4 0.061(4) 0.051(4) 0.041(3) 0.003(3) -0.005(3) -0.003(3)
Cl5 0.045(4) 0.057(4) 0.055(3) -0.007(3) 0.010(3) 0.006(3)
Cl6 0.048(4) 0.057(4) 0.035(3) 0.001(3) 0.018(3) 0.005(3)
Cl7 0.061(4) 0.052(4) 0.062(4) 0.010(3) 0.024(3) 0.018(3)
Cl8 0.069(5) 0.043(3) 0.033(3) -0.008(3) 0.011(3) 0.002(3)
Cl9 0.062(4) 0.048(4) 0.043(3) 0.004(3) 0.014(3) 0.009(3)
Cl10 0.044(4) 0.042(3) 0.041(3) 0.004(3) 0.011(3) 0.001(3)
Cl11 0.069(5) 0.041(4) 0.074(4) -0.001(3) 0.008(3) 0.012(3)
Cl12 0.075(5) 0.063(4) 0.036(3) -0.008(3) 0.006(3) -0.006(4)
Cl13 0.073(5) 0.034(3) 0.028(3) -0.001(2) 0.006(3) 0.002(3)
Cl14 0.129(8) 0.092(7) 0.081(6) -0.006(5) -0.021(5) 0.009(6)
Cl15 0.042(4) 0.082(5) 0.064(4) -0.005(4) 0.002(3) 0.000(4)
Cl16 0.047(4) 0.063(4) 0.040(3) -0.010(3) 0.007(3) -0.012(3)
O1 0.036(7) 0.036(7) 0.015(6) 0.005(5) 0.007(5) 0.001(6)
O2 0.023(7) 0.030(7) 0.020(6) -0.006(5) -0.003(5) 0.004(5)
O3 0.026(7) 0.021(6) 0.024(6) 0.005(5) 0.003(5) 0.009(5)
O4 0.030(7) 0.031(7) 0.018(6) -0.001(5) 0.006(5) 0.010(6)
O5 0.033(7) 0.035(7) 0.024(6) 0.008(5) 0.005(5) 0.004(6)
O6 0.035(8) 0.024(6) 0.030(7) 0.003(5) 0.009(6) 0.000(6)
O7 0.048(8) 0.035(8) 0.013(6) 0.002(5) 0.000(5) 0.006(6)
O8 0.038(7) 0.043(8) 0.012(6) -0.002(5) 0.004(5) 0.005(6)
O9 0.043(8) 0.040(8) 0.021(6) -0.002(5) 0.000(6) -0.001(6)
O10 0.056(9) 0.037(7) 0.030(7) -0.001(5) 0.015(6) -0.006(6)
O11 0.028(8) 0.038(7) 0.031(7) 0.000(5) 0.005(5) 0.002(6)
O12 0.032(8) 0.046(8) 0.023(6) -0.009(5) 0.006(5) 0.001(6)
O13 0.039(7) 0.030(7) 0.026(6) 0.001(5) 0.018(5) 0.000(6)
O14 0.026(7) 0.036(7) 0.026(6) 0.004(5) 0.007(5) 0.008(6)
O15 0.034(8) 0.045(8) 0.027(6) -0.002(6) 0.004(6) 0.012(6)
O16 0.049(8) 0.038(8) 0.030(7) 0.001(6) 0.006(6) -0.002(7)
O17 0.039(8) 0.021(7) 0.023(6) 0.009(5) -0.003(5) -0.001(6)
O18 0.031(8) 0.028(7) 0.040(7) 0.013(6) 0.007(6) 0.006(6)
O19 0.064(10) 0.061(10) 0.082(11) 0.004(9) 0.017(8) -0.002(8)
O20 0.068(10) 0.062(9) 0.054(9) 0.009(7) 0.014(8) -0.013(7)
O21 0.046(9) 0.076(12) 0.066(9) 0.006(8) 0.018(7) 0.002(9)
O22 0.031(7) 0.055(10) 0.051(8) -0.001(7) -0.007(6) -0.001(7)
O23 0.051(9) 0.050(9) 0.054(9) 0.015(7) -0.016(7) 0.007(7)
O24 0.066(9) 0.043(9) 0.043(8) 0.013(7) -0.009(7) 0.005(7)
O25 0.055(11) 0.066(9) 0.074(11) -0.016(9) 0.001(9) 0.010(8)
O26 0.109(11) 0.033(8) 0.058(10) -0.005(8) 0.025(9) 0.012(8)
O27 0.083(10) 0.053(10) 0.044(7) -0.015(6) 0.015(7) -0.023(9)
O28 0.108(13) 0.054(10) 0.034(8) -0.020(7) 0.007(7) -0.004(9)
O29 0.088(12) 0.054(10) 0.068(11) -0.007(8) 0.027(10) -0.003(9)
O30 0.098(11) 0.056(9) 0.037(8) -0.007(7) 0.003(7) -0.002(8)
O31 0.067(10) 0.065(11) 0.049(8) -0.007(7) 0.006(7) -0.017(8)
O32 0.097(13) 0.099(14) 0.054(8) -0.009(9) 0.024(8) -0.047(11)
O33 0.088(13) 0.085(13) 0.073(10) 0.029(9) 0.040(9) 0.043(11)
O34 0.068(11) 0.056(10) 0.044(8) -0.002(7) 0.016(7) 0.013(8)
O35 0.055(10) 0.088(13) 0.038(8) -0.009(8) 0.004(7) 0.004(9)
O36 0.081(12) 0.073(11) 0.035(8) -0.002(8) 0.009(7) 0.008(8)
O37 0.102(14) 0.062(10) 0.034(8) 0.023(7) -0.002(8) -0.013(9)
O38 0.081(11) 0.047(9) 0.031(6) 0.011(6) 0.008(6) 0.018(8)
O39 0.060(10) 0.060(8) 0.041(8) -0.003(6) 0.013(7) -0.020(8)
O40 0.082(13) 0.053(9) 0.055(8) -0.002(7) 0.017(8) -0.022(9)
O41 0.038(9) 0.087(10) 0.063(10) -0.002(9) 0.011(8) -0.017(8)
O42 0.060(9) 0.086(11) 0.030(8) 0.013(7) -0.005(7) -0.014(8)
O43 0.063(10) 0.078(12) 0.032(7) -0.011(8) 0.012(6) -0.019(9)
O44 0.037(9) 0.062(10) 0.041(7) -0.009(7) 0.020(6) -0.013(7)
O45 0.088(11) 0.031(8) 0.036(7) -0.001(6) -0.010(7) -0.006(8)
O46 0.079(10) 0.058(11) 0.041(8) 0.012(7) 0.006(7) 0.016(9)
O47 0.061(11) 0.081(12) 0.032(8) -0.006(8) 0.006(7) 0.007(9)
O48 0.063(12) 0.071(9) 0.070(11) -0.015(9) 0.025(8) -0.009(9)
O49 0.091(13) 0.041(8) 0.040(8) -0.003(6) 0.016(8) -0.003(8)
O50 0.056(10) 0.046(8) 0.024(6) -0.004(6) 0.006(6) 0.012(7)
O51 0.051(8) 0.033(7) 0.036(7) 0.005(6) 0.009(6) 0.002(7)
O52 0.063(10) 0.062(11) 0.053(9) -0.013(8) -0.004(7) 0.021(8)
O53 0.106(14) 0.065(12) 0.045(9) 0.009(8) -0.045(10) 0.000(9)
O54 0.051(10) 0.078(11) 0.058(10) -0.023(8) -0.011(8) 0.006(9)
O55 0.044(9) 0.066(10) 0.042(7) 0.006(7) -0.004(6) -0.010(8)
O56 0.063(9) 0.035(8) 0.038(7) 0.008(6) 0.004(6) 0.005(7)
O57 0.055(10) 0.066(9) 0.038(8) 0.009(7) -0.004(7) -0.006(8)
O58 0.093(12) 0.062(9) 0.034(8) -0.015(7) 0.018(7) -0.012(8)
O59 0.072(11) 0.043(9) 0.043(8) 0.001(7) -0.005(7) 0.007(8)
O60 0.060(11) 0.054(8) 0.029(7) 0.013(6) -0.007(7) -0.016(7)
O61 0.076(11) 0.058(9) 0.040(8) 0.007(7) 0.008(7) 0.005(8)
O62 0.072(9) 0.038(8) 0.045(8) 0.003(7) 0.006(7) 0.005(7)
C1 0.052(10) 0.066(11) 0.058(14) -0.006(11) 0.009(10) -0.011(8)
C2 0.042(11) 0.085(14) 0.088(19) 0.024(15) 0.001(12) -0.002(9)
C3 0.091(18) 0.093(16) 0.11(2) -0.006(19) 0.051(19) -0.025(14)
C4 0.087(18) 0.12(2) 0.10(2) 0.00(2) 0.032(18) -0.032(15)
C5 0.07(2) 0.14(2) 0.14(3) 0.03(2) 0.02(2) -0.004(14)
C6 0.063(16) 0.12(2) 0.13(3) 0.00(2) -0.004(18) 0.008(15)
C7 0.075(15) 0.083(16) 0.079(19) 0.017(15) 0.006(16) 0.006(12)
C11 0.063(11) 0.075(18) 0.048(11) -0.015(10) 0.002(8) -0.031(13)
C12 0.050(10) 0.10(2) 0.077(14) 0.013(15) 0.005(9) -0.005(15)
C13 0.064(12) 0.15(3) 0.12(2) 0.05(2) 0.022(13) 0.02(2)
C14 0.058(13) 0.12(3) 0.12(2) -0.010(19) 0.026(14) 0.027(18)
C15 0.074(18) 0.22(5) 0.13(2) 0.03(3) -0.009(17) 0.01(3)
C16 0.076(17) 0.19(4) 0.13(3) 0.06(3) -0.017(14) 0.00(2)
C17 0.069(15) 0.11(3) 0.084(15) 0.021(16) 0.001(12) 0.004(19)
C21 0.036(11) 0.046(11) 0.054(13) 0.004(9) 0.010(9) 0.025(8)
C22 0.052(13) 0.071(13) 0.064(15) 0.015(11) -0.004(10) 0.016(10)
C23 0.077(19) 0.114(18) 0.065(18) 0.019(15) -0.020(13) -0.012(14)
C24 0.13(3) 0.15(2) 0.10(2) -0.01(2) -0.07(2) 0.01(2)
C25 0.05(2) 0.17(3) 0.14(3) 0.04(2) -0.017(17) 0.033(18)
C26 0.09(2) 0.12(2) 0.13(3) 0.03(2) -0.022(18) 0.046(17)
C27 0.051(15) 0.079(13) 0.074(16) 0.038(13) 0.016(11) 0.014(11)
C31 0.080(14) 0.031(9) 0.041(9) -0.008(7) 0.025(8) -0.028(9)
C32 0.081(16) 0.039(10) 0.029(9) -0.012(7) 0.020(9) -0.019(9)
C33 0.100(18) 0.042(12) 0.046(12) -0.009(9) 0.012(10) -0.014(11)
C34 0.12(2) 0.053(14) 0.070(16) -0.011(12) 0.006(14) -0.002(14)
C35 0.16(3) 0.07(2) 0.11(2) -0.049(16) -0.016(19) 0.010(18)
C36 0.19(3) 0.08(2) 0.08(2) -0.052(16) -0.019(18) 0.02(2)
C37 0.14(2) 0.065(16) 0.047(13) -0.032(11) 0.003(13) -0.007(15)
C41 0.099(14) 0.041(10) 0.072(16) -0.007(11) 0.035(14) -0.004(9)
C42 0.090(16) 0.052(10) 0.047(14) -0.030(11) 0.001(12) -0.023(10)
C43 0.14(2) 0.050(11) 0.056(15) -0.024(12) 0.010(16) 0.003(12)
C44 0.17(3) 0.043(13) 0.13(3) -0.026(17) 0.05(2) 0.008(17)
C45 0.18(3) 0.063(17) 0.11(3) -0.023(18) 0.04(2) -0.014(17)
C46 0.13(3) 0.081(18) 0.16(3) 0.01(2) 0.05(3) -0.025(15)
C47 0.096(16) 0.077(16) 0.077(19) -0.003(15) 0.009(16) -0.028(13)
C51 0.072(15) 0.12(2) 0.056(9) 0.018(11) 0.015(10) -0.023(13)
C52 0.25(3) 0.35(3) 0.145(16) -0.13(2) 0.063(16) -0.19(2)
C53 0.25(3) 0.35(3) 0.145(16) -0.13(2) 0.063(16) -0.19(2)
C54 0.25(3) 0.35(3) 0.145(16) -0.13(2) 0.063(16) -0.19(2)
C55 0.25(3) 0.35(3) 0.145(16) -0.13(2) 0.063(16) -0.19(2)
C56 0.25(3) 0.35(3) 0.145(16) -0.13(2) 0.063(16) -0.19(2)
C57 0.25(3) 0.35(3) 0.145(16) -0.13(2) 0.063(16) -0.19(2)
C61 0.074(16) 0.048(14) 0.062(10) 0.014(9) 0.031(9) 0.009(11)
C62 0.11(2) 0.10(2) 0.061(11) 0.006(13) 0.038(13) 0.021(16)
C63 0.16(3) 0.10(2) 0.093(16) -0.006(17) 0.048(19) 0.04(2)
C64 0.19(4) 0.09(2) 0.094(17) -0.012(17) 0.04(2) 0.02(2)
C65 0.15(3) 0.11(3) 0.056(15) -0.009(14) 0.041(17) -0.011(19)
C66 0.20(4) 0.13(3) 0.060(13) 0.022(17) 0.061(18) 0.03(2)
C67 0.08(2) 0.09(2) 0.060(11) 0.010(12) 0.035(13) -0.003(14)
C71 0.103(18) 0.048(14) 0.067(13) -0.013(10) 0.044(12) 0.002(11)
C72 0.104(18) 0.053(15) 0.049(12) -0.011(10) 0.002(11) 0.015(12)
C73 0.13(2) 0.11(2) 0.042(13) -0.009(13) 0.018(14) -0.029(18)
C74 0.16(3) 0.11(3) 0.060(17) -0.026(16) -0.018(15) -0.01(2)
C75 0.19(3) 0.11(3) 0.068(19) -0.050(19) 0.005(16) 0.01(2)
C76 0.18(3) 0.09(2) 0.055(15) -0.023(14) 0.017(17) 0.01(2)
C77 0.11(2) 0.09(2) 0.060(14) -0.021(13) 0.011(12) 0.006(16)
C81 0.087(18) 0.066(12) 0.030(8) 0.010(8) 0.013(9) -0.007(11)
C82 0.09(2) 0.064(15) 0.054(11) 0.002(10) 0.013(12) -0.016(13)
C83 0.072(19) 0.10(2) 0.052(11) 0.017(11) 0.020(12) 0.006(15)
C84 0.16(3) 0.14(3) 0.063(17) 0.037(15) 0.025(19) -0.03(2)
C85 0.23(5) 0.13(3) 0.11(2) 0.023(18) 0.06(3) -0.06(3)
C86 0.23(4) 0.13(3) 0.11(2) -0.001(18) 0.07(2) -0.10(3)
C87 0.16(3) 0.11(2) 0.054(14) -0.001(12) 0.025(17) -0.07(2)
C91 0.051(15) 0.054(11) 0.060(9) -0.006(7) 0.000(9) -0.012(10)
C92 0.054(16) 0.070(14) 0.055(9) -0.005(9) -0.010(10) -0.008(12)
C93 0.068(18) 0.071(16) 0.052(10) 0.004(9) 0.008(11) -0.026(14)
C94 0.10(2) 0.082(17) 0.054(12) 0.008(12) 0.016(13) -0.024(15)
C95 0.08(2) 0.070(16) 0.053(11) 0.020(11) 0.012(13) -0.010(13)
C96 0.16(3) 0.082(19) 0.050(12) 0.013(11) 0.010(15) -0.033(19)
C97 0.15(3) 0.064(16) 0.057(12) 0.005(11) 0.011(15) -0.028(16)
C101 0.062(11) 0.085(12) 0.017(10) -0.011(10) -0.001(9) -0.013(9)
C102 0.088(16) 0.111(16) 0.069(18) 0.030(17) 0.000(15) -0.022(14)
C103 0.082(19) 0.12(2) 0.14(3) 0.04(2) 0.03(2) -0.030(16)
C104 0.16(3) 0.13(2) 0.14(3) -0.02(3) 0.09(3) -0.07(2)
C105 0.11(2) 0.14(2) 0.17(4) 0.03(3) 0.03(3) -0.07(2)
C106 0.10(2) 0.14(2) 0.17(3) 0.03(3) 0.00(2) -0.066(18)
C107 0.067(18) 0.114(17) 0.13(3) 0.04(2) -0.020(17) -0.041(14)
C111 0.055(11) 0.072(16) 0.049(9) -0.002(11) 0.017(7) -0.021(11)
C112 0.076(12) 0.065(17) 0.058(11) -0.020(12) 0.032(9) 0.001(14)
C113 0.089(18) 0.10(2) 0.062(11) -0.024(15) 0.022(11) -0.003(17)
C114 0.11(2) 0.17(4) 0.087(18) -0.05(2) 0.038(13) 0.02(2)
C115 0.092(19) 0.11(3) 0.120(18) 0.02(2) 0.059(16) 0.01(2)
C116 0.078(18) 0.19(4) 0.115(18) 0.02(2) 0.050(15) 0.01(2)
C117 0.068(14) 0.11(2) 0.085(16) -0.012(17) 0.023(11) -0.004(17)
C121 0.086(11) 0.043(13) 0.028(9) -0.007(8) 0.013(9) 0.023(11)
C122 0.087(12) 0.040(14) 0.065(14) 0.030(11) 0.011(11) 0.008(13)
C123 0.081(13) 0.13(3) 0.08(2) 0.048(18) -0.005(14) -0.006(18)
C124 0.11(2) 0.15(3) 0.12(3) 0.05(2) 0.009(17) 0.06(2)
C125 0.18(2) 0.16(4) 0.10(3) 0.06(2) 0.03(2) 0.09(3)
C126 0.18(3) 0.14(3) 0.11(2) 0.10(2) 0.06(2) 0.09(3)
C127 0.14(2) 0.046(15) 0.069(15) 0.028(12) 0.048(14) 0.034(16)
C131 0.084(19) 0.073(10) 0.072(16) -0.027(12) 0.039(13) -0.024(13)
C132 0.103(11) 0.087(8) 0.104(10) -0.030(8) 0.048(7) 0.000(9)
C133 0.103(11) 0.087(8) 0.104(10) -0.030(8) 0.048(7) 0.000(9)
C134 0.103(11) 0.087(8) 0.104(10) -0.030(8) 0.048(7) 0.000(9)
C135 0.103(11) 0.087(8) 0.104(10) -0.030(8) 0.048(7) 0.000(9)
C136 0.103(11) 0.087(8) 0.104(10) -0.030(8) 0.048(7) 0.000(9)
C137 0.103(11) 0.087(8) 0.104(10) -0.030(8) 0.048(7) 0.000(9)
C141 0.039(13) 0.038(9) 0.055(9) -0.013(7) 0.026(10) 0.000(9)
C142 0.050(15) 0.054(12) 0.040(9) -0.006(7) 0.004(9) -0.007(11)
C143 0.11(2) 0.071(14) 0.051(11) -0.023(10) 0.039(14) -0.035(16)
C144 0.21(4) 0.13(2) 0.059(13) -0.044(14) 0.062(19) -0.07(3)
C145 0.15(3) 0.14(2) 0.030(12) -0.026(11) 0.022(16) -0.05(2)
C146 0.19(4) 0.12(2) 0.027(11) -0.007(12) -0.011(15) -0.03(2)
C147 0.11(2) 0.083(15) 0.038(10) -0.006(10) 0.000(13) -0.049(16)
C151 0.061(13) 0.048(10) 0.042(10) -0.006(8) 0.000(8) 0.010(9)
C152 0.071(14) 0.044(10) 0.028(10) 0.006(8) 0.009(8) -0.011(9)
C153 0.086(15) 0.045(12) 0.026(10) -0.002(8) -0.001(9) -0.003(11)
C154 0.095(19) 0.058(14) 0.050(13) -0.012(10) 0.000(12) -0.014(12)
C155 0.11(2) 0.057(14) 0.050(14) -0.016(12) -0.003(12) -0.010(13)
C156 0.11(2) 0.060(16) 0.066(16) -0.026(12) -0.003(13) 0.000(14)
C157 0.091(18) 0.055(12) 0.039(12) -0.009(9) -0.003(11) 0.006(11)
C161 0.098(16) 0.085(16) 0.047(14) -0.018(11) -0.030(13) 0.004(12)
C162 0.117(13) 0.165(18) 0.136(15) 0.030(10) -0.062(12) 0.014(13)
C163 0.117(13) 0.165(18) 0.136(15) 0.030(10) -0.062(12) 0.014(13)
C164 0.117(13) 0.165(18) 0.136(15) 0.030(10) -0.062(12) 0.014(13)
C165 0.117(13) 0.165(18) 0.136(15) 0.030(10) -0.062(12) 0.014(13)
C166 0.117(13) 0.165(18) 0.136(15) 0.030(10) -0.062(12) 0.014(13)
C167 0.117(13) 0.165(18) 0.136(15) 0.030(10) -0.062(12) 0.014(13)
C171 0.065(13) 0.038(11) 0.045(8) 0.001(8) 0.011(8) -0.003(9)
C172 0.13(2) 0.045(14) 0.075(14) 0.004(11) -0.003(13) -0.026(13)
C173 0.14(3) 0.13(3) 0.065(15) 0.010(16) 0.000(15) -0.08(2)
C174 0.20(4) 0.20(4) 0.13(2) 0.01(2) -0.01(3) -0.14(3)
C175 0.14(3) 0.09(2) 0.13(2) -0.018(18) 0.04(2) -0.09(2)
C176 0.18(3) 0.08(2) 0.11(2) 0.011(18) 0.02(2) -0.07(2)
C177 0.09(2) 0.062(16) 0.059(13) -0.007(11) 0.002(12) -0.023(13)
C181 0.058(14) 0.070(11) 0.082(18) -0.015(12) 0.015(11) -0.015(9)
C182 0.062(14) 0.111(18) 0.063(16) -0.019(14) 0.010(11) -0.026(11)
C183 0.10(2) 0.13(2) 0.09(2) -0.034(19) 0.017(16) -0.051(17)
C184 0.10(3) 0.18(3) 0.21(4) -0.08(3) -0.02(2) -0.03(2)
C185 0.09(3) 0.20(3) 0.17(4) -0.06(3) -0.02(2) -0.03(2)
C186 0.10(2) 0.17(3) 0.11(3) -0.01(2) -0.031(19) -0.016(19)
C187 0.10(2) 0.13(2) 0.12(3) -0.03(2) -0.05(2) -0.001(16)
C191 0.106(19) 0.049(9) 0.036(11) 0.007(9) -0.012(10) -0.008(10)
C192 0.057(15) 0.071(12) 0.045(11) 0.013(10) 0.011(8) 0.003(11)
C193 0.10(2) 0.068(12) 0.079(17) 0.021(12) 0.030(13) 0.017(13)
C194 0.13(3) 0.10(2) 0.15(3) 0.053(19) -0.04(2) 0.00(2)
C195 0.13(3) 0.14(2) 0.15(3) 0.04(2) -0.03(2) 0.00(2)
C196 0.11(3) 0.14(2) 0.11(2) 0.05(2) -0.045(19) -0.01(2)
C197 0.09(2) 0.11(2) 0.062(15) 0.009(13) -0.022(13) 0.001(16)
C201 0.056(13) 0.054(9) 0.031(11) 0.006(9) -0.005(8) -0.006(8)
C202 0.094(18) 0.055(10) 0.053(15) 0.008(12) 0.015(13) 0.004(10)
C203 0.11(2) 0.052(12) 0.10(2) 0.008(15) 0.039(18) 0.007(13)
C204 0.14(3) 0.056(13) 0.12(3) 0.014(19) 0.02(2) 0.013(16)
C205 0.15(3) 0.056(15) 0.10(2) 0.007(17) 0.028(19) 0.022(15)
C206 0.13(2) 0.065(14) 0.08(2) 0.013(15) 0.016(18) 0.025(14)
C207 0.088(17) 0.060(13) 0.062(16) 0.011(13) 0.012(13) 0.009(12)
C211 0.128(14) 0.053(11) 0.009(9) -0.004(9) 0.011(11) -0.008(10)
C212 0.137(14) 0.092(12) 0.219(15) -0.037(13) 0.073(13) -0.001(10)
C213 0.137(14) 0.092(12) 0.219(15) -0.037(13) 0.073(13) -0.001(10)
C214 0.137(14) 0.092(12) 0.219(15) -0.037(13) 0.073(13) -0.001(10)
C215 0.137(14) 0.092(12) 0.219(15) -0.037(13) 0.073(13) -0.001(10)
C216 0.137(14) 0.092(12) 0.219(15) -0.037(13) 0.073(13) -0.001(10)
C217 0.137(14) 0.092(12) 0.219(15) -0.037(13) 0.073(13) -0.001(10)

loop_
_atom_type_symbol
_atom_type_description
_atom_type_scat_dispersion_real
_atom_type_scat_dispersion_imag
_atom_type_scat_source
C C 0.0033 0.0016 'International Tables Vol C Tables 4.2.6.8 and 6.1.1.4'
H H 0.0000 0.0000 'International Tables Vol C Tables 4.2.6.8 and 6.1.1.4'
N N 0.0061 0.0033 'International Tables Vol C Tables 4.2.6.8 and 6.1.1.4'
O O 0.0106 0.0060 'International Tables Vol C Tables 4.2.6.8 and 6.1.1.4'
Ce Ce -0.2486 2.6331 'International Tables Vol C Tables 4.2.6.8 and 6.1.1.4'
Cl Cl 0.1484 0.1585 'International Tables Vol C Tables 4.2.6.8 and 6.1.1.4'

loop_
_geom_angle_atom_site_label_1
_geom_angle_atom_site_label_2
_geom_angle_atom_site_label_3
_geom_angle
_geom_angle_site_symmetry_1
_geom_angle_site_symmetry_3
_geom_angle_publ_flag
O9 Ce1 O10 75.8(5) . . ?
O9 Ce1 O11 113.3(5) . . ?
O10 Ce1 O11 73.3(5) . . ?
O9 Ce1 O4 73.0(4) . . ?
O10 Ce1 O4 112.8(5) . . ?
O11 Ce1 O4 172.6(5) . . ?
O9 Ce1 O12 73.3(5) . . ?
O10 Ce1 O12 114.1(5) . . ?
O11 Ce1 O12 68.3(4) . . ?
O4 Ce1 O12 111.2(4) . . ?
O9 Ce1 O13 114.2(5) . . ?
O10 Ce1 O13 72.7(5) . . ?
O11 Ce1 O13 110.5(4) . . ?
O4 Ce1 O13 68.8(4) . . ?
O12 Ce1 O13 171.6(5) . . ?
O9 Ce1 O2 175.4(5) . . ?
O10 Ce1 O2 108.7(4) . . ?
O11 Ce1 O2 68.1(4) . . ?
O4 Ce1 O2 105.3(4) . . ?
O12 Ce1 O2 103.8(4) . . ?
O13 Ce1 O2 68.6(4) . . ?
O9 Ce1 O1 109.3(4) . . ?
O10 Ce1 O1 174.9(4) . . ?
O11 Ce1 O1 104.5(4) . . ?
O4 Ce1 O1 68.9(4) . . ?
O12 Ce1 O1 68.6(4) . . ?
O13 Ce1 O1 104.2(4) . . ?
O2 Ce1 O1 66.3(4) . . ?
O9 Ce1 Ce6 91.4(3) . . ?
O10 Ce1 Ce6 146.7(4) . . ?
O11 Ce1 Ce6 139.2(3) . . ?
O4 Ce1 Ce6 34.1(3) . . ?
O12 Ce1 Ce6 90.3(3) . . ?
O13 Ce1 Ce6 85.6(3) . . ?
O2 Ce1 Ce6 85.2(3) . . ?
O1 Ce1 Ce6 34.8(3) . . ?
O9 Ce1 Ce10 93.4(3) . . ?
O10 Ce1 Ce10 92.7(4) . . ?
O11 Ce1 Ce10 144.7(3) . . ?
O4 Ce1 Ce10 34.2(3) . . ?
O12 Ce1 Ce10 144.9(3) . . ?
O13 Ce1 Ce10 34.6(3) . . ?
O2 Ce1 Ce10 87.2(3) . . ?
O1 Ce1 Ce10 86.5(3) . . ?
Ce6 Ce1 Ce10 57.02(3) . . ?
O9 Ce1 Ce3 146.7(3) . . ?
O10 Ce1 Ce3 91.4(3) . . ?
O11 Ce1 Ce3 33.7(3) . . ?
O4 Ce1 Ce3 139.6(3) . . ?
O12 Ce1 Ce3 84.9(3) . . ?
O13 Ce1 Ce3 90.1(3) . . ?
O2 Ce1 Ce3 34.4(3) . . ?
O1 Ce1 Ce3 84.6(2) . . ?
Ce6 Ce1 Ce3 114.00(4) . . ?
Ce10 Ce1 Ce3 118.12(4) . . ?
O9 Ce1 Ce20 38.0(3) . . ?
O10 Ce1 Ce20 37.8(3) . . ?
O11 Ce1 Ce20 93.4(3) . . ?
O4 Ce1 Ce20 94.1(3) . . ?
O12 Ce1 Ce20 93.9(3) . . ?
O13 Ce1 Ce20 94.5(3) . . ?
O2 Ce1 Ce20 146.5(3) . . ?
O1 Ce1 Ce20 147.2(3) . . ?
Ce6 Ce1 Ce20 123.45(4) . . ?
Ce10 Ce1 Ce20 94.51(4) . . ?
Ce3 Ce1 Ce20 122.55(4) . . ?
O5 Ce2 O6 75.5(4) . . ?
O5 Ce2 O14 72.1(4) . . ?
O6 Ce2 O14 113.7(5) . . ?
O5 Ce2 O8 113.7(4) . . ?
O6 Ce2 O8 72.9(5) . . ?
O14 Ce2 O8 172.6(5) . . ?
O5 Ce2 O3 114.0(4) . . ?
O6 Ce2 O3 73.3(4) . . ?
O14 Ce2 O3 70.0(4) . . ?
O8 Ce2 O3 110.1(4) . . ?
O5 Ce2 O7 73.5(4) . . ?
O6 Ce2 O7 113.8(5) . . ?
O14 Ce2 O7 109.8(4) . . ?
O8 Ce2 O7 68.9(4) . . ?
O3 Ce2 O7 171.4(4) . . ?
O5 Ce2 O2 109.7(4) . . ?
O6 Ce2 O2 174.8(4) . . ?
O14 Ce2 O2 69.0(4) . . ?
O8 Ce2 O2 104.1(4) . . ?
O3 Ce2 O2 104.3(4) . . ?
O7 Ce2 O2 68.2(4) . . ?
O5 Ce2 O1 175.6(5) . . ?
O6 Ce2 O1 108.9(4) . . ?
O14 Ce2 O1 105.0(4) . . ?
O8 Ce2 O1 68.8(4) . . ?
O3 Ce2 O1 67.4(4) . . ?
O7 Ce2 O1 104.8(4) . . ?
O2 Ce2 O1 66.0(4) . . ?
O5 Ce2 Ce3 91.7(3) . . ?
O6 Ce2 Ce3 147.0(3) . . ?
O14 Ce2 Ce3 90.0(3) . . ?
O8 Ce2 Ce3 85.3(3) . . ?
O3 Ce2 Ce3 138.9(3) . . ?
O7 Ce2 Ce3 33.4(3) . . ?
O2 Ce2 Ce3 34.8(3) . . ?
O1 Ce2 Ce3 84.9(3) . . ?
O5 Ce2 Ce19 37.7(3) . . ?
O6 Ce2 Ce19 37.8(3) . . ?
O14 Ce2 Ce19 93.6(3) . . ?
O8 Ce2 Ce19 93.8(3) . . ?
O3 Ce2 Ce19 94.5(3) . . ?
O7 Ce2 Ce19 94.1(3) . . ?
O2 Ce2 Ce19 147.4(3) . . ?
O1 Ce2 Ce19 146.7(3) . . ?
Ce3 Ce2 Ce19 123.13(4) . . ?
O5 Ce2 Ce4 91.3(3) . . ?
O6 Ce2 Ce4 146.9(3) . . ?
O14 Ce2 Ce4 33.5(3) . . ?
O8 Ce2 Ce4 139.5(3) . . ?
O3 Ce2 Ce4 85.3(3) . . ?
O7 Ce2 Ce4 90.3(3) . . ?
O2 Ce2 Ce4 35.6(3) . . ?
O1 Ce2 Ce4 84.7(3) . . ?
Ce3 Ce2 Ce4 61.56(3) . . ?
Ce19 Ce2 Ce4 123.02(4) . . ?
O5 Ce2 Ce8 93.5(3) . . ?
O6 Ce2 Ce8 93.0(3) . . ?
O14 Ce2 Ce8 144.2(3) . . ?
O8 Ce2 Ce8 34.3(3) . . ?
O3 Ce2 Ce8 143.9(3) . . ?
O7 Ce2 Ce8 34.7(3) . . ?
O2 Ce2 Ce8 86.4(3) . . ?
O1 Ce2 Ce8 86.9(3) . . ?
Ce3 Ce2 Ce8 56.91(3) . . ?
Ce19 Ce2 Ce8 93.94(4) . . ?
Ce4 Ce2 Ce8 118.38(4) . . ?
O16 Ce3 O7 72.2(5) . . ?
O16 Ce3 O2 113.9(5) . . ?
O7 Ce3 O2 75.3(4) . . ?
O16 Ce3 O11 72.2(5) . . ?
O7 Ce3 O11 116.6(5) . . ?
O2 Ce3 O11 73.7(4) . . ?
O16 Ce3 O35 90.9(5) . . ?
O7 Ce3 O35 83.0(5) . . ?
O2 Ce3 O35 139.3(5) . . ?
O11 Ce3 O35 146.8(5) . . ?
O16 Ce3 Cl12 86.8(4) . . ?
O7 Ce3 Cl12 148.9(3) . . ?
O2 Ce3 Cl12 135.3(4) . . ?
O11 Ce3 Cl12 76.2(4) . . ?
O35 Ce3 Cl12 74.4(4) . . ?
O16 Ce3 Cl8 144.2(4) . . ?
O7 Ce3 Cl8 138.9(4) . . ?
O2 Ce3 Cl8 71.4(3) . . ?
O11 Ce3 Cl8 76.1(4) . . ?
O35 Ce3 Cl8 107.4(4) . . ?
Cl12 Ce3 Cl8 69.77(18) . . ?
O16 Ce3 Cl6 145.2(4) . . ?
O7 Ce3 Cl6 76.7(4) . . ?
O2 Ce3 Cl6 71.7(3) . . ?
O11 Ce3 Cl6 137.7(4) . . ?
O35 Ce3 Cl6 70.0(4) . . ?
Cl12 Ce3 Cl6 113.90(18) . . ?
Cl8 Ce3 Cl6 70.49(17) . . ?
O16 Ce3 Ce8 35.1(4) . . ?
O7 Ce3 Ce8 37.2(4) . . ?
O2 Ce3 Ce8 94.5(3) . . ?
O11 Ce3 Ce8 93.0(3) . . ?
O35 Ce3 Ce8 88.2(4) . . ?
Cl12 Ce3 Ce8 119.55(15) . . ?
Cl8 Ce3 Ce8 163.99(10) . . ?
Cl6 Ce3 Ce8 113.00(13) . . ?
O16 Ce3 Ce9 35.0(3) . . ?
O7 Ce3 Ce9 93.2(3) . . ?
O2 Ce3 Ce9 93.8(3) . . ?
O11 Ce3 Ce9 37.3(3) . . ?
O35 Ce3 Ce9 121.8(4) . . ?
Cl12 Ce3 Ce9 81.19(13) . . ?
Cl8 Ce3 Ce9 112.24(12) . . ?
Cl6 Ce3 Ce9 163.92(11) . . ?
Ce8 Ce3 Ce9 59.93(4) . . ?
O16 Ce3 Ce2 92.6(4) . . ?
O7 Ce3 Ce2 36.4(3) . . ?
O2 Ce3 Ce2 38.9(3) . . ?
O11 Ce3 Ce2 96.5(3) . . ?
O35 Ce3 Ce2 113.0(4) . . ?
Cl12 Ce3 Ce2 172.54(12) . . ?
Cl8 Ce3 Ce2 107.23(12) . . ?
Cl6 Ce3 Ce2 70.39(11) . . ?
Ce8 Ce3 Ce2 61.77(3) . . ?
Ce9 Ce3 Ce2 94.01(4) . . ?
O16 Ce3 Ce1 92.4(3) . . ?
O7 Ce3 Ce1 97.4(3) . . ?
O2 Ce3 Ce1 38.2(3) . . ?
O11 Ce3 Ce1 35.5(3) . . ?
O35 Ce3 Ce1 176.7(4) . . ?
Cl12 Ce3 Ce1 106.32(12) . . ?
Cl8 Ce3 Ce1 70.14(10) . . ?
Cl6 Ce3 Ce1 106.87(11) . . ?
Ce8 Ce3 Ce1 94.15(4) . . ?
Ce9 Ce3 Ce1 61.53(3) . . ?
Ce2 Ce3 Ce1 66.27(3) . . ?
O18 Ce4 O14 72.9(4) . . ?
O18 Ce4 O13 72.8(5) . . ?
O14 Ce4 O13 117.2(4) . . ?
O18 Ce4 O2 114.5(4) . . ?
O14 Ce4 O2 74.7(4) . . ?
O13 Ce4 O2 74.1(5) . . ?
O18 Ce4 O25 90.3(5) . . ?
O14 Ce4 O25 145.9(5) . . ?
O13 Ce4 O25 83.9(5) . . ?
O2 Ce4 O25 139.2(5) . . ?
O18 Ce4 Cl7 85.1(4) . . ?
O14 Ce4 Cl7 75.2(3) . . ?
O13 Ce4 Cl7 148.6(4) . . ?
O2 Ce4 Cl7 136.6(3) . . ?
O25 Ce4 Cl7 73.9(4) . . ?
O18 Ce4 Cl6 144.1(4) . . ?
O14 Ce4 Cl6 75.5(3) . . ?
O13 Ce4 Cl6 138.7(4) . . ?
O2 Ce4 Cl6 72.1(3) . . ?
O25 Ce4 Cl6 107.0(4) . . ?
Cl7 Ce4 Cl6 70.61(17) . . ?
O18 Ce4 Cl8 144.7(4) . . ?
O14 Ce4 Cl8 137.7(3) . . ?
O13 Ce4 Cl8 75.9(3) . . ?
O2 Ce4 Cl8 71.0(3) . . ?
O25 Ce4 Cl8 70.5(4) . . ?
Cl7 Ce4 Cl8 115.58(17) . . ?
Cl6 Ce4 Cl8 71.14(16) . . ?
O18 Ce4 Ce7 34.8(3) . . ?
O14 Ce4 Ce7 38.2(3) . . ?
O13 Ce4 Ce7 93.0(3) . . ?
O2 Ce4 Ce7 94.6(3) . . ?
O25 Ce4 Ce7 121.0(4) . . ?
Cl7 Ce4 Ce7 80.17(14) . . ?
Cl6 Ce4 Ce7 112.66(13) . . ?
Cl8 Ce4 Ce7 163.59(12) . . ?
O18 Ce4 Ce10 35.8(3) . . ?
O14 Ce4 Ce10 94.2(3) . . ?
O13 Ce4 Ce10 37.1(3) . . ?
O2 Ce4 Ce10 94.1(3) . . ?
O25 Ce4 Ce10 88.1(4) . . ?
Cl7 Ce4 Ce10 118.54(13) . . ?
Cl6 Ce4 Ce10 164.45(12) . . ?
Cl8 Ce4 Ce10 111.94(11) . . ?
Ce7 Ce4 Ce10 60.03(3) . . ?
O18 Ce4 Ce2 92.5(3) . . ?
O14 Ce4 Ce2 35.7(3) . . ?
O13 Ce4 Ce2 96.7(3) . . ?
O2 Ce4 Ce2 39.0(3) . . ?
O25 Ce4 Ce2 177.2(4) . . ?
Cl7 Ce4 Ce2 106.48(13) . . ?
Cl6 Ce4 Ce2 70.67(12) . . ?
Cl8 Ce4 Ce2 107.03(12) . . ?
Ce7 Ce4 Ce2 61.71(3) . . ?
Ce10 Ce4 Ce2 94.12(4) . . ?
O18 Ce4 Ce1 92.8(3) . . ?
O14 Ce4 Ce1 97.0(3) . . ?
O13 Ce4 Ce1 35.8(3) . . ?
O2 Ce4 Ce1 38.4(3) . . ?
O25 Ce4 Ce1 113.6(4) . . ?
Cl7 Ce4 Ce1 172.25(14) . . ?
Cl6 Ce4 Ce1 107.69(12) . . ?
Cl8 Ce4 Ce1 70.04(11) . . ?
Ce7 Ce4 Ce1 93.84(4) . . ?
Ce10 Ce4 Ce1 61.42(3) . . ?
Ce2 Ce4 Ce1 66.11(3) . . ?
O15 Ce5 O8 72.2(5) . . ?
O15 Ce5 O12 71.6(5) . . ?
O8 Ce5 O12 115.2(4) . . ?
O15 Ce5 O1 114.2(4) . . ?
O8 Ce5 O1 74.6(4) . . ?
O12 Ce5 O1 74.0(5) . . ?
O15 Ce5 O47 93.1(5) . . ?
O8 Ce5 O47 146.7(5) . . ?
O12 Ce5 O47 86.4(5) . . ?
O1 Ce5 O47 138.1(5) . . ?
O15 Ce5 Cl5 86.3(4) . . ?
O8 Ce5 Cl5 75.9(4) . . ?
O12 Ce5 Cl5 149.3(4) . . ?
O1 Ce5 Cl5 135.9(4) . . ?
O47 Ce5 Cl5 73.4(4) . . ?
O15 Ce5 Cl2 145.1(4) . . ?
O8 Ce5 Cl2 77.1(3) . . ?
O12 Ce5 Cl2 138.6(3) . . ?
O1 Ce5 Cl2 71.8(3) . . ?
O47 Ce5 Cl2 103.9(4) . . ?
Cl5 Ce5 Cl2 70.23(17) . . ?
O15 Ce5 Cl3 143.8(4) . . ?
O8 Ce5 Cl3 138.5(3) . . ?
O12 Ce5 Cl3 76.0(3) . . ?
O1 Ce5 Cl3 70.7(3) . . ?
O47 Ce5 Cl3 68.8(4) . . ?
Cl5 Ce5 Cl3 115.81(16) . . ?
Cl2 Ce5 Cl3 71.15(14) . . ?
O15 Ce5 Ce9 35.0(4) . . ?
O8 Ce5 Ce9 92.6(3) . . ?
O12 Ce5 Ce9 36.7(3) . . ?
O1 Ce5 Ce9 94.2(3) . . ?
O47 Ce5 Ce9 91.2(4) . . ?
Cl5 Ce5 Ce9 119.14(13) . . ?
Cl2 Ce5 Ce9 164.33(11) . . ?
Cl3 Ce5 Ce9 111.61(11) . . ?
O15 Ce5 Ce8 35.3(4) . . ?
O8 Ce5 Ce8 36.9(3) . . ?
O12 Ce5 Ce8 92.3(3) . . ?
O1 Ce5 Ce8 94.3(3) . . ?
O47 Ce5 Ce8 123.7(4) . . ?
Cl5 Ce5 Ce8 80.65(12) . . ?
Cl2 Ce5 Ce8 112.86(10) . . ?
Cl3 Ce5 Ce8 162.82(11) . . ?
Ce9 Ce5 Ce8 59.90(3) . . ?
O15 Ce5 Ce2 92.5(3) . . ?
O8 Ce5 Ce2 35.8(3) . . ?
O12 Ce5 Ce2 95.9(3) . . ?
O1 Ce5 Ce2 38.8(3) . . ?
O47 Ce5 Ce2 174.3(4) . . ?
Cl5 Ce5 Ce2 106.38(12) . . ?
Cl2 Ce5 Ce2 70.93(10) . . ?
Cl3 Ce5 Ce2 106.75(11) . . ?
Ce9 Ce5 Ce2 93.79(4) . . ?
Ce8 Ce5 Ce2 61.44(3) . . ?
O15 Ce5 Ce1 92.3(4) . . ?
O8 Ce5 Ce1 96.4(3) . . ?
O12 Ce5 Ce1 35.6(3) . . ?
O1 Ce5 Ce1 38.5(3) . . ?
O47 Ce5 Ce1 114.4(4) . . ?
Cl5 Ce5 Ce1 172.15(12) . . ?
Cl2 Ce5 Ce1 107.39(11) . . ?
Cl3 Ce5 Ce1 69.37(10) . . ?
Ce9 Ce5 Ce1 61.50(3) . . ?
Ce8 Ce5 Ce1 93.75(3) . . ?
Ce2 Ce5 Ce1 65.94(3) . . ?
O17 Ce6 O3 72.4(4) . . ?
O17 Ce6 O1 114.7(4) . . ?
O3 Ce6 O1 74.2(4) . . ?
O17 Ce6 O4 72.4(5) . . ?
O3 Ce6 O4 116.3(4) . . ?
O1 Ce6 O4 74.8(4) . . ?
O17 Ce6 O50 89.6(5) . . ?
O3 Ce6 O50 82.6(4) . . ?
O1 Ce6 O50 138.3(5) . . ?
O4 Ce6 O50 146.8(4) . . ?
O17 Ce6 Cl1 85.7(3) . . ?
O3 Ce6 Cl1 149.4(3) . . ?
O1 Ce6 Cl1 135.7(3) . . ?
O4 Ce6 Cl1 75.0(3) . . ?
O50 Ce6 Cl1 76.0(3) . . ?
O17 Ce6 Cl3 144.0(3) . . ?
O3 Ce6 Cl3 139.2(3) . . ?
O1 Ce6 Cl3 72.3(3) . . ?
O4 Ce6 Cl3 76.2(3) . . ?
O50 Ce6 Cl3 108.1(4) . . ?
Cl1 Ce6 Cl3 69.51(16) . . ?
O17 Ce6 Cl2 144.0(3) . . ?
O3 Ce6 Cl2 76.2(3) . . ?
O1 Ce6 Cl2 71.9(4) . . ?
O4 Ce6 Cl2 139.3(3) . . ?
O50 Ce6 Cl2 69.1(4) . . ?
Cl1 Ce6 Cl2 114.93(15) . . ?
Cl3 Ce6 Cl2 71.81(15) . . ?
O17 Ce6 Ce10 35.2(3) . . ?
O3 Ce6 Ce10 92.9(3) . . ?
O1 Ce6 Ce10 94.5(3) . . ?
O4 Ce6 Ce10 37.2(3) . . ?
O50 Ce6 Ce10 121.2(3) . . ?
Cl1 Ce6 Ce10 80.15(12) . . ?
Cl3 Ce6 Ce10 112.28(11) . . ?
Cl2 Ce6 Ce10 164.36(10) . . ?
O17 Ce6 Ce7 35.6(3) . . ?
O3 Ce6 Ce7 37.0(3) . . ?
O1 Ce6 Ce7 93.9(3) . . ?
O4 Ce6 Ce7 93.0(3) . . ?
O50 Ce6 Ce7 87.2(3) . . ?
Cl1 Ce6 Ce7 119.29(13) . . ?
Cl3 Ce6 Ce7 164.24(10) . . ?
Cl2 Ce6 Ce7 111.96(11) . . ?
Ce10 Ce6 Ce7 59.96(3) . . ?
O17 Ce6 Ce1 93.0(3) . . ?
O3 Ce6 Ce1 96.8(3) . . ?
O1 Ce6 Ce1 38.9(3) . . ?
O4 Ce6 Ce1 35.9(3) . . ?
O50 Ce6 Ce1 177.0(3) . . ?
Cl1 Ce6 Ce1 105.66(12) . . ?
Cl3 Ce6 Ce1 70.43(10) . . ?
Cl2 Ce6 Ce1 107.89(11) . . ?
Ce10 Ce6 Ce1 61.78(3) . . ?
Ce7 Ce6 Ce1 94.07(4) . . ?
O17 Ce6 Ce2 92.8(3) . . ?
O3 Ce6 Ce2 35.9(3) . . ?
O1 Ce6 Ce2 38.3(3) . . ?
O4 Ce6 Ce2 96.7(3) . . ?
O50 Ce6 Ce2 112.2(3) . . ?
Cl1 Ce6 Ce2 171.65(12) . . ?
Cl3 Ce6 Ce2 107.91(10) . . ?
Cl2 Ce6 Ce2 70.66(9) . . ?
Ce10 Ce6 Ce2 93.90(3) . . ?
Ce7 Ce6 Ce2 61.35(3) . . ?
Ce1 Ce6 Ce2 66.18(3) . . ?
O18 Ce7 O17 71.9(4) . . ?
O18 Ce7 O22 92.2(5) . . ?
O17 Ce7 O22 150.5(5) . . ?
O18 Ce7 O3 110.8(5) . . ?
O17 Ce7 O3 70.0(4) . . ?
O22 Ce7 O3 139.5(5) . . ?
O18 Ce7 O14 70.6(5) . . ?
O17 Ce7 O14 111.4(4) . . ?
O22 Ce7 O14 85.1(4) . . ?
O3 Ce7 O14 72.7(4) . . ?
O18 Ce7 O23 78.8(5) . . ?
O17 Ce7 O23 76.7(5) . . ?
O22 Ce7 O23 75.8(5) . . ?
O3 Ce7 O23 139.5(5) . . ?
O14 Ce7 O23 143.1(5) . . ?
O18 Ce7 Cl4 151.9(3) . . ?
O17 Ce7 Cl4 88.1(3) . . ?
O22 Ce7 Cl4 96.3(4) . . ?
O3 Ce7 Cl4 79.1(3) . . ?
O14 Ce7 Cl4 136.7(4) . . ?
O23 Ce7 Cl4 77.5(4) . . ?
O18 Ce7 Cl10 138.5(3) . . ?
O17 Ce7 Cl10 139.1(3) . . ?
O22 Ce7 Cl10 68.4(4) . . ?
O3 Ce7 Cl10 72.6(3) . . ?
O14 Ce7 Cl10 71.5(3) . . ?
O23 Ce7 Cl10 126.7(4) . . ?
Cl4 Ce7 Cl10 69.06(16) . . ?
O18 Ce7 Ce4 34.1(3) . . ?
O17 Ce7 Ce4 89.5(3) . . ?
O22 Ce7 Ce4 90.5(4) . . ?
O3 Ce7 Ce4 91.1(3) . . ?
O14 Ce7 Ce4 36.7(3) . . ?
O23 Ce7 Ce4 111.3(4) . . ?
Cl4 Ce7 Ce4 170.08(14) . . ?
Cl10 Ce7 Ce4 107.18(11) . . ?
O18 Ce7 Ce10 36.2(3) . . ?
O17 Ce7 Ce10 35.9(3) . . ?
O22 Ce7 Ce10 123.2(4) . . ?
O3 Ce7 Ce10 91.9(3) . . ?
O14 Ce7 Ce10 92.8(3) . . ?
O23 Ce7 Ce10 72.8(4) . . ?
Cl4 Ce7 Ce10 120.71(12) . . ?
Cl10 Ce7 Ce10 160.41(12) . . ?
Ce4 Ce7 Ce10 60.09(3) . . ?
O18 Ce7 Ce6 89.4(3) . . ?
O17 Ce7 Ce6 34.0(3) . . ?
O22 Ce7 Ce6 175.5(4) . . ?
O3 Ce7 Ce6 36.1(3) . . ?
O14 Ce7 Ce6 91.4(3) . . ?
O23 Ce7 Ce6 108.7(4) . . ?
Cl4 Ce7 Ce6 84.22(13) . . ?
Cl10 Ce7 Ce6 107.76(11) . . ?
Ce4 Ce7 Ce6 88.41(4) . . ?
Ce10 Ce7 Ce6 59.77(3) . . ?
O18 Ce7 Ce2 91.6(3) . . ?
O17 Ce7 Ce2 91.7(3) . . ?
O22 Ce7 Ce2 114.0(3) . . ?
O3 Ce7 Ce2 36.5(3) . . ?
O14 Ce7 Ce2 36.2(3) . . ?
O23 Ce7 Ce2 166.7(4) . . ?
Cl4 Ce7 Ce2 109.05(13) . . ?
Cl10 Ce7 Ce2 66.45(12) . . ?
Ce4 Ce7 Ce2 61.40(3) . . ?
Ce10 Ce7 Ce2 93.97(4) . . ?
Ce6 Ce7 Ce2 61.65(3) . . ?
O16 Ce8 O15 71.5(5) . . ?
O16 Ce8 O8 110.6(5) . . ?
O15 Ce8 O8 70.2(5) . . ?
O16 Ce8 O7 70.2(5) . . ?
O15 Ce8 O7 110.9(5) . . ?
O8 Ce8 O7 72.7(4) . . ?
O16 Ce8 O60 153.5(5) . . ?
O15 Ce8 O60 93.6(5) . . ?
O8 Ce8 O60 83.1(5) . . ?
O7 Ce8 O60 136.3(5) . . ?
O16 Ce8 O53 78.7(6) . . ?
O15 Ce8 O53 78.4(6) . . ?
O8 Ce8 O53 141.4(6) . . ?
O7 Ce8 O53 141.7(6) . . ?
O60 Ce8 O53 76.8(6) . . ?
O16 Ce8 Cl14 87.3(4) . . ?
O15 Ce8 Cl14 152.0(4) . . ?
O8 Ce8 Cl14 136.3(4) . . ?
O7 Ce8 Cl14 77.1(3) . . ?
O60 Ce8 Cl14 98.2(4) . . ?
O53 Ce8 Cl14 79.6(5) . . ?
O16 Ce8 Cl9 138.7(4) . . ?
O15 Ce8 Cl9 140.0(4) . . ?
O8 Ce8 Cl9 73.3(3) . . ?
O7 Ce8 Cl9 72.3(4) . . ?
O60 Ce8 Cl9 66.0(4) . . ?
O53 Ce8 Cl9 125.0(5) . . ?
Cl14 Ce8 Cl9 67.8(2) . . ?
O16 Ce8 Ce3 34.2(4) . . ?
O15 Ce8 Ce3 89.4(3) . . ?
O8 Ce8 Ce3 91.0(3) . . ?
O7 Ce8 Ce3 36.0(3) . . ?
O60 Ce8 Ce3 172.1(4) . . ?
O53 Ce8 Ce3 111.0(5) . . ?
Cl14 Ce8 Ce3 82.38(19) . . ?
Cl9 Ce8 Ce3 107.25(12) . . ?
O16 Ce8 Ce9 35.7(3) . . ?
O15 Ce8 Ce9 35.9(3) . . ?
O8 Ce8 Ce9 92.4(3) . . ?
O7 Ce8 Ce9 92.4(3) . . ?
O60 Ce8 Ce9 125.1(4) . . ?
O53 Ce8 Ce9 73.5(5) . . ?
Cl14 Ce8 Ce9 120.03(19) . . ?
Cl9 Ce8 Ce9 161.49(12) . . ?
Ce3 Ce8 Ce9 60.27(4) . . ?
O16 Ce8 Ce5 89.1(3) . . ?
O15 Ce8 Ce5 33.7(3) . . ?
O8 Ce8 Ce5 36.6(3) . . ?
O7 Ce8 Ce5 91.6(3) . . ?
O60 Ce8 Ce5 89.7(3) . . ?
O53 Ce8 Ce5 110.1(5) . . ?
Cl14 Ce8 Ce5 168.75(19) . . ?
Cl9 Ce8 Ce5 108.84(11) . . ?
Ce3 Ce8 Ce5 88.68(4) . . ?
Ce9 Ce8 Ce5 59.97(3) . . ?
O16 Ce8 Ce2 91.3(4) . . ?
O15 Ce8 Ce2 91.2(3) . . ?
O8 Ce8 Ce2 36.1(3) . . ?
O7 Ce8 Ce2 36.6(3) . . ?
O60 Ce8 Ce2 111.2(3) . . ?
O53 Ce8 Ce2 167.5(5) . . ?
Cl14 Ce8 Ce2 107.79(19) . . ?
Cl9 Ce8 Ce2 67.58(12) . . ?
Ce3 Ce8 Ce2 61.31(3) . . ?
Ce9 Ce8 Ce2 93.93(4) . . ?
Ce5 Ce8 Ce2 61.60(3) . . ?
O15 Ce9 O16 71.6(5) . . ?
O15 Ce9 O12 70.4(5) . . ?
O16 Ce9 O12 110.3(5) . . ?
O15 Ce9 O11 110.5(5) . . ?
O16 Ce9 O11 70.5(5) . . ?
O12 Ce9 O11 71.4(4) . . ?
O15 Ce9 O57 152.5(5) . . ?
O16 Ce9 O57 92.8(5) . . ?
O12 Ce9 O57 137.2(5) . . ?
O11 Ce9 O57 84.0(5) . . ?
O15 Ce9 O54 76.8(5) . . ?
O16 Ce9 O54 78.7(5) . . ?
O12 Ce9 O54 140.2(5) . . ?
O11 Ce9 O54 143.3(5) . . ?
O57 Ce9 O54 78.0(5) . . ?
O15 Ce9 Cl15 86.9(4) . . ?
O16 Ce9 Cl15 151.1(4) . . ?
O12 Ce9 Cl15 78.8(3) . . ?
O11 Ce9 Cl15 137.0(3) . . ?
O57 Ce9 Cl15 98.4(4) . . ?
O54 Ce9 Cl15 77.7(4) . . ?
O15 Ce9 Cl16 139.2(3) . . ?
O16 Ce9 Cl16 138.5(4) . . ?
O12 Ce9 Cl16 72.4(4) . . ?
O11 Ce9 Cl16 71.6(3) . . ?
O57 Ce9 Cl16 66.7(4) . . ?
O54 Ce9 Cl16 127.0(4) . . ?
Cl15 Ce9 Cl16 70.13(19) . . ?
O15 Ce9 Ce8 36.2(3) . . ?
O16 Ce9 Ce8 35.5(4) . . ?
O12 Ce9 Ce8 92.5(3) . . ?
O11 Ce9 Ce8 92.3(3) . . ?
O57 Ce9 Ce8 123.8(4) . . ?
O54 Ce9 Ce8 72.5(4) . . ?
Cl15 Ce9 Ce8 119.79(16) . . ?
Cl16 Ce9 Ce8 160.55(13) . . ?
O15 Ce9 Ce5 33.7(3) . . ?
O16 Ce9 Ce5 89.1(3) . . ?
O12 Ce9 Ce5 36.7(4) . . ?
O11 Ce9 Ce5 90.9(3) . . ?
O57 Ce9 Ce5 173.6(4) . . ?
O54 Ce9 Ce5 108.4(4) . . ?
Cl15 Ce9 Ce5 82.78(14) . . ?
Cl16 Ce9 Ce5 107.98(11) . . ?
Ce8 Ce9 Ce5 60.13(3) . . ?
O15 Ce9 Ce3 89.2(3) . . ?
O16 Ce9 Ce3 33.9(4) . . ?
O12 Ce9 Ce3 90.6(3) . . ?
O11 Ce9 Ce3 36.6(3) . . ?
O57 Ce9 Ce3 89.6(4) . . ?
O54 Ce9 Ce3 111.0(4) . . ?
Cl15 Ce9 Ce3 169.35(14) . . ?
Cl16 Ce9 Ce3 107.12(12) . . ?
Ce8 Ce9 Ce3 59.80(4) . . ?
Ce5 Ce9 Ce3 88.50(4) . . ?
O15 Ce9 Ce1 91.4(3) . . ?
O16 Ce9 Ce1 91.3(4) . . ?
O12 Ce9 Ce1 35.7(3) . . ?
O11 Ce9 Ce1 35.7(3) . . ?
O57 Ce9 Ce1 112.1(4) . . ?
O54 Ce9 Ce1 166.4(4) . . ?
Cl15 Ce9 Ce1 108.71(14) . . ?
Cl16 Ce9 Ce1 66.55(12) . . ?
Ce8 Ce9 Ce1 94.02(4) . . ?
Ce5 Ce9 Ce1 61.71(3) . . ?
Ce3 Ce9 Ce1 61.43(3) . . ?
O17 Ce10 O18 71.7(4) . . ?
O17 Ce10 O4 70.9(5) . . ?
O18 Ce10 O4 111.0(4) . . ?
O17 Ce10 O45 93.2(5) . . ?
O18 Ce10 O45 151.2(5) . . ?
O4 Ce10 O45 85.4(5) . . ?
O17 Ce10 O13 111.0(4) . . ?
O18 Ce10 O13 70.6(5) . . ?
O4 Ce10 O13 72.0(4) . . ?
O45 Ce10 O13 138.1(5) . . ?
O17 Ce10 O24 78.3(5) . . ?
O18 Ce10 O24 76.5(5) . . ?
O4 Ce10 O24 143.2(5) . . ?
O45 Ce10 O24 76.5(5) . . ?
O13 Ce10 O24 140.0(5) . . ?
O17 Ce10 Cl11 151.7(4) . . ?
O18 Ce10 Cl11 87.6(4) . . ?
O4 Ce10 Cl11 136.2(4) . . ?
O45 Ce10 Cl11 96.6(4) . . ?
O13 Ce10 Cl11 78.3(3) . . ?
O24 Ce10 Cl11 78.3(4) . . ?
O17 Ce10 Cl13 139.0(3) . . ?
O18 Ce10 Cl13 139.3(4) . . ?
O4 Ce10 Cl13 71.9(3) . . ?
O45 Ce10 Cl13 67.3(4) . . ?
O13 Ce10 Cl13 72.3(3) . . ?
O24 Ce10 Cl13 126.6(4) . . ?
Cl11 Ce10 Cl13 68.83(18) . . ?
O17 Ce10 Ce6 34.1(3) . . ?
O18 Ce10 Ce6 89.2(3) . . ?
O4 Ce10 Ce6 36.9(3) . . ?
O45 Ce10 Ce6 91.1(4) . . ?
O13 Ce10 Ce6 90.9(3) . . ?
O24 Ce10 Ce6 111.0(4) . . ?
Cl11 Ce10 Ce6 169.23(15) . . ?
Cl13 Ce10 Ce6 107.71(12) . . ?
O17 Ce10 Ce7 36.4(3) . . ?
O18 Ce10 Ce7 35.4(3) . . ?
O4 Ce10 Ce7 93.0(3) . . ?
O45 Ce10 Ce7 124.5(4) . . ?
O13 Ce10 Ce7 92.2(3) . . ?
O24 Ce10 Ce7 72.5(4) . . ?
Cl11 Ce10 Ce7 119.94(14) . . ?
Cl13 Ce10 Ce7 160.86(12) . . ?
Ce6 Ce10 Ce7 60.26(4) . . ?
O17 Ce10 Ce4 89.7(3) . . ?
O18 Ce10 Ce4 34.3(3) . . ?
O4 Ce10 Ce4 91.1(3) . . ?
O45 Ce10 Ce4 174.5(4) . . ?
O13 Ce10 Ce4 36.4(3) . . ?
O24 Ce10 Ce4 108.7(4) . . ?
Cl11 Ce10 Ce4 83.01(14) . . ?
Cl13 Ce10 Ce4 107.57(10) . . ?
Ce6 Ce10 Ce4 88.57(4) . . ?
Ce7 Ce10 Ce4 59.88(3) . . ?
O17 Ce10 Ce1 91.5(3) . . ?
O18 Ce10 Ce1 91.7(3) . . ?
O4 Ce10 Ce1 35.6(3) . . ?
O45 Ce10 Ce1 113.5(4) . . ?
O13 Ce10 Ce1 36.3(3) . . ?
O24 Ce10 Ce1 166.3(4) . . ?
Cl11 Ce10 Ce1 108.60(15) . . ?
Cl13 Ce10 Ce1 66.97(11) . . ?
Ce6 Ce10 Ce1 61.20(3) . . ?
Ce7 Ce10 Ce1 93.90(4) . . ?
Ce4 Ce10 Ce1 61.65(3) . . ?
O5 Ce11 O20 81.5(5) . . ?
O5 Ce11 O21 142.8(5) . . ?
O20 Ce11 O21 74.8(6) . . ?
O5 Ce11 O14 69.1(4) . . ?
O20 Ce11 O14 133.5(5) . . ?
O21 Ce11 O14 108.3(5) . . ?
O5 Ce11 O33 121.9(5) . . ?
O20 Ce11 O33 85.9(6) . . ?
O21 Ce11 O33 84.8(6) . . ?
O14 Ce11 O33 140.1(5) . . ?
O5 Ce11 O34 72.2(4) . . ?
O20 Ce11 O34 73.8(5) . . ?
O21 Ce11 O34 125.6(5) . . ?
O14 Ce11 O34 125.5(5) . . ?
O33 Ce11 O34 49.9(5) . . ?
O5 Ce11 Cl7 131.1(4) . . ?
O20 Ce11 Cl7 147.4(4) . . ?
O21 Ce11 Cl7 76.8(4) . . ?
O14 Ce11 Cl7 71.1(3) . . ?
O33 Ce11 Cl7 75.9(4) . . ?
O34 Ce11 Cl7 111.6(4) . . ?
O5 Ce11 C61 95.0(6) . . ?
O20 Ce11 C61 79.4(6) . . ?
O21 Ce11 C61 107.9(7) . . ?
O14 Ce11 C61 136.4(6) . . ?
O33 Ce11 C61 26.9(6) . . ?
O34 Ce11 C61 23.0(6) . . ?
Cl7 Ce11 C61 94.6(5) . . ?
O5 Ce11 Cl10 72.0(3) . . ?
O20 Ce11 Cl10 66.5(4) . . ?
O21 Ce11 Cl10 72.4(4) . . ?
O14 Ce11 Cl10 70.5(3) . . ?
O33 Ce11 Cl10 147.8(5) . . ?
O34 Ce11 Cl10 129.4(4) . . ?
Cl7 Ce11 Cl10 118.82(16) . . ?
C61 Ce11 Cl10 144.8(5) . . ?
O5 Ce11 Cl6 73.3(3) . . ?
O20 Ce11 Cl6 136.0(4) . . ?
O21 Ce11 Cl6 142.2(4) . . ?
O14 Ce11 Cl6 68.7(3) . . ?
O33 Ce11 Cl6 78.0(5) . . ?
O34 Ce11 Cl6 64.5(4) . . ?
Cl7 Ce11 Cl6 66.49(18) . . ?
C61 Ce11 Cl6 67.8(5) . . ?
Cl10 Ce11 Cl6 133.50(15) . . ?
O5 Ce11 Ce2 32.8(3) . . ?
O20 Ce11 Ce2 107.1(4) . . ?
O21 Ce11 Ce2 132.5(4) . . ?
O14 Ce11 Ce2 36.3(3) . . ?
O33 Ce11 Ce2 142.2(5) . . ?
O34 Ce11 Ce2 98.9(4) . . ?
Cl7 Ce11 Ce2 103.73(12) . . ?
C61 Ce11 Ce2 119.2(6) . . ?
Cl10 Ce11 Ce2 66.07(11) . . ?
Cl6 Ce11 Ce2 67.94(10) . . ?
O5 Ce11 Ce15 36.1(3) . . ?
O20 Ce11 Ce15 85.5(4) . . ?
O21 Ce11 Ce15 159.0(4) . . ?
O14 Ce11 Ce15 90.4(3) . . ?
O33 Ce11 Ce15 86.7(4) . . ?
O34 Ce11 Ce15 38.8(4) . . ?
Cl7 Ce11 Ce15 119.54(15) . . ?
C61 Ce11 Ce15 60.4(5) . . ?
Cl10 Ce11 Ce15 106.46(12) . . ?
Cl6 Ce11 Ce15 53.27(11) . . ?
Ce2 Ce11 Ce15 60.07(3) . . ?
O6 Ce12 O62 75.8(5) . . ?
O6 Ce12 O8 69.7(4) . . ?
O62 Ce12 O8 130.8(4) . . ?
O6 Ce12 O52 120.7(5) . . ?
O62 Ce12 O52 80.1(5) . . ?
O8 Ce12 O52 148.2(5) . . ?
O6 Ce12 O59 145.1(4) . . ?
O62 Ce12 O59 81.2(5) . . ?
O8 Ce12 O59 108.9(5) . . ?
O52 Ce12 O59 79.7(5) . . ?
O6 Ce12 O51 72.0(4) . . ?
O62 Ce12 O51 70.3(4) . . ?
O8 Ce12 O51 126.5(4) . . ?
O52 Ce12 O51 49.0(5) . . ?
O59 Ce12 O51 123.8(5) . . ?
O6 Ce12 Cl5 131.0(3) . . ?
O62 Ce12 Cl5 152.8(4) . . ?
O8 Ce12 Cl5 72.1(3) . . ?
O52 Ce12 Cl5 80.8(4) . . ?
O59 Ce12 Cl5 76.5(4) . . ?
O51 Ce12 Cl5 110.1(3) . . ?
O6 Ce12 C151 96.8(6) . . ?
O62 Ce12 C151 71.1(6) . . ?
O8 Ce12 C151 145.5(5) . . ?
O52 Ce12 C151 23.9(5) . . ?
O59 Ce12 C151 100.1(6) . . ?
O51 Ce12 C151 25.4(5) . . ?
Cl5 Ce12 C151 97.7(5) . . ?
O6 Ce12 Cl9 73.4(3) . . ?
O62 Ce12 Cl9 66.6(4) . . ?
O8 Ce12 Cl9 70.6(3) . . ?
O52 Ce12 Cl9 139.7(4) . . ?
O59 Ce12 Cl9 73.5(3) . . ?
O51 Ce12 Cl9 129.7(3) . . ?
Cl5 Ce12 Cl9 120.06(18) . . ?
C151 Ce12 Cl9 137.7(5) . . ?
O6 Ce12 Cl2 72.8(3) . . ?
O62 Ce12 Cl2 130.5(4) . . ?
O8 Ce12 Cl2 69.8(3) . . ?
O52 Ce12 Cl2 84.4(4) . . ?
O59 Ce12 Cl2 141.1(4) . . ?
O51 Ce12 Cl2 64.2(3) . . ?
Cl5 Ce12 Cl2 66.06(16) . . ?
C151 Ce12 Cl2 75.9(5) . . ?
Cl9 Ce12 Cl2 134.59(15) . . ?
O6 Ce12 Ce2 33.0(3) . . ?
O62 Ce12 Ce2 102.1(4) . . ?
O8 Ce12 Ce2 36.7(3) . . ?
O52 Ce12 Ce2 146.0(4) . . ?
O59 Ce12 Ce2 134.3(3) . . ?
O51 Ce12 Ce2 99.2(3) . . ?
Cl5 Ce12 Ce2 104.52(13) . . ?
C151 Ce12 Ce2 124.4(5) . . ?
Cl9 Ce12 Ce2 66.82(11) . . ?
Cl2 Ce12 Ce2 68.26(9) . . ?
O6 Ce12 Ce18 35.5(3) . . ?
O62 Ce12 Ce18 80.1(4) . . ?
O8 Ce12 Ce18 90.6(3) . . ?
O52 Ce12 Ce18 87.7(4) . . ?
O59 Ce12 Ce18 159.0(4) . . ?
O51 Ce12 Ce18 39.4(3) . . ?
Cl5 Ce12 Ce18 118.30(13) . . ?
C151 Ce12 Ce18 64.7(5) . . ?
Cl9 Ce12 Ce18 107.30(12) . . ?
Cl2 Ce12 Ce18 52.51(10) . . ?
Ce2 Ce12 Ce18 59.82(3) . . ?
O10 Ce13 O31 77.8(5) . . ?
O10 Ce13 O11 69.6(4) . . ?
O31 Ce13 O11 131.6(5) . . ?
O10 Ce13 O58 142.9(5) . . ?
O31 Ce13 O58 78.3(5) . . ?
O11 Ce13 O58 107.6(5) . . ?
O10 Ce13 O28 122.5(5) . . ?
O31 Ce13 O28 83.3(5) . . ?
O11 Ce13 O28 144.6(5) . . ?
O58 Ce13 O28 82.0(5) . . ?
O10 Ce13 O27 71.5(5) . . ?
O31 Ce13 O27 71.3(5) . . ?
O11 Ce13 O27 126.4(5) . . ?
O58 Ce13 O27 125.6(5) . . ?
O28 Ce13 O27 51.0(5) . . ?
O10 Ce13 Cl12 131.8(4) . . ?
O31 Ce13 Cl12 150.1(4) . . ?
O11 Ce13 Cl12 72.7(3) . . ?
O58 Ce13 Cl12 77.0(4) . . ?
O28 Ce13 Cl12 76.8(4) . . ?
O27 Ce13 Cl12 110.7(3) . . ?
O10 Ce13 C31 96.6(6) . . ?
O31 Ce13 C31 75.6(5) . . ?
O11 Ce13 C31 141.4(5) . . ?
O58 Ce13 C31 104.4(6) . . ?
O28 Ce13 C31 25.9(5) . . ?
O27 Ce13 C31 25.1(5) . . ?
Cl12 Ce13 C31 94.5(4) . . ?
O10 Ce13 Cl16 72.8(4) . . ?
O31 Ce13 Cl16 67.2(4) . . ?
O11 Ce13 Cl16 69.4(3) . . ?
O58 Ce13 Cl16 72.0(3) . . ?
O28 Ce13 Cl16 143.7(4) . . ?
O27 Ce13 Cl16 129.6(3) . . ?
Cl12 Ce13 Cl16 119.60(19) . . ?
C31 Ce13 Cl16 142.7(4) . . ?
O10 Ce13 Cl8 72.8(3) . . ?
O31 Ce13 Cl8 132.3(4) . . ?
O11 Ce13 Cl8 70.0(3) . . ?
O58 Ce13 Cl8 142.9(3) . . ?
O28 Ce13 Cl8 81.9(4) . . ?
O27 Ce13 Cl8 64.1(3) . . ?
Cl12 Ce13 Cl8 66.79(17) . . ?
C31 Ce13 Cl8 71.4(4) . . ?
Cl16 Ce13 Cl8 133.65(15) . . ?
O10 Ce13 Ce1 33.2(3) . . ?
O31 Ce13 Ce1 104.2(4) . . ?
O11 Ce13 Ce1 36.4(3) . . ?
O58 Ce13 Ce1 132.3(4) . . ?
O28 Ce13 Ce1 145.5(4) . . ?
O27 Ce13 Ce1 98.9(3) . . ?
Cl12 Ce13 Ce1 104.79(13) . . ?
C31 Ce13 Ce1 122.6(5) . . ?
Cl16 Ce13 Ce1 66.05(11) . . ?
Cl8 Ce13 Ce1 68.08(10) . . ?
O10 Ce13 Ce16 35.1(3) . . ?
O31 Ce13 Ce16 81.8(4) . . ?
O11 Ce13 Ce16 90.7(3) . . ?
O58 Ce13 Ce16 158.9(4) . . ?
O28 Ce13 Ce16 88.9(4) . . ?
O27 Ce13 Ce16 39.1(3) . . ?
Cl12 Ce13 Ce16 119.43(15) . . ?
C31 Ce13 Ce16 63.6(5) . . ?
Cl16 Ce13 Ce16 106.41(12) . . ?
Cl8 Ce13 Ce16 52.91(11) . . ?
Ce1 Ce13 Ce16 59.80(3) . . ?
O9 Ce14 O39 78.1(5) . . ?
O9 Ce14 O4 68.8(4) . . ?
O39 Ce14 O4 132.0(4) . . ?
O9 Ce14 O43 121.7(5) . . ?
O39 Ce14 O43 83.0(5) . . ?
O4 Ce14 O43 144.1(5) . . ?
O9 Ce14 O46 144.4(5) . . ?
O39 Ce14 O46 81.1(6) . . ?
O4 Ce14 O46 106.7(5) . . ?
O43 Ce14 O46 83.5(5) . . ?
O9 Ce14 O44 71.2(4) . . ?
O39 Ce14 O44 72.1(5) . . ?
O4 Ce14 O44 124.3(4) . . ?
O43 Ce14 O44 50.5(5) . . ?
O46 Ce14 O44 128.2(5) . . ?
O9 Ce14 Cl1 129.7(4) . . ?
O39 Ce14 Cl1 151.9(3) . . ?
O4 Ce14 Cl1 71.7(3) . . ?
O43 Ce14 Cl1 77.7(4) . . ?
O46 Ce14 Cl1 76.6(4) . . ?
O44 Ce14 Cl1 109.3(3) . . ?
O9 Ce14 C111 97.9(6) . . ?
O39 Ce14 C111 75.3(6) . . ?
O4 Ce14 C111 141.3(6) . . ?
O43 Ce14 C111 23.8(5) . . ?
O46 Ce14 C111 104.3(7) . . ?
O44 Ce14 C111 26.7(6) . . ?
Cl1 Ce14 C111 93.8(5) . . ?
O9 Ce14 Cl13 73.6(4) . . ?
O39 Ce14 Cl13 67.7(4) . . ?
O4 Ce14 Cl13 70.3(3) . . ?
O43 Ce14 Cl13 143.8(4) . . ?
O46 Ce14 Cl13 71.8(4) . . ?
O44 Ce14 Cl13 130.7(3) . . ?
Cl1 Ce14 Cl13 119.68(18) . . ?
C111 Ce14 Cl13 142.9(5) . . ?
O9 Ce14 Cl3 71.6(4) . . ?
O39 Ce14 Cl3 132.0(4) . . ?
O4 Ce14 Cl3 68.2(3) . . ?
O43 Ce14 Cl3 82.3(4) . . ?
O46 Ce14 Cl3 141.5(4) . . ?
O44 Ce14 Cl3 63.4(3) . . ?
Cl1 Ce14 Cl3 65.53(15) . . ?
C111 Ce14 Cl3 73.1(5) . . ?
Cl13 Ce14 Cl3 133.02(13) . . ?
O9 Ce14 Ce1 32.6(3) . . ?
O39 Ce14 Ce1 103.9(3) . . ?
O4 Ce14 Ce1 36.2(3) . . ?
O43 Ce14 Ce1 144.5(4) . . ?
O46 Ce14 Ce1 131.8(4) . . ?
O44 Ce14 Ce1 97.9(3) . . ?
Cl1 Ce14 Ce1 103.69(10) . . ?
C111 Ce14 Ce1 123.6(5) . . ?
Cl13 Ce14 Ce1 66.60(10) . . ?
Cl3 Ce14 Ce1 67.03(8) . . ?
O9 Ce14 Ce17 35.2(3) . . ?
O39 Ce14 Ce17 81.6(4) . . ?
O4 Ce14 Ce17 89.8(3) . . ?
O43 Ce14 Ce17 88.0(4) . . ?
O46 Ce14 Ce17 161.5(4) . . ?
O44 Ce14 Ce17 38.4(3) . . ?
Cl1 Ce14 Ce17 117.58(13) . . ?
C111 Ce14 Ce17 64.8(5) . . ?
Cl13 Ce14 Ce17 107.28(12) . . ?
Cl3 Ce14 Ce17 52.38(10) . . ?
Ce1 Ce14 Ce17 59.51(3) . . ?
O5 Ce15 O34 75.4(4) . . ?
O5 Ce15 O37 119.8(5) . . ?
O34 Ce15 O37 80.0(6) . . ?
O5 Ce15 O36 139.1(5) . . ?
O34 Ce15 O36 77.4(5) . . ?
O37 Ce15 O36 84.3(6) . . ?
O5 Ce15 O7 69.8(4) . . ?
O34 Ce15 O7 128.9(5) . . ?
O37 Ce15 O7 150.4(5) . . ?
O36 Ce15 O7 106.4(5) . . ?
O5 Ce15 O38 71.2(4) . . ?
O34 Ce15 O38 70.4(5) . . ?
O37 Ce15 O38 48.7(5) . . ?
O36 Ce15 O38 126.0(5) . . ?
O7 Ce15 O38 127.6(4) . . ?
O5 Ce15 C81 95.1(6) . . ?
O34 Ce15 C81 71.1(6) . . ?
O37 Ce15 C81 24.7(5) . . ?
O36 Ce15 C81 104.3(6) . . ?
O7 Ce15 C81 146.5(6) . . ?
O38 Ce15 C81 24.4(5) . . ?
O5 Ce15 Cl9 74.0(3) . . ?
O34 Ce15 Cl9 132.3(4) . . ?
O37 Ce15 Cl9 84.3(4) . . ?
O36 Ce15 Cl9 145.3(4) . . ?
O7 Ce15 Cl9 71.1(3) . . ?
O38 Ce15 Cl9 65.5(3) . . ?
C81 Ce15 Cl9 76.1(5) . . ?
O5 Ce15 Cl14 131.5(3) . . ?
O34 Ce15 Cl14 153.1(4) . . ?
O37 Ce15 Cl14 83.9(5) . . ?
O36 Ce15 Cl14 79.6(4) . . ?
O7 Ce15 Cl14 71.4(3) . . ?
O38 Ce15 Cl14 113.7(4) . . ?
C81 Ce15 Cl14 101.6(6) . . ?
Cl9 Ce15 Cl14 66.6(2) . . ?
O5 Ce15 Cl6 71.9(3) . . ?
O34 Ce15 Cl6 65.3(4) . . ?
O37 Ce15 Cl6 139.7(4) . . ?
O36 Ce15 Cl6 69.2(4) . . ?
O7 Ce15 Cl6 68.9(3) . . ?
O38 Ce15 Cl6 127.7(3) . . ?
C81 Ce15 Cl6 136.3(5) . . ?
Cl9 Ce15 Cl6 134.16(14) . . ?
Cl14 Ce15 Cl6 118.5(2) . . ?
O5 Ce15 Ce11 35.7(3) . . ?
O34 Ce15 Ce11 42.5(3) . . ?
O37 Ce15 Ce11 113.1(4) . . ?
O36 Ce15 Ce11 106.5(4) . . ?
O7 Ce15 Ce11 90.7(3) . . ?
O38 Ce15 Ce11 76.8(3) . . ?
C81 Ce15 Ce11 93.3(5) . . ?
Cl9 Ce15 Ce11 108.16(13) . . ?
Cl14 Ce15 Ce11 162.12(18) . . ?
Cl6 Ce15 Ce11 51.83(11) . . ?
O5 Ce15 Ce2 32.8(3) . . ?
O34 Ce15 Ce2 102.4(3) . . ?
O37 Ce15 Ce2 144.1(4) . . ?
O36 Ce15 Ce2 131.5(4) . . ?
O7 Ce15 Ce2 37.0(3) . . ?
O38 Ce15 Ce2 97.7(3) . . ?
C81 Ce15 Ce2 121.8(5) . . ?
Cl9 Ce15 Ce2 67.36(11) . . ?
Cl14 Ce15 Ce2 103.26(18) . . ?
Cl6 Ce15 Ce2 67.32(9) . . ?
Ce11 Ce15 Ce2 59.89(3) . . ?
O10 Ce16 O26 142.3(5) . . ?
O10 Ce16 O29 121.2(6) . . ?
O26 Ce16 O29 82.0(5) . . ?
O10 Ce16 O27 76.2(5) . . ?
O26 Ce16 O27 78.4(6) . . ?
O29 Ce16 O27 82.4(6) . . ?
O10 Ce16 O13 69.9(5) . . ?
O26 Ce16 O13 107.2(5) . . ?
O29 Ce16 O13 147.9(5) . . ?
O27 Ce16 O13 129.2(5) . . ?
O10 Ce16 O30 72.9(5) . . ?
O26 Ce16 O30 123.5(5) . . ?
O29 Ce16 O30 48.3(6) . . ?
O27 Ce16 O30 71.0(5) . . ?
O13 Ce16 O30 129.1(4) . . ?
O10 Ce16 C41 100.0(7) . . ?
O26 Ce16 C41 100.5(7) . . ?
O29 Ce16 C41 21.2(7) . . ?
O27 Ce16 C41 76.3(7) . . ?
O13 Ce16 C41 145.3(6) . . ?
O30 Ce16 C41 27.1(7) . . ?
O10 Ce16 Cl13 73.8(3) . . ?
O26 Ce16 Cl13 142.8(4) . . ?
O29 Ce16 Cl13 82.4(4) . . ?
O27 Ce16 Cl13 132.3(4) . . ?
O13 Ce16 Cl13 71.8(3) . . ?
O30 Ce16 Cl13 65.2(3) . . ?
C41 Ce16 Cl13 73.5(5) . . ?
O10 Ce16 Cl11 132.1(3) . . ?
O26 Ce16 Cl11 76.8(4) . . ?
O29 Ce16 Cl11 80.7(5) . . ?
O27 Ce16 Cl11 151.7(4) . . ?
O13 Ce16 Cl11 72.0(3) . . ?
O30 Ce16 Cl11 112.4(4) . . ?
C41 Ce16 Cl11 94.9(7) . . ?
Cl13 Ce16 Cl11 67.42(17) . . ?
O10 Ce16 Cl8 72.0(3) . . ?
O26 Ce16 Cl8 72.2(4) . . ?
O29 Ce16 Cl8 141.8(4) . . ?
O27 Ce16 Cl8 65.4(4) . . ?
O13 Ce16 Cl8 68.7(3) . . ?
O30 Ce16 Cl8 128.9(4) . . ?
C41 Ce16 Cl8 141.6(6) . . ?
Cl13 Ce16 Cl8 134.41(15) . . ?
Cl11 Ce16 Cl8 118.59(18) . . ?
O10 Ce16 Ce1 33.0(3) . . ?
O26 Ce16 Ce1 134.1(4) . . ?
O29 Ce16 Ce1 143.9(4) . . ?
O27 Ce16 Ce1 103.4(4) . . ?
O13 Ce16 Ce1 37.0(3) . . ?
O30 Ce16 Ce1 99.3(4) . . ?
C41 Ce16 Ce1 124.8(6) . . ?
Cl13 Ce16 Ce1 67.19(11) . . ?
Cl11 Ce16 Ce1 103.64(12) . . ?
Cl8 Ce16 Ce1 67.65(10) . . ?
O10 Ce16 Ce13 35.6(3) . . ?
O26 Ce16 Ce13 109.3(4) . . ?
O29 Ce16 Ce13 116.1(5) . . ?
O27 Ce16 Ce13 43.5(4) . . ?
O13 Ce16 Ce13 90.3(3) . . ?
O30 Ce16 Ce13 78.6(4) . . ?
C41 Ce16 Ce13 100.0(7) . . ?
Cl13 Ce16 Ce13 107.86(13) . . ?
Cl11 Ce16 Ce13 162.34(13) . . ?
Cl8 Ce16 Ce13 51.62(12) . . ?
Ce1 Ce16 Ce13 59.88(3) . . ?
O9 Ce17 O48 142.4(5) . . ?
O9 Ce17 O44 74.8(4) . . ?
O48 Ce17 O44 79.1(5) . . ?
O9 Ce17 O12 69.6(4) . . ?
O48 Ce17 O12 108.7(5) . . ?
O44 Ce17 O12 128.7(4) . . ?
O9 Ce17 O41 122.2(6) . . ?
O48 Ce17 O41 80.9(6) . . ?
O44 Ce17 O41 84.4(5) . . ?
O12 Ce17 O41 146.3(5) . . ?
O9 Ce17 O42 72.5(5) . . ?
O48 Ce17 O42 123.2(5) . . ?
O44 Ce17 O42 70.9(5) . . ?
O12 Ce17 O42 127.8(5) . . ?
O41 Ce17 O42 49.8(5) . . ?
O9 Ce17 Cl15 131.6(3) . . ?
O48 Ce17 Cl15 77.7(4) . . ?
O44 Ce17 Cl15 153.6(4) . . ?
O12 Ce17 Cl15 71.5(3) . . ?
O41 Ce17 Cl15 79.7(4) . . ?
O42 Ce17 Cl15 112.5(3) . . ?
O9 Ce17 Cl16 72.9(3) . . ?
O48 Ce17 Cl16 143.7(4) . . ?
O44 Ce17 Cl16 131.2(4) . . ?
O12 Ce17 Cl16 70.3(3) . . ?
O41 Ce17 Cl16 82.9(4) . . ?
O42 Ce17 Cl16 65.1(3) . . ?
Cl15 Ce17 Cl16 67.56(18) . . ?
O9 Ce17 C101 98.0(7) . . ?
O48 Ce17 C101 100.0(7) . . ?
O44 Ce17 C101 73.4(5) . . ?
O12 Ce17 C101 146.2(5) . . ?
O41 Ce17 C101 24.4(6) . . ?
O42 Ce17 C101 25.8(6) . . ?
Cl15 Ce17 C101 98.5(5) . . ?
Cl16 Ce17 C101 76.0(4) . . ?
O9 Ce17 Cl3 71.7(3) . . ?
O48 Ce17 Cl3 72.9(4) . . ?
O44 Ce17 Cl3 65.0(4) . . ?
O12 Ce17 Cl3 69.3(3) . . ?
O41 Ce17 Cl3 142.6(4) . . ?
O42 Ce17 Cl3 128.6(3) . . ?
Cl15 Ce17 Cl3 118.82(17) . . ?
Cl16 Ce17 Cl3 133.19(15) . . ?
C101 Ce17 Cl3 138.4(4) . . ?
O9 Ce17 Ce1 32.9(3) . . ?
O48 Ce17 Ce1 134.7(4) . . ?
O44 Ce17 Ce1 101.9(3) . . ?
O12 Ce17 Ce1 36.8(3) . . ?
O41 Ce17 Ce1 144.3(4) . . ?
O42 Ce17 Ce1 98.7(4) . . ?
Cl15 Ce17 Ce1 103.31(12) . . ?
Cl16 Ce17 Ce1 66.34(12) . . ?
C101 Ce17 Ce1 124.0(5) . . ?
Cl3 Ce17 Ce1 67.24(9) . . ?
O9 Ce17 Ce14 35.4(3) . . ?
O48 Ce17 Ce14 109.7(4) . . ?
O44 Ce17 Ce14 42.0(3) . . ?
O12 Ce17 Ce14 91.0(3) . . ?
O41 Ce17 Ce14 116.7(4) . . ?
O42 Ce17 Ce14 77.4(3) . . ?
Cl15 Ce17 Ce14 162.50(13) . . ?
Cl16 Ce17 Ce14 106.55(13) . . ?
C101 Ce17 Ce14 95.8(5) . . ?
Cl3 Ce17 Ce14 52.28(10) . . ?
Ce1 Ce17 Ce14 59.98(3) . . ?
O6 Ce18 O49 142.2(5) . . ?
O6 Ce18 O3 70.1(4) . . ?
O49 Ce18 O3 107.0(4) . . ?
O6 Ce18 O51 75.4(4) . . ?
O49 Ce18 O51 79.5(5) . . ?
O3 Ce18 O51 129.3(4) . . ?
O6 Ce18 O55 120.8(4) . . ?
O49 Ce18 O55 84.1(5) . . ?
O3 Ce18 O55 144.9(5) . . ?
O51 Ce18 O55 85.0(5) . . ?
O6 Ce18 O56 72.5(4) . . ?
O49 Ce18 O56 124.5(5) . . ?
O3 Ce18 O56 128.2(4) . . ?
O51 Ce18 O56 70.9(4) . . ?
O55 Ce18 O56 48.3(4) . . ?
O6 Ce18 C171 97.1(5) . . ?
O49 Ce18 C171 103.8(6) . . ?
O3 Ce18 C171 142.9(5) . . ?
O51 Ce18 C171 76.2(6) . . ?
O55 Ce18 C171 23.7(5) . . ?
O56 Ce18 C171 24.7(5) . . ?
O6 Ce18 Cl10 72.8(3) . . ?
O49 Ce18 Cl10 143.7(4) . . ?
O3 Ce18 Cl10 71.3(3) . . ?
O51 Ce18 Cl10 130.8(3) . . ?
O55 Ce18 Cl10 80.2(4) . . ?
O56 Ce18 Cl10 64.3(3) . . ?
C171 Ce18 Cl10 71.7(4) . . ?
O6 Ce18 Cl4 131.1(3) . . ?
O49 Ce18 Cl4 78.2(4) . . ?
O3 Ce18 Cl4 71.8(3) . . ?
O51 Ce18 Cl4 153.4(3) . . ?
O55 Ce18 Cl4 78.4(4) . . ?
O56 Ce18 Cl4 110.9(3) . . ?
C171 Ce18 Cl4 95.2(5) . . ?
Cl10 Ce18 Cl4 66.67(15) . . ?
O6 Ce18 Cl2 73.1(3) . . ?
O49 Ce18 Cl2 71.1(4) . . ?
O3 Ce18 Cl2 69.1(3) . . ?
O51 Ce18 Cl2 66.0(3) . . ?
O55 Ce18 Cl2 144.3(4) . . ?
O56 Ce18 Cl2 130.0(3) . . ?
C171 Ce18 Cl2 142.2(5) . . ?
Cl10 Ce18 Cl2 134.33(15) . . ?
Cl4 Ce18 Cl2 119.06(15) . . ?
O6 Ce18 Ce2 32.9(3) . . ?
O49 Ce18 Ce2 133.9(4) . . ?
O3 Ce18 Ce2 37.2(3) . . ?
O51 Ce18 Ce2 102.7(3) . . ?
O55 Ce18 Ce2 141.9(3) . . ?
O56 Ce18 Ce2 98.5(3) . . ?
C171 Ce18 Ce2 121.6(4) . . ?
Cl10 Ce18 Ce2 66.41(12) . . ?
Cl4 Ce18 Ce2 103.19(12) . . ?
Cl2 Ce18 Ce2 68.40(9) . . ?
O6 Ce18 Ce12 35.6(3) . . ?
O49 Ce18 Ce12 109.4(4) . . ?
O3 Ce18 Ce12 90.7(3) . . ?
O51 Ce18 Ce12 42.8(3) . . ?
O55 Ce18 Ce12 117.5(3) . . ?
O56 Ce18 Ce12 78.4(3) . . ?
C171 Ce18 Ce12 98.1(5) . . ?
Cl10 Ce18 Ce12 106.87(11) . . ?
Cl4 Ce18 Ce12 162.42(12) . . ?
Cl2 Ce18 Ce12 52.78(9) . . ?
Ce2 Ce18 Ce12 59.90(3) . . ?
O5 Ce19 O6 68.9(4) . . ?
O5 Ce19 O19 117.4(5) . . ?
O6 Ce19 O19 143.5(5) . . ?
O5 Ce19 O38 74.0(4) . . ?
O6 Ce19 O38 130.5(5) . . ?
O19 Ce19 O38 83.0(6) . . ?
O5 Ce19 O61 148.2(4) . . ?
O6 Ce19 O61 119.2(5) . . ?
O19 Ce19 O61 75.6(6) . . ?
O38 Ce19 O61 79.5(5) . . ?
O5 Ce19 O56 130.0(4) . . ?
O6 Ce19 O56 74.9(4) . . ?
O19 Ce19 O56 75.4(5) . . ?
O38 Ce19 O56 153.4(5) . . ?
O61 Ce19 O56 80.2(5) . . ?
O5 Ce19 O62 125.5(5) . . ?
O6 Ce19 O62 69.8(4) . . ?
O19 Ce19 O62 117.0(5) . . ?
O38 Ce19 O62 109.9(5) . . ?
O61 Ce19 O62 49.4(5) . . ?
O56 Ce19 O62 68.0(5) . . ?
O5 Ce19 O20 70.5(4) . . ?
O6 Ce19 O20 124.3(4) . . ?
O19 Ce19 O20 46.9(5) . . ?
O38 Ce19 O20 68.6(5) . . ?
O61 Ce19 O20 115.5(5) . . ?
O56 Ce19 O20 105.6(5) . . ?
O62 Ce19 O20 163.5(5) . . ?
O5 Ce19 C201 144.0(5) . . ?
O6 Ce19 C201 95.3(5) . . ?
O19 Ce19 C201 94.7(6) . . ?
O38 Ce19 C201 95.9(5) . . ?
O61 Ce19 C201 23.9(5) . . ?
O56 Ce19 C201 71.0(5) . . ?
O62 Ce19 C201 25.7(5) . . ?
O20 Ce19 C201 138.6(6) . . ?
O5 Ce19 C1 94.0(6) . . ?
O6 Ce19 C1 138.2(6) . . ?
O19 Ce19 C1 23.5(6) . . ?
O38 Ce19 C1 74.7(6) . . ?
O61 Ce19 C1 95.7(7) . . ?
O56 Ce19 C1 90.5(6) . . ?
O62 Ce19 C1 140.3(6) . . ?
O20 Ce19 C1 23.5(5) . . ?
C201 Ce19 C1 117.0(7) . . ?
O5 Ce19 Cl10 70.6(3) . . ?
O6 Ce19 Cl10 70.8(3) . . ?
O19 Ce19 Cl10 77.8(4) . . ?
O38 Ce19 Cl10 125.0(4) . . ?
O61 Ce19 Cl10 140.8(4) . . ?
O56 Ce19 Cl10 65.5(3) . . ?
O62 Ce19 Cl10 124.8(3) . . ?
O20 Ce19 Cl10 60.6(3) . . ?
C201 Ce19 Cl10 136.4(4) . . ?
C1 Ce19 Cl10 67.5(5) . . ?
O5 Ce19 Cl9 71.0(3) . . ?
O6 Ce19 Cl9 71.9(3) . . ?
O19 Ce19 Cl9 144.4(4) . . ?
O38 Ce19 Cl9 65.6(4) . . ?
O61 Ce19 Cl9 82.2(4) . . ?
O56 Ce19 Cl9 127.9(4) . . ?
O62 Ce19 Cl9 63.4(4) . . ?
O20 Ce19 Cl9 126.2(4) . . ?
C201 Ce19 Cl9 73.3(5) . . ?
C1 Ce19 Cl9 140.0(5) . . ?
Cl10 Ce19 Cl9 133.66(16) . . ?
O10 Ce20 O9 68.7(4) . . ?
O10 Ce20 O40 148.6(5) . . ?
O9 Ce20 O40 118.6(4) . . ?
O10 Ce20 O42 130.9(5) . . ?
O9 Ce20 O42 74.6(5) . . ?
O40 Ce20 O42 78.3(5) . . ?
O10 Ce20 O30 74.2(5) . . ?
O9 Ce20 O30 129.2(5) . . ?
O40 Ce20 O30 79.5(5) . . ?
O42 Ce20 O30 153.7(5) . . ?
O10 Ce20 O32 117.7(5) . . ?
O9 Ce20 O32 145.2(6) . . ?
O40 Ce20 O32 75.0(5) . . ?
O42 Ce20 O32 77.7(6) . . ?
O30 Ce20 O32 83.1(6) . . ?
O10 Ce20 O39 124.9(5) . . ?
O9 Ce20 O39 70.6(4) . . ?
O40 Ce20 O39 48.2(5) . . ?
O42 Ce20 O39 67.7(5) . . ?
O30 Ce20 O39 106.6(5) . . ?
O32 Ce20 O39 117.1(5) . . ?
O10 Ce20 O31 69.6(5) . . ?
O9 Ce20 O31 124.7(4) . . ?
O40 Ce20 O31 116.0(5) . . ?
O42 Ce20 O31 109.4(5) . . ?
O30 Ce20 O31 68.5(5) . . ?
O32 Ce20 O31 48.1(5) . . ?
O39 Ce20 O31 163.9(5) . . ?
O10 Ce20 C91 143.6(6) . . ?
O9 Ce20 C91 94.3(5) . . ?
O40 Ce20 C91 24.3(5) . . ?
O42 Ce20 C91 68.7(6) . . ?
O30 Ce20 C91 95.6(6) . . ?
O32 Ce20 C91 94.9(6) . . ?
O39 Ce20 C91 24.2(5) . . ?
O31 Ce20 C91 139.7(6) . . ?
O10 Ce20 C51 94.1(6) . . ?
O9 Ce20 C51 140.1(6) . . ?
O40 Ce20 C51 95.0(6) . . ?
O42 Ce20 C51 93.6(7) . . ?
O30 Ce20 C51 74.4(7) . . ?
O32 Ce20 C51 23.6(5) . . ?
O39 Ce20 C51 140.3(6) . . ?
O31 Ce20 C51 24.5(5) . . ?
C91 Ce20 C51 117.1(7) . . ?
O10 Ce20 Cl16 71.4(4) . . ?
O9 Ce20 Cl16 70.7(3) . . ?
O40 Ce20 Cl16 139.7(4) . . ?
O42 Ce20 Cl16 66.3(3) . . ?
O30 Ce20 Cl16 127.3(4) . . ?
O32 Ce20 Cl16 79.1(5) . . ?
O39 Ce20 Cl16 125.7(4) . . ?
O31 Ce20 Cl16 62.7(4) . . ?
C91 Ce20 Cl16 134.8(5) . . ?
C51 Ce20 Cl16 69.7(6) . . ?
O10 Ce20 Cl13 69.9(4) . . ?
O9 Ce20 Cl13 70.7(3) . . ?
O40 Ce20 Cl13 83.6(4) . . ?
O42 Ce20 Cl13 126.1(3) . . ?
O30 Ce20 Cl13 64.6(4) . . ?
O32 Ce20 Cl13 144.1(5) . . ?
O39 Ce20 Cl13 62.5(3) . . ?
O31 Ce20 Cl13 124.1(4) . . ?
C91 Ce20 Cl13 74.2(5) . . ?
C51 Ce20 Cl13 138.6(6) . . ?
Cl16 Ce20 Cl13 132.68(16) . . ?
Ce6 Cl1 Ce14 87.94(15) . . ?
Ce5 Cl2 Ce6 82.11(14) . . ?
Ce5 Cl2 Ce18 128.46(16) . . ?
Ce6 Cl2 Ce18 80.44(13) . . ?
Ce5 Cl2 Ce12 79.50(12) . . ?
Ce6 Cl2 Ce12 128.59(16) . . ?
Ce18 Cl2 Ce12 74.72(11) . . ?
Ce6 Cl3 Ce5 82.74(13) . . ?
Ce6 Cl3 Ce14 81.41(14) . . ?
Ce5 Cl3 Ce14 130.38(16) . . ?
Ce6 Cl3 Ce17 129.90(17) . . ?
Ce5 Cl3 Ce17 79.83(12) . . ?
Ce14 Cl3 Ce17 75.34(12) . . ?
Ce7 Cl4 Ce18 85.69(16) . . ?
Ce5 Cl5 Ce12 87.23(16) . . ?
Ce4 Cl6 Ce3 82.82(14) . . ?
Ce4 Cl6 Ce11 80.65(14) . . ?
Ce3 Cl6 Ce11 129.09(18) . . ?
Ce4 Cl6 Ce15 129.35(18) . . ?
Ce3 Cl6 Ce15 79.55(14) . . ?
Ce11 Cl6 Ce15 74.89(14) . . ?
Ce4 Cl7 Ce11 87.61(17) . . ?
Ce4 Cl8 Ce3 82.62(15) . . ?
Ce4 Cl8 Ce13 129.92(17) . . ?
Ce3 Cl8 Ce13 80.20(15) . . ?
Ce4 Cl8 Ce16 80.15(14) . . ?
Ce3 Cl8 Ce16 129.28(17) . . ?
Ce13 Cl8 Ce16 75.47(13) . . ?
Ce15 Cl9 Ce8 83.20(16) . . ?
Ce15 Cl9 Ce12 133.9(2) . . ?
Ce8 Cl9 Ce12 80.84(14) . . ?
Ce15 Cl9 Ce19 80.11(15) . . ?
Ce8 Cl9 Ce19 131.3(2) . . ?
Ce12 Cl9 Ce19 78.78(14) . . ?
Ce18 Cl10 Ce11 135.4(2) . . ?
Ce18 Cl10 Ce7 82.06(13) . . ?
Ce11 Cl10 Ce7 82.27(14) . . ?
Ce18 Cl10 Ce19 80.40(14) . . ?
Ce11 Cl10 Ce19 80.50(14) . . ?
Ce7 Cl10 Ce19 133.1(2) . . ?
Ce10 Cl11 Ce16 85.80(18) . . ?
Ce3 Cl12 Ce13 87.08(16) . . ?
Ce16 Cl13 Ce14 135.14(19) . . ?
Ce16 Cl13 Ce10 82.20(14) . . ?
Ce14 Cl13 Ce10 82.35(14) . . ?
Ce16 Cl13 Ce20 80.24(14) . . ?
Ce14 Cl13 Ce20 79.64(15) . . ?
Ce10 Cl13 Ce20 132.11(19) . . ?
Ce8 Cl14 Ce15 86.4(2) . . ?
Ce9 Cl15 Ce17 86.20(18) . . ?
Ce17 Cl16 Ce9 82.04(16) . . ?
Ce17 Cl16 Ce13 135.3(2) . . ?
Ce9 Cl16 Ce13 82.80(14) . . ?
Ce17 Cl16 Ce20 80.69(14) . . ?
Ce9 Cl16 Ce20 133.8(2) . . ?
Ce13 Cl16 Ce20 80.18(16) . . ?
Ce6 O1 Ce5 117.0(5) . . ?
Ce6 O1 Ce1 106.3(5) . . ?
Ce5 O1 Ce1 106.5(5) . . ?
Ce6 O1 Ce2 107.5(5) . . ?
Ce5 O1 Ce2 106.1(5) . . ?
Ce1 O1 Ce2 113.6(5) . . ?
Ce3 O2 Ce4 117.4(5) . . ?
Ce3 O2 Ce1 107.4(5) . . ?
Ce4 O2 Ce1 106.5(5) . . ?
Ce3 O2 Ce2 106.3(5) . . ?
Ce4 O2 Ce2 105.5(5) . . ?
Ce1 O2 Ce2 114.1(4) . . ?
Ce6 O3 Ce7 106.9(5) . . ?
Ce6 O3 Ce2 110.9(5) . . ?
Ce7 O3 Ce2 108.8(4) . . ?
Ce6 O3 Ce18 114.1(5) . . ?
Ce7 O3 Ce18 111.8(5) . . ?
Ce2 O3 Ce18 104.2(4) . . ?
Ce6 O4 Ce10 105.9(5) . . ?
Ce6 O4 Ce1 109.9(5) . . ?
Ce10 O4 Ce1 110.2(5) . . ?
Ce6 O4 Ce14 113.1(5) . . ?
Ce10 O4 Ce14 112.4(5) . . ?
Ce1 O4 Ce14 105.4(5) . . ?
Ce2 O5 Ce11 112.5(5) . . ?
Ce2 O5 Ce15 112.1(5) . . ?
Ce11 O5 Ce15 108.2(5) . . ?
Ce2 O5 Ce19 107.8(5) . . ?
Ce11 O5 Ce19 108.6(5) . . ?
Ce15 O5 Ce19 107.3(5) . . ?
Ce2 O6 Ce18 112.3(5) . . ?
Ce2 O6 Ce12 112.1(5) . . ?
Ce18 O6 Ce12 108.9(5) . . ?
Ce2 O6 Ce19 107.8(5) . . ?
Ce18 O6 Ce19 107.8(5) . . ?
Ce12 O6 Ce19 107.8(5) . . ?
Ce3 O7 Ce8 106.8(6) . . ?
Ce3 O7 Ce2 110.1(5) . . ?
Ce8 O7 Ce2 108.7(5) . . ?
Ce3 O7 Ce15 113.9(5) . . ?
Ce8 O7 Ce15 112.7(5) . . ?
Ce2 O7 Ce15 104.5(5) . . ?
Ce5 O8 Ce8 106.5(5) . . ?
Ce5 O8 Ce2 110.5(5) . . ?
Ce8 O8 Ce2 109.6(5) . . ?
Ce5 O8 Ce12 112.4(5) . . ?
Ce8 O8 Ce12 112.6(5) . . ?
Ce2 O8 Ce12 105.2(5) . . ?
Ce1 O9 Ce17 112.3(6) . . ?
Ce1 O9 Ce14 112.7(6) . . ?
Ce17 O9 Ce14 109.4(5) . . ?
Ce1 O9 Ce20 107.8(5) . . ?
Ce17 O9 Ce20 107.3(5) . . ?
Ce14 O9 Ce20 107.1(5) . . ?
Ce1 O10 Ce16 112.5(6) . . ?
Ce1 O10 Ce13 111.6(6) . . ?
Ce16 O10 Ce13 109.3(5) . . ?
Ce1 O10 Ce20 107.7(5) . . ?
Ce16 O10 Ce20 108.3(5) . . ?
Ce13 O10 Ce20 107.3(6) . . ?
Ce3 O11 Ce9 106.1(5) . . ?
Ce3 O11 Ce1 110.9(5) . . ?
Ce9 O11 Ce1 109.8(5) . . ?
Ce3 O11 Ce13 111.7(5) . . ?
Ce9 O11 Ce13 113.1(5) . . ?
Ce1 O11 Ce13 105.4(5) . . ?
Ce5 O12 Ce9 106.5(5) . . ?
Ce5 O12 Ce1 110.8(5) . . ?
Ce9 O12 Ce1 110.4(5) . . ?
Ce5 O12 Ce17 112.6(5) . . ?
Ce9 O12 Ce17 111.8(5) . . ?
Ce1 O12 Ce17 104.8(5) . . ?
Ce4 O13 Ce10 106.5(5) . . ?
Ce4 O13 Ce1 110.8(5) . . ?
Ce10 O13 Ce1 109.0(5) . . ?
Ce4 O13 Ce16 113.9(5) . . ?
Ce10 O13 Ce16 111.7(5) . . ?
Ce1 O13 Ce16 104.8(5) . . ?
Ce4 O14 Ce7 105.1(5) . . ?
Ce4 O14 Ce2 110.8(5) . . ?
Ce7 O14 Ce2 108.4(5) . . ?
Ce4 O14 Ce11 113.6(5) . . ?
Ce7 O14 Ce11 112.7(5) . . ?
Ce2 O14 Ce11 106.2(5) . . ?
Ce5 O15 Ce9 111.4(6) . . ?
Ce5 O15 Ce8 110.9(6) . . ?
Ce9 O15 Ce8 107.9(5) . . ?
Ce3 O16 Ce8 110.7(6) . . ?
Ce3 O16 Ce9 111.1(6) . . ?
Ce8 O16 Ce9 108.7(5) . . ?
Ce6 O17 Ce10 110.7(5) . . ?
Ce6 O17 Ce7 110.5(5) . . ?
Ce10 O17 Ce7 107.8(5) . . ?
Ce4 O18 Ce7 111.2(5) . . ?
Ce4 O18 Ce10 109.9(6) . . ?
Ce7 O18 Ce10 108.5(5) . . ?
C1 O19 Ce19 104.9(16) . . ?
C1 O20 Ce11 161.2(16) . . ?
C1 O20 Ce19 82.5(16) . . ?
Ce11 O20 Ce19 93.2(5) . . ?
C11 O21 Ce11 117.0(15) . . ?
C11 O22 Ce7 158.6(17) . . ?
C21 O23 Ce7 133.7(16) . . ?
C21 O24 Ce10 137.2(15) . . ?
C211 O25 Ce4 170.6(18) . . ?
C211 O26 Ce16 118.7(13) . . ?
C31 O27 Ce16 162.1(15) . . ?
C31 O27 Ce13 90.8(15) . . ?
Ce16 O27 Ce13 97.4(5) . . ?
C31 O28 Ce13 97.0(12) . . ?
C41 O29 Ce16 104(2) . . ?
C41 O30 Ce20 161.4(16) . . ?
C41 O30 Ce16 85.8(16) . . ?
Ce20 O30 Ce16 96.5(6) . . ?
C51 O31 Ce13 158.3(19) . . ?
C51 O31 Ce20 89.5(15) . . ?
Ce13 O31 Ce20 97.1(5) . . ?
C51 O32 Ce20 102.1(17) . . ?
C61 O33 Ce11 96.0(13) . . ?
C61 O34 Ce15 153(2) . . ?
C61 O34 Ce11 93.9(16) . . ?
Ce15 O34 Ce11 98.6(5) . . ?
C71 O35 Ce3 157.0(19) . . ?
C71 O36 Ce15 115.4(15) . . ?
C81 O37 Ce15 99.0(13) . . ?
C81 O38 Ce19 166.9(16) . . ?
C81 O38 Ce15 90.0(16) . . ?
Ce19 O38 Ce15 98.2(5) . . ?
C91 O39 Ce14 170.6(17) . . ?
C91 O39 Ce20 88.2(14) . . ?
Ce14 O39 Ce20 96.5(5) . . ?
C91 O40 Ce20 101.5(15) . . ?
C101 O41 Ce17 100.3(16) . . ?
C101 O42 Ce20 165.9(14) . . ?
C101 O42 Ce17 89.7(16) . . ?
Ce20 O42 Ce17 96.9(5) . . ?
C111 O43 Ce14 98.2(14) . . ?
C111 O44 Ce17 165.6(16) . . ?
C111 O44 Ce14 88.2(14) . . ?
Ce17 O44 Ce14 99.6(4) . . ?
C121 O45 Ce10 159.8(16) . . ?
C121 O46 Ce14 115.4(14) . . ?
C131 O47 Ce5 157.5(19) . . ?
C131 O48 Ce17 118.7(16) . . ?
C141 O49 Ce18 114.5(13) . . ?
C141 O50 Ce6 160.5(16) . . ?
C151 O51 Ce18 171.2(14) . . ?
C151 O51 Ce12 89.0(13) . . ?
Ce18 O51 Ce12 97.8(5) . . ?
C151 O52 Ce12 97.6(15) . . ?
C161 O53 Ce8 136.9(19) . . ?
C161 O54 Ce9 134.3(18) . . ?
C171 O55 Ce18 99.2(14) . . ?
C171 O56 Ce19 159.8(15) . . ?
C171 O56 Ce18 89.2(13) . . ?
Ce19 O56 Ce18 96.8(5) . . ?
C181 O57 Ce9 158.7(17) . . ?
C181 O58 Ce13 115.6(18) . . ?
C191 O59 Ce12 112.6(16) . . ?
C191 O60 Ce8 161.1(18) . . ?
C201 O61 Ce19 102.1(14) . . ?
C201 O62 Ce12 163.7(15) . . ?
C201 O62 Ce19 90.3(14) . . ?
Ce12 O62 Ce19 98.5(5) . . ?
O20 C1 O19 126(3) . . ?
O20 C1 C2 116(2) . . ?
O19 C1 C2 119(2) . . ?
O20 C1 Ce19 74.1(15) . . ?
O19 C1 Ce19 51.7(13) . . ?
C2 C1 Ce19 170.1(18) . . ?
C3 C2 C7 120.0 . . ?
C3 C2 C1 119.3(17) . . ?
C7 C2 C1 120.7(17) . . ?
C4 C3 C2 120.0 . . ?
C4 C3 H3A 120.0 . . ?
C2 C3 H3A 120.0 . . ?
C3 C4 C5 120.0 . . ?
C3 C4 H4A 120.0 . . ?
C5 C4 H4A 120.0 . . ?
C4 C5 C6 120.0 . . ?
C4 C5 H5A 120.0 . . ?
C6 C5 H5A 120.0 . . ?
C7 C6 C5 120.0 . . ?
C7 C6 H6A 120.0 . . ?
C5 C6 H6A 120.0 . . ?
C6 C7 C2 120.0 . . ?
C6 C7 H7A 120.0 . . ?
C2 C7 H7A 120.0 . . ?
O21 C11 O22 122(2) . . ?
O21 C11 C12 122(2) . . ?
O22 C11 C12 115(2) . . ?
C13 C12 C17 120.0 . . ?
C13 C12 C11 116.8(16) . . ?
C17 C12 C11 123.1(16) . . ?
C12 C13 C14 120.0 . . ?
C12 C13 H13A 120.0 . . ?
C14 C13 H13A 120.0 . . ?
C15 C14 C13 120.0 . . ?
C15 C14 H14A 120.0 . . ?
C13 C14 H14A 120.0 . . ?
C14 C15 C16 120.0 . . ?
C14 C15 H15A 120.0 . . ?
C16 C15 H15A 120.0 . . ?
C15 C16 C17 120.0 . . ?
C15 C16 H16A 120.0 . . ?
C17 C16 H16A 120.0 . . ?
C16 C17 C12 120.0 . . ?
C16 C17 H17A 120.0 . . ?
C12 C17 H17A 120.0 . . ?
O24 C21 O23 123(2) . . ?
O24 C21 C22 121(2) . . ?
O23 C21 C22 116(2) . . ?
C23 C22 C27 120.0 . . ?
C23 C22 C21 121.5(16) . . ?
C27 C22 C21 118.5(16) . . ?
C24 C23 C22 120.0 . . ?
C24 C23 H23A 120.0 . . ?
C22 C23 H23A 120.0 . . ?
C25 C24 C23 120.0 . . ?
C25 C24 H24A 120.0 . . ?
C23 C24 H24A 120.0 . . ?
C24 C25 C26 120.0 . . ?
C24 C25 H25A 120.0 . . ?
C26 C25 H25A 120.0 . . ?
C27 C26 C25 120.0 . . ?
C27 C26 H26A 120.0 . . ?
C25 C26 H26A 120.0 . . ?
C26 C27 C22 120.0 . . ?
C26 C27 H27A 120.0 . . ?
C22 C27 H27A 120.0 . . ?
O27 C31 O28 121(2) . . ?
O27 C31 C32 117(2) . . ?
O28 C31 C32 122.0(18) . . ?
O27 C31 Ce13 64.1(13) . . ?
O28 C31 Ce13 57.1(11) . . ?
C32 C31 Ce13 173.5(14) . . ?
C33 C32 C37 120.0 . . ?
C33 C32 C31 121.7(14) . . ?
C37 C32 C31 118.1(14) . . ?
C32 C33 C34 120.0 . . ?
C32 C33 H33A 120.0 . . ?
C34 C33 H33A 120.0 . . ?
C33 C34 C35 120.0 . . ?
C33 C34 H34A 120.0 . . ?
C35 C34 H34A 120.0 . . ?
C34 C35 C36 120.0 . . ?
C34 C35 H35A 120.0 . . ?
C36 C35 H35A 120.0 . . ?
C37 C36 C35 120.0 . . ?
C37 C36 H36A 120.0 . . ?
C35 C36 H36A 120.0 . . ?
C36 C37 C32 120.0 . . ?
C36 C37 H37A 120.0 . . ?
C32 C37 H37A 120.0 . . ?
O29 C41 O30 122(3) . . ?
O29 C41 C42 128(3) . . ?
O30 C41 C42 109(2) . . ?
O29 C41 Ce16 54.6(17) . . ?
O30 C41 Ce16 67.1(14) . . ?
C42 C41 Ce16 172(2) . . ?
C43 C42 C47 120.0 . . ?
C43 C42 C41 112.9(18) . . ?
C47 C42 C41 126.7(18) . . ?
C42 C43 C44 120.0 . . ?
C42 C43 H43A 120.0 . . ?
C44 C43 H43A 120.0 . . ?
C45 C44 C43 120.0 . . ?
C45 C44 H44A 120.0 . . ?
C43 C44 H44A 120.0 . . ?
C44 C45 C46 120.0 . . ?
C44 C45 H45A 120.0 . . ?
C46 C45 H45A 120.0 . . ?
C47 C46 C45 120.0 . . ?
C47 C46 H46A 120.0 . . ?
C45 C46 H46A 120.0 . . ?
C46 C47 C42 120.0 . . ?
C46 C47 H47A 120.0 . . ?
C42 C47 H47A 120.0 . . ?
O32 C51 O31 120(3) . . ?
O32 C51 C52 124(3) . . ?
O31 C51 C52 115(2) . . ?
O32 C51 Ce20 54.3(14) . . ?
O31 C51 Ce20 66.0(15) . . ?
C52 C51 Ce20 179(2) . . ?
C53 C52 C57 120.0 . . ?
C53 C52 C51 124(2) . . ?
C57 C52 C51 116(2) . . ?
C54 C53 C52 120.0 . . ?
C54 C53 H53A 120.0 . . ?
C52 C53 H53A 120.0 . . ?
C53 C54 C55 120.0 . . ?
C53 C54 H54A 120.0 . . ?
C55 C54 H54A 120.0 . . ?
C54 C55 C56 120.0 . . ?
C54 C55 H55A 120.0 . . ?
C56 C55 H55A 120.0 . . ?
C57 C56 C55 120.0 . . ?
C57 C56 H56A 120.0 . . ?
C55 C56 H56A 120.0 . . ?
C56 C57 C52 120.0 . . ?
C56 C57 H57A 120.0 . . ?
C52 C57 H57A 120.0 . . ?
O34 C61 O33 120(2) . . ?
O34 C61 C62 129(2) . . ?
O33 C61 C62 111(2) . . ?
O34 C61 Ce11 63.1(14) . . ?
O33 C61 Ce11 57.1(11) . . ?
C62 C61 Ce11 168.3(17) . . ?
C63 C62 C67 120.0 . . ?
C63 C62 C61 126.3(16) . . ?
C67 C62 C61 113.6(16) . . ?
C62 C63 C64 120.0 . . ?
C62 C63 H63A 120.0 . . ?
C64 C63 H63A 120.0 . . ?
C63 C64 C65 120.0 . . ?
C63 C64 H64A 120.0 . . ?
C65 C64 H64A 120.0 . . ?
C66 C65 C64 120.0 . . ?
C66 C65 H65A 120.0 . . ?
C64 C65 H65A 120.0 . . ?
C65 C66 C67 120.0 . . ?
C65 C66 H66A 120.0 . . ?
C67 C66 H66A 120.0 . . ?
C66 C67 C62 120.0 . . ?
C66 C67 H67A 120.0 . . ?
C62 C67 H67A 120.0 . . ?
O35 C71 O36 119(2) . . ?
O35 C71 C72 126(3) . . ?
O36 C71 C72 114(2) . . ?
C73 C72 C77 120.0 . . ?
C73 C72 C71 114.8(18) . . ?
C77 C72 C71 124.5(17) . . ?
C74 C73 C72 120.0 . . ?
C74 C73 H73A 120.0 . . ?
C72 C73 H73A 120.0 . . ?
C73 C74 C75 120.0 . . ?
C73 C74 H74A 120.0 . . ?
C75 C74 H74A 120.0 . . ?
C74 C75 C76 120.0 . . ?
C74 C75 H75A 120.0 . . ?
C76 C75 H75A 120.0 . . ?
C75 C76 C77 120.0 . . ?
C75 C76 H76A 120.0 . . ?
C77 C76 H76A 120.0 . . ?
C76 C77 C72 120.0 . . ?
C76 C77 H77A 120.0 . . ?
C72 C77 H77A 120.0 . . ?
O38 C81 O37 121(2) . . ?
O38 C81 C82 119(2) . . ?
O37 C81 C82 119.4(19) . . ?
O38 C81 Ce15 65.6(14) . . ?
O37 C81 Ce15 56.3(12) . . ?
C82 C81 Ce15 174.8(15) . . ?
C83 C82 C87 120.0 . . ?
C83 C82 C81 116.5(14) . . ?
C87 C82 C81 123.4(14) . . ?
C84 C83 C82 120.0 . . ?
C84 C83 H83A 120.0 . . ?
C82 C83 H83A 120.0 . . ?
C83 C84 C85 120.0 . . ?
C83 C84 H84A 120.0 . . ?
C85 C84 H84A 120.0 . . ?
C86 C85 C84 120.0 . . ?
C86 C85 H85A 120.0 . . ?
C84 C85 H85A 120.0 . . ?
C85 C86 C87 120.0 . . ?
C85 C86 H86A 120.0 . . ?
C87 C86 H86A 120.0 . . ?
C86 C87 C82 120.0 . . ?
C86 C87 H87A 120.0 . . ?
C82 C87 H87A 120.0 . . ?
O39 C91 O40 121(2) . . ?
O39 C91 C92 122(2) . . ?
O40 C91 C92 117(2) . . ?
O39 C91 Ce20 67.6(13) . . ?
O40 C91 Ce20 54.2(12) . . ?
C92 C91 Ce20 168.9(16) . . ?
C93 C92 C97 120.0 . . ?
C93 C92 C91 119.3(14) . . ?
C97 C92 C91 120.7(14) . . ?
C92 C93 C94 120.0 . . ?
C92 C93 H93A 120.0 . . ?
C94 C93 H93A 120.0 . . ?
C93 C94 C95 120.0 . . ?
C93 C94 H94A 120.0 . . ?
C95 C94 H94A 120.0 . . ?
C94 C95 C96 120.0 . . ?
C94 C95 H95A 120.0 . . ?
C96 C95 H95A 120.0 . . ?
C97 C96 C95 120.0 . . ?
C97 C96 H96A 120.0 . . ?
C95 C96 H96A 120.0 . . ?
C96 C97 C92 120.0 . . ?
C96 C97 H97A 120.0 . . ?
C92 C97 H97A 120.0 . . ?
O41 C101 O42 118(2) . . ?
O41 C101 C102 122(3) . . ?
O42 C101 C102 120(3) . . ?
O41 C101 Ce17 55.3(13) . . ?
O42 C101 Ce17 64.5(14) . . ?
C102 C101 Ce17 170.7(16) . . ?
C103 C102 C107 120.0 . . ?
C103 C102 C101 116(2) . . ?
C107 C102 C101 124(2) . . ?
C102 C103 C104 120.0 . . ?
C102 C103 H10A 120.0 . . ?
C104 C103 H10A 120.0 . . ?
C105 C104 C103 120.0 . . ?
C105 C104 H10B 120.0 . . ?
C103 C104 H10B 120.0 . . ?
C106 C105 C104 120.0 . . ?
C106 C105 H10C 120.0 . . ?
C104 C105 H10C 120.0 . . ?
C107 C106 C105 120.0 . . ?
C107 C106 H10D 120.0 . . ?
C105 C106 H10D 120.0 . . ?
C106 C107 C102 120.0 . . ?
C106 C107 H10E 120.0 . . ?
C102 C107 H10E 120.0 . . ?
O43 C111 O44 123(2) . . ?
O43 C111 C112 124(2) . . ?
O44 C111 C112 113(2) . . ?
O43 C111 Ce14 58.0(13) . . ?
O44 C111 Ce14 65.0(12) . . ?
C112 C111 Ce14 178.0(17) . . ?
C113 C112 C117 120.0 . . ?
C113 C112 C111 114.7(15) . . ?
C117 C112 C111 125.3(15) . . ?
C112 C113 C114 120.0 . . ?
C112 C113 H11A 120.0 . . ?
C114 C113 H11A 120.0 . . ?
C113 C114 C115 120.0 . . ?
C113 C114 H11B 120.0 . . ?
C115 C114 H11B 120.0 . . ?
C116 C115 C114 120.0 . . ?
C116 C115 H11C 120.0 . . ?
C114 C115 H11C 120.0 . . ?
C115 C116 C117 120.0 . . ?
C115 C116 H11D 120.0 . . ?
C117 C116 H11D 120.0 . . ?
C116 C117 C112 120.0 . . ?
C116 C117 H11E 120.0 . . ?
C112 C117 H11E 120.0 . . ?
O45 C121 O46 122(2) . . ?
O45 C121 C122 118(2) . . ?
O46 C121 C122 119(2) . . ?
C123 C122 C127 120.0 . . ?
C123 C122 C121 119.3(15) . . ?
C127 C122 C121 120.6(15) . . ?
C124 C123 C122 120.0 . . ?
C124 C123 H12A 120.0 . . ?
C122 C123 H12A 120.0 . . ?
C123 C124 C125 120.0 . . ?
C123 C124 H12B 120.0 . . ?
C125 C124 H12B 120.0 . . ?
C124 C125 C126 120.0 . . ?
C124 C125 H12C 120.0 . . ?
C126 C125 H12C 120.0 . . ?
C127 C126 C125 120.0 . . ?
C127 C126 H12D 120.0 . . ?
C125 C126 H12D 120.0 . . ?
C126 C127 C122 120.0 . . ?
C126 C127 H12E 120.0 . . ?
C122 C127 H12E 120.0 . . ?
O48 C131 O47 122(2) . . ?
O48 C131 C132 120(2) . . ?
O47 C131 C132 117(2) . . ?
C133 C132 C137 120.0 . . ?
C133 C132 C131 120.8(17) . . ?
C137 C132 C131 119.0(17) . . ?
C134 C133 C132 120.0 . . ?
C134 C133 H13B 120.0 . . ?
C132 C133 H13B 120.0 . . ?
C133 C134 C135 120.0 . . ?
C133 C134 H13C 120.0 . . ?
C135 C134 H13C 120.0 . . ?
C134 C135 C136 120.0 . . ?
C134 C135 H13D 120.0 . . ?
C136 C135 H13D 120.0 . . ?
C137 C136 C135 120.0 . . ?
C137 C136 H13E 120.0 . . ?
C135 C136 H13E 120.0 . . ?
C136 C137 C132 120.0 . . ?
C136 C137 H13F 120.0 . . ?
C132 C137 H13F 120.0 . . ?
O50 C141 O49 121(2) . . ?
O50 C141 C142 122.3(19) . . ?
O49 C141 C142 116.1(18) . . ?
C143 C142 C147 120.0 . . ?
C143 C142 C141 120.6(13) . . ?
C147 C142 C141 119.4(13) . . ?
C142 C143 C144 120.0 . . ?
C142 C143 H14B 120.0 . . ?
C144 C143 H14B 120.0 . . ?
C143 C144 C145 120.0 . . ?
C143 C144 H14C 120.0 . . ?
C145 C144 H14C 120.0 . . ?
C146 C145 C144 120.0 . . ?
C146 C145 H14D 120.0 . . ?
C144 C145 H14D 120.0 . . ?
C147 C146 C145 120.0 . . ?
C147 C146 H14E 120.0 . . ?
C145 C146 H14E 120.0 . . ?
C146 C147 C142 120.0 . . ?
C146 C147 H14F 120.0 . . ?
C142 C147 H14F 120.0 . . ?
O52 C151 O51 123(2) . . ?
O52 C151 C152 118(2) . . ?
O51 C151 C152 119(2) . . ?
O52 C151 Ce12 58.5(12) . . ?
O51 C151 Ce12 65.6(12) . . ?
C152 C151 Ce12 170.9(14) . . ?
C153 C152 C157 120.0 . . ?
C153 C152 C151 120.0(14) . . ?
C157 C152 C151 119.9(14) . . ?
C154 C153 C152 120.0 . . ?
C154 C153 H15B 120.0 . . ?
C152 C153 H15B 120.0 . . ?
C153 C154 C155 120.0 . . ?
C153 C154 H15C 120.0 . . ?
C155 C154 H15C 120.0 . . ?
C154 C155 C156 120.0 . . ?
C154 C155 H15D 120.0 . . ?
C156 C155 H15D 120.0 . . ?
C157 C156 C155 120.0 . . ?
C157 C156 H15E 120.0 . . ?
C155 C156 H15E 120.0 . . ?
C156 C157 C152 120.0 . . ?
C156 C157 H15F 120.0 . . ?
C152 C157 H15F 120.0 . . ?
O53 C161 O54 123(3) . . ?
O53 C161 C162 122(3) . . ?
O54 C161 C162 114(3) . . ?
C163 C162 C167 120.0 . . ?
C163 C162 C161 122(2) . . ?
C167 C162 C161 117(2) . . ?
C162 C163 C164 120.0 . . ?
C162 C163 H16B 120.0 . . ?
C164 C163 H16B 120.0 . . ?
C165 C164 C163 120.0 . . ?
C165 C164 H16C 120.0 . . ?
C163 C164 H16C 120.0 . . ?
C164 C165 C166 120.0 . . ?
C164 C165 H16D 120.0 . . ?
C166 C165 H16D 120.0 . . ?
C165 C166 C167 120.0 . . ?
C165 C166 H16E 120.0 . . ?
C167 C166 H16E 120.0 . . ?
C166 C167 C162 120.0 . . ?
C166 C167 H16F 120.0 . . ?
C162 C167 H16F 120.0 . . ?
O55 C171 O56 123(2) . . ?
O55 C171 C172 119(2) . . ?
O56 C171 C172 118.2(19) . . ?
O55 C171 Ce18 57.1(12) . . ?
O56 C171 Ce18 66.1(12) . . ?
C172 C171 Ce18 174.0(15) . . ?
C173 C172 C177 120.0 . . ?
C173 C172 C171 119.5(15) . . ?
C177 C172 C171 120.5(15) . . ?
C172 C173 C174 120.0 . . ?
C172 C173 H17B 120.0 . . ?
C174 C173 H17B 120.0 . . ?
C175 C174 C173 120.0 . . ?
C175 C174 H17C 120.0 . . ?
C173 C174 H17C 120.0 . . ?
C174 C175 C176 120.0 . . ?
C174 C175 H17D 120.0 . . ?
C176 C175 H17D 120.0 . . ?
C177 C176 C175 120.0 . . ?
C177 C176 H17E 120.0 . . ?
C175 C176 H17E 120.0 . . ?
C176 C177 C172 120.0 . . ?
C176 C177 H17F 120.0 . . ?
C172 C177 H17F 120.0 . . ?
O58 C181 O57 122(3) . . ?
O58 C181 C182 119(3) . . ?
O57 C181 C182 118(3) . . ?
C181 C182 C183 119(2) . . ?
C181 C182 C187 121(2) . . ?
C183 C182 C187 120.0 . . ?
C184 C183 C182 120.0 . . ?
C184 C183 H18A 120.0 . . ?
C182 C183 H18A 120.0 . . ?
C183 C184 C185 120.0 . . ?
C183 C184 H18B 120.0 . . ?
C185 C184 H18B 120.0 . . ?
C186 C185 C184 120.0 . . ?
C186 C185 H18C 120.0 . . ?
C184 C185 H18C 120.0 . . ?
C185 C186 C187 120.0 . . ?
C185 C186 H18D 120.0 . . ?
C187 C186 H18D 120.0 . . ?
C186 C187 C182 120.0 . . ?
C186 C187 H18E 120.0 . . ?
C182 C187 H18E 120.0 . . ?
O59 C191 O60 122(2) . . ?
O59 C191 C192 119(2) . . ?
O60 C191 C192 118(2) . . ?
C193 C192 C197 120.0 . . ?
C193 C192 C191 119.6(16) . . ?
C197 C192 C191 120.4(16) . . ?
C194 C193 C192 120.0 . . ?
C194 C193 H19A 120.0 . . ?
C192 C193 H19A 120.0 . . ?
C193 C194 C195 120.0 . . ?
C193 C194 H19B 120.0 . . ?
C195 C194 H19B 120.0 . . ?
C194 C195 C196 120.0 . . ?
C194 C195 H19C 120.0 . . ?
C196 C195 H19C 120.0 . . ?
C197 C196 C195 120.0 . . ?
C197 C196 H19D 120.0 . . ?
C195 C196 H19D 120.0 . . ?
C196 C197 C192 120.0 . . ?
C196 C197 H19E 120.0 . . ?
C192 C197 H19E 120.0 . . ?
O61 C201 O62 118(2) . . ?
O61 C201 C202 122(2) . . ?
O62 C201 C202 120(2) . . ?
O61 C201 Ce19 54.0(12) . . ?
O62 C201 Ce19 64.0(13) . . ?
C202 C201 Ce19 175.5(16) . . ?
C203 C202 C207 120.0 . . ?
C203 C202 C201 119.0(16) . . ?
C207 C202 C201 121.0(16) . . ?
C204 C203 C202 120.0 . . ?
C204 C203 H20A 120.0 . . ?
C202 C203 H20A 120.0 . . ?
C203 C204 C205 120.0 . . ?
C203 C204 H20B 120.0 . . ?
C205 C204 H20B 120.0 . . ?
C206 C205 C204 120.0 . . ?
C206 C205 H20C 120.0 . . ?
C204 C205 H20C 120.0 . . ?
C205 C206 C207 120.0 . . ?
C205 C206 H20D 120.0 . . ?
C207 C206 H20D 120.0 . . ?
C206 C207 C202 120.0 . . ?
C206 C207 H20E 120.0 . . ?
C202 C207 H20E 120.0 . . ?
C212 C211 O25 132(3) . . ?
C212 C211 O26 118(2) . . ?
O25 C211 O26 108(2) . . ?
C211 C212 C213 116(2) . . ?
C211 C212 C217 121(2) . . ?
C213 C212 C217 120.0 . . ?
C214 C213 C212 120.0 . . ?
C214 C213 H21A 120.0 . . ?
C212 C213 H21A 120.0 . . ?
C213 C214 C215 120.0 . . ?
C213 C214 H21B 120.0 . . ?
C215 C214 H21B 120.0 . . ?
C216 C215 C214 120.0 . . ?
C216 C215 H21C 120.0 . . ?
C214 C215 H21C 120.0 . . ?
C215 C216 C217 120.0 . . ?
C215 C216 H21D 120.0 . . ?
C217 C216 H21D 120.0 . . ?
C216 C217 C212 120.0 . . ?
C216 C217 H21E 120.0 . . ?
C212 C217 H21E 120.0 . . ?
C222 N221 C226 120.0 . . ?
C222 N221 H22F 120.0 . . ?
C226 N221 H22F 120.0 . . ?
C223 C222 N221 120.0 . . ?
C223 C222 H22A 120.0 . . ?
N221 C222 H22A 120.0 . . ?
C222 C223 C224 120.0 . . ?
C222 C223 H22B 120.0 . . ?
C224 C223 H22B 120.0 . . ?
C225 C224 C223 120.0 . . ?
C225 C224 H22C 120.0 . . ?
C223 C224 H22C 120.0 . . ?
C224 C225 C226 120.0 . . ?
C224 C225 H22D 120.0 . . ?
C226 C225 H22D 120.0 . . ?
C225 C226 N221 120.0 . . ?
C225 C226 H22E 120.0 . . ?
N221 C226 H22E 120.0 . . ?
C232 N231 C236 120.0 . . ?
C232 N231 H23G 120.0 . . ?
C236 N231 H23G 120.0 . . ?
C233 C232 N231 120.0 . . ?
C233 C232 H23B 120.0 . . ?
N231 C232 H23B 120.0 . . ?
C234 C233 C232 120.0 . . ?
C234 C233 H23C 120.0 . . ?
C232 C233 H23C 120.0 . . ?
C235 C234 C233 120.0 . . ?
C235 C234 H23D 120.0 . . ?
C233 C234 H23D 120.0 . . ?
C234 C235 C236 120.0 . . ?
C234 C235 H23E 120.0 . . ?
C236 C235 H23E 120.0 . . ?
C235 C236 N231 120.0 . . ?
C235 C236 H23F 120.0 . . ?
N231 C236 H23F 120.0 . . ?
C242 N241 C246 120.0 . . ?
C242 N241 H24G 120.0 . . ?
C246 N241 H24G 120.0 . . ?
C243 C242 N241 120.0 . . ?
C243 C242 H24B 120.0 . . ?
N241 C242 H24B 120.0 . . ?
C242 C243 C244 120.0 . . ?
C242 C243 H24C 120.0 . . ?
C244 C243 H24C 120.0 . . ?
C243 C244 C245 120.0 . . ?
C243 C244 H24D 120.0 . . ?
C245 C244 H24D 120.0 . . ?
C246 C245 C244 120.0 . . ?
C246 C245 H24E 120.0 . . ?
C244 C245 H24E 120.0 . . ?
C245 C246 N241 120.0 . . ?
C245 C246 H24F 120.0 . . ?
N241 C246 H24F 120.0 . . ?

loop_
_geom_bond_atom_site_label_1
_geom_bond_atom_site_label_2
_geom_bond_distance
_geom_bond_site_symmetry_2
_geom_bond_publ_flag
Ce1 O9 2.262(13) . ?
Ce1 O10 2.274(14) . ?
Ce1 O11 2.375(12) . ?
Ce1 O4 2.374(12) . ?
Ce1 O12 2.387(13) . ?
Ce1 O13 2.398(13) . ?
Ce1 O2 2.480(12) . ?
Ce1 O1 2.490(14) . ?
Ce1 Ce6 3.8036(16) . ?
Ce1 Ce10 3.8245(18) . ?
Ce1 Ce3 3.8256(16) . ?
Ce1 Ce20 3.8264(18) . ?
Ce2 O5 2.269(12) . ?
Ce2 O6 2.267(13) . ?
Ce2 O14 2.385(12) . ?
Ce2 O8 2.394(13) . ?
Ce2 O3 2.408(11) . ?
Ce2 O7 2.410(12) . ?
Ce2 O2 2.492(13) . ?
Ce2 O1 2.496(12) . ?
Ce2 Ce3 3.8086(17) . ?
Ce2 Ce19 3.8164(17) . ?
Ce2 Ce4 3.8179(18) . ?
Ce2 Ce8 3.8253(18) . ?
Ce3 O16 2.187(14) . ?
Ce3 O7 2.234(13) . ?
Ce3 O2 2.265(11) . ?
Ce3 O11 2.270(12) . ?
Ce3 O35 2.354(15) . ?
Ce3 Cl12 2.834(6) . ?
Ce3 Cl8 2.957(6) . ?
Ce3 Cl6 2.973(6) . ?
Ce3 Ce8 3.6376(19) . ?
Ce3 Ce9 3.6549(19) . ?
Ce4 O18 2.188(13) . ?
Ce4 O14 2.253(13) . ?
Ce4 O13 2.257(12) . ?
Ce4 O2 2.303(12) . ?
Ce4 O25 2.331(17) . ?
Ce4 Cl7 2.809(6) . ?
Ce4 Cl6 2.927(5) . ?
Ce4 Cl8 2.955(6) . ?
Ce4 Ce7 3.6424(18) . ?
Ce4 Ce10 3.6500(17) . ?
Ce5 O15 2.170(13) . ?
Ce5 O8 2.269(12) . ?
Ce5 O12 2.274(14) . ?
Ce5 O1 2.295(13) . ?
Ce5 O47 2.371(16) . ?
Ce5 Cl5 2.827(6) . ?
Ce5 Cl2 2.950(6) . ?
Ce5 Cl3 2.971(5) . ?
Ce5 Ce9 3.6453(17) . ?
Ce5 Ce8 3.6510(17) . ?
Ce6 O17 2.182(13) . ?
Ce6 O3 2.254(12) . ?
Ce6 O1 2.261(12) . ?
Ce6 O4 2.271(13) . ?
Ce6 O50 2.374(14) . ?
Ce6 Cl1 2.859(5) . ?
Ce6 Cl3 2.907(6) . ?
Ce6 Cl2 2.965(5) . ?
Ce6 Ce10 3.6410(18) . ?
Ce6 Ce7 3.6590(18) . ?
Ce7 O18 2.227(13) . ?
Ce7 O17 2.271(12) . ?
Ce7 O22 2.290(14) . ?
Ce7 O3 2.300(12) . ?
Ce7 O14 2.335(12) . ?
Ce7 O23 2.411(14) . ?
Ce7 Cl4 2.789(6) . ?
Ce7 Cl10 3.041(6) . ?
Ce7 Ce10 3.6479(18) . ?
Ce8 O16 2.236(14) . ?
Ce8 O15 2.261(13) . ?
Ce8 O8 2.286(12) . ?
Ce8 O7 2.297(13) . ?
Ce8 O60 2.336(16) . ?
Ce8 O53 2.357(18) . ?
Ce8 Cl14 2.831(9) . ?
Ce8 Cl9 3.033(7) . ?
Ce8 Ce9 3.6424(19) . ?
Ce9 O15 2.243(14) . ?
Ce9 O16 2.246(13) . ?
Ce9 O12 2.274(12) . ?
Ce9 O11 2.305(13) . ?
Ce9 O57 2.341(16) . ?
Ce9 O54 2.389(17) . ?
Ce9 Cl15 2.767(6) . ?
Ce9 Cl16 3.009(6) . ?
Ce10 O17 2.245(13) . ?
Ce10 O18 2.269(12) . ?
Ce10 O4 2.290(12) . ?
Ce10 O45 2.300(14) . ?
Ce10 O13 2.298(13) . ?
Ce10 O24 2.384(16) . ?
Ce10 Cl11 2.797(6) . ?
Ce10 Cl13 3.042(6) . ?
Ce11 O5 2.381(13) . ?
Ce11 O20 2.434(17) . ?
Ce11 O21 2.450(16) . ?
Ce11 O14 2.453(12) . ?
Ce11 O33 2.502(15) . ?
Ce11 O34 2.649(15) . ?
Ce11 Cl7 2.881(6) . ?
Ce11 C61 2.96(2) . ?
Ce11 Cl10 3.019(6) . ?
Ce11 Cl6 3.155(6) . ?
Ce11 Ce15 3.874(2) . ?
Ce12 O6 2.386(13) . ?
Ce12 O62 2.444(16) . ?
Ce12 O8 2.465(14) . ?
Ce12 O52 2.511(15) . ?
Ce12 O59 2.521(14) . ?
Ce12 O51 2.659(14) . ?
Ce12 Cl5 2.880(6) . ?
Ce12 C151 2.92(2) . ?
Ce12 Cl9 3.064(5) . ?
Ce12 Cl2 3.200(5) . ?
Ce12 Ce18 3.8761(19) . ?
Ce13 O10 2.390(13) . ?
Ce13 O31 2.407(16) . ?
Ce13 O11 2.474(14) . ?
Ce13 O58 2.494(18) . ?
Ce13 O28 2.530(14) . ?
Ce13 O27 2.692(18) . ?
Ce13 Cl12 2.868(6) . ?
Ce13 C31 2.99(2) . ?
Ce13 Cl16 3.021(6) . ?
Ce13 Cl8 3.138(6) . ?
Ce13 Ce16 3.875(2) . ?
Ce14 O9 2.391(12) . ?
Ce14 O39 2.450(16) . ?
Ce14 O4 2.495(12) . ?
Ce14 O43 2.496(14) . ?
Ce14 O46 2.506(15) . ?
Ce14 O44 2.642(15) . ?
Ce14 Cl1 2.871(6) . ?
Ce14 C111 2.91(3) . ?
Ce14 Cl13 3.001(6) . ?
Ce14 Cl3 3.184(6) . ?
Ce14 Ce17 3.8940(19) . ?
Ce15 O5 2.400(12) . ?
Ce15 O34 2.456(17) . ?
Ce15 O37 2.484(14) . ?
Ce15 O36 2.487(15) . ?
Ce15 O7 2.491(12) . ?
Ce15 O38 2.685(16) . ?
Ce15 C81 2.95(3) . ?
Ce15 Cl9 2.973(6) . ?
Ce15 Cl14 2.990(9) . ?
Ce15 Cl6 3.216(6) . ?
Ce16 O10 2.362(15) . ?
Ce16 O26 2.458(16) . ?
Ce16 O29 2.458(17) . ?
Ce16 O27 2.464(15) . ?
Ce16 O13 2.468(13) . ?
Ce16 O30 2.698(18) . ?
Ce16 C41 2.92(3) . ?
Ce16 Cl13 2.961(5) . ?
Ce16 Cl11 2.996(7) . ?
Ce16 Cl8 3.193(6) . ?
Ce17 O9 2.380(14) . ?
Ce17 O48 2.445(16) . ?
Ce17 O44 2.455(14) . ?
Ce17 O12 2.479(12) . ?
Ce17 O41 2.509(15) . ?
Ce17 O42 2.710(17) . ?
Ce17 Cl15 2.990(7) . ?
Ce17 Cl16 2.989(6) . ?
Ce17 C101 3.00(3) . ?
Ce17 Cl3 3.188(6) . ?
Ce18 O6 2.377(12) . ?
Ce18 O49 2.445(13) . ?
Ce18 O3 2.482(12) . ?
Ce18 O51 2.482(14) . ?
Ce18 O55 2.521(14) . ?
Ce18 O56 2.710(14) . ?
Ce18 C171 2.96(2) . ?
Ce18 Cl10 2.993(5) . ?
Ce18 Cl4 3.031(6) . ?
Ce18 Cl2 3.188(6) . ?
Ce19 O5 2.451(14) . ?
Ce19 O6 2.455(12) . ?
Ce19 O19 2.466(17) . ?
Ce19 O38 2.484(13) . ?
Ce19 O61 2.497(15) . ?
Ce19 O56 2.506(15) . ?
Ce19 O62 2.713(15) . ?
Ce19 O20 2.946(17) . ?
Ce19 C201 3.02(3) . ?
Ce19 C1 3.04(3) . ?
Ce19 Cl10 3.054(6) . ?
Ce19 Cl9 3.099(7) . ?
Ce20 O10 2.462(13) . ?
Ce20 O9 2.472(14) . ?
Ce20 O40 2.492(15) . ?
Ce20 O42 2.511(18) . ?
Ce20 O30 2.542(18) . ?
Ce20 O32 2.542(17) . ?
Ce20 O39 2.785(14) . ?
Ce20 O31 2.794(15) . ?
Ce20 C91 3.01(2) . ?
Ce20 C51 3.06(3) . ?
Ce20 Cl16 3.047(6) . ?
Ce20 Cl13 3.106(6) . ?
O19 C1 1.25(3) . ?
O20 C1 1.22(3) . ?
O21 C11 1.26(3) . ?
O22 C11 1.31(3) . ?
O23 C21 1.29(3) . ?
O24 C21 1.23(3) . ?
O25 C211 1.34(3) . ?
O26 C211 1.41(3) . ?
O27 C31 1.27(2) . ?
O28 C31 1.32(3) . ?
O29 C41 1.09(3) . ?
O30 C41 1.34(3) . ?
O31 C51 1.27(3) . ?
O32 C51 1.25(3) . ?
O33 C61 1.35(3) . ?
O34 C61 1.16(3) . ?
O35 C71 1.25(3) . ?
O36 C71 1.27(3) . ?
O37 C81 1.25(3) . ?
O38 C81 1.22(2) . ?
O39 C91 1.24(3) . ?
O40 C91 1.27(3) . ?
O41 C101 1.26(3) . ?
O42 C101 1.31(3) . ?
O43 C111 1.19(3) . ?
O44 C111 1.31(3) . ?
O45 C121 1.23(3) . ?
O46 C121 1.25(3) . ?
O47 C131 1.32(3) . ?
O48 C131 1.21(3) . ?
O49 C141 1.29(2) . ?
O50 C141 1.21(2) . ?
O51 C151 1.25(3) . ?
O52 C151 1.19(3) . ?
O53 C161 1.23(3) . ?
O54 C161 1.34(3) . ?
O55 C171 1.20(2) . ?
O56 C171 1.24(2) . ?
O57 C181 1.26(3) . ?
O58 C181 1.21(3) . ?
O59 C191 1.20(3) . ?
O60 C191 1.26(3) . ?
O61 C201 1.25(3) . ?
O62 C201 1.31(3) . ?
C1 C2 1.53(3) . ?
C2 C3 1.3900 . ?
C2 C7 1.3900 . ?
C3 C4 1.3900 . ?
C3 H3A 0.9400 . ?
C4 C5 1.3900 . ?
C4 H4A 0.9400 . ?
C5 C6 1.3900 . ?
C5 H5A 0.9400 . ?
C6 C7 1.3900 . ?
C6 H6A 0.9400 . ?
C7 H7A 0.9400 . ?
C11 C12 1.48(3) . ?
C12 C13 1.3900 . ?
C12 C17 1.3900 . ?
C13 C14 1.3900 . ?
C13 H13A 0.9400 . ?
C14 C15 1.3900 . ?
C14 H14A 0.9400 . ?
C15 C16 1.3900 . ?
C15 H15A 0.9400 . ?
C16 C17 1.3900 . ?
C16 H16A 0.9400 . ?
C17 H17A 0.9400 . ?
C21 C22 1.48(3) . ?
C22 C23 1.3900 . ?
C22 C27 1.3900 . ?
C23 C24 1.3900 . ?
C23 H23A 0.9400 . ?
C24 C25 1.3900 . ?
C24 H24A 0.9400 . ?
C25 C26 1.3900 . ?
C25 H25A 0.9400 . ?
C26 C27 1.3900 . ?
C26 H26A 0.9400 . ?
C27 H27A 0.9400 . ?
C31 C32 1.51(2) . ?
C32 C33 1.3900 . ?
C32 C37 1.3900 . ?
C33 C34 1.3900 . ?
C33 H33A 0.9400 . ?
C34 C35 1.3900 . ?
C34 H34A 0.9400 . ?
C35 C36 1.3900 . ?
C35 H35A 0.9400 . ?
C36 C37 1.3900 . ?
C36 H36A 0.9400 . ?
C37 H37A 0.9400 . ?
C41 C42 1.51(3) . ?
C42 C43 1.3900 . ?
C42 C47 1.3900 . ?
C43 C44 1.3900 . ?
C43 H43A 0.9400 . ?
C44 C45 1.3900 . ?
C44 H44A 0.9400 . ?
C45 C46 1.3900 . ?
C45 H45A 0.9400 . ?
C46 C47 1.3900 . ?
C46 H46A 0.9400 . ?
C47 H47A 0.9400 . ?
C51 C52 1.47(3) . ?
C52 C53 1.3900 . ?
C52 C57 1.3900 . ?
C53 C54 1.3900 . ?
C53 H53A 0.9400 . ?
C54 C55 1.3900 . ?
C54 H54A 0.9400 . ?
C55 C56 1.3900 . ?
C55 H55A 0.9400 . ?
C56 C57 1.3900 . ?
C56 H56A 0.9400 . ?
C57 H57A 0.9400 . ?
C61 C62 1.54(3) . ?
C62 C63 1.3900 . ?
C62 C67 1.3900 . ?
C63 C64 1.3900 . ?
C63 H63A 0.9400 . ?
C64 C65 1.3900 . ?
C64 H64A 0.9400 . ?
C65 C66 1.3900 . ?
C65 H65A 0.9400 . ?
C66 C67 1.3900 . ?
C66 H66A 0.9400 . ?
C67 H67A 0.9400 . ?
C71 C72 1.46(3) . ?
C72 C73 1.3900 . ?
C72 C77 1.3900 . ?
C73 C74 1.3900 . ?
C73 H73A 0.9400 . ?
C74 C75 1.3900 . ?
C74 H74A 0.9400 . ?
C75 C76 1.3900 . ?
C75 H75A 0.9400 . ?
C76 C77 1.3900 . ?
C76 H76A 0.9400 . ?
C77 H77A 0.9400 . ?
C81 C82 1.56(3) . ?
C82 C83 1.3900 . ?
C82 C87 1.3900 . ?
C83 C84 1.3900 . ?
C83 H83A 0.9400 . ?
C84 C85 1.3900 . ?
C84 H84A 0.9400 . ?
C85 C86 1.3900 . ?
C85 H85A 0.9400 . ?
C86 C87 1.3900 . ?
C86 H86A 0.9400 . ?
C87 H87A 0.9400 . ?
C91 C92 1.45(3) . ?
C92 C93 1.3900 . ?
C92 C97 1.3900 . ?
C93 C94 1.3900 . ?
C93 H93A 0.9400 . ?
C94 C95 1.3900 . ?
C94 H94A 0.9400 . ?
C95 C96 1.3900 . ?
C95 H95A 0.9400 . ?
C96 C97 1.3900 . ?
C96 H96A 0.9400 . ?
C97 H97A 0.9400 . ?
C101 C102 1.40(3) . ?
C102 C103 1.3900 . ?
C102 C107 1.3900 . ?
C103 C104 1.3900 . ?
C103 H10A 0.9400 . ?
C104 C105 1.3900 . ?
C104 H10B 0.9400 . ?
C105 C106 1.3900 . ?
C105 H10C 0.9400 . ?
C106 C107 1.3900 . ?
C106 H10D 0.9400 . ?
C107 H10E 0.9400 . ?
C111 C112 1.57(3) . ?
C112 C113 1.3900 . ?
C112 C117 1.3900 . ?
C113 C114 1.3900 . ?
C113 H11A 0.9400 . ?
C114 C115 1.3900 . ?
C114 H11B 0.9400 . ?
C115 C116 1.3900 . ?
C115 H11C 0.9400 . ?
C116 C117 1.3900 . ?
C116 H11D 0.9400 . ?
C117 H11E 0.9400 . ?
C121 C122 1.50(3) . ?
C122 C123 1.3900 . ?
C122 C127 1.3900 . ?
C123 C124 1.3900 . ?
C123 H12A 0.9400 . ?
C124 C125 1.3900 . ?
C124 H12B 0.9400 . ?
C125 C126 1.3900 . ?
C125 H12C 0.9400 . ?
C126 C127 1.3900 . ?
C126 H12D 0.9400 . ?
C127 H12E 0.9400 . ?
C131 C132 1.45(3) . ?
C132 C133 1.3900 . ?
C132 C137 1.3900 . ?
C133 C134 1.3900 . ?
C133 H13B 0.9400 . ?
C134 C135 1.3900 . ?
C134 H13C 0.9400 . ?
C135 C136 1.3900 . ?
C135 H13D 0.9400 . ?
C136 C137 1.3900 . ?
C136 H13E 0.9400 . ?
C137 H13F 0.9400 . ?
C141 C142 1.49(2) . ?
C142 C143 1.3900 . ?
C142 C147 1.3900 . ?
C143 C144 1.3900 . ?
C143 H14B 0.9400 . ?
C144 C145 1.3900 . ?
C144 H14C 0.9400 . ?
C145 C146 1.3900 . ?
C145 H14D 0.9400 . ?
C146 C147 1.3900 . ?
C146 H14E 0.9400 . ?
C147 H14F 0.9400 . ?
C151 C152 1.53(2) . ?
C152 C153 1.3900 . ?
C152 C157 1.3900 . ?
C153 C154 1.3900 . ?
C153 H15B 0.9400 . ?
C154 C155 1.3900 . ?
C154 H15C 0.9400 . ?
C155 C156 1.3900 . ?
C155 H15D 0.9400 . ?
C156 C157 1.3900 . ?
C156 H15E 0.9400 . ?
C157 H15F 0.9400 . ?
C161 C162 1.40(3) . ?
C162 C163 1.3900 . ?
C162 C167 1.3900 . ?
C163 C164 1.3900 . ?
C163 H16B 0.9400 . ?
C164 C165 1.3900 . ?
C164 H16C 0.9400 . ?
C165 C166 1.3900 . ?
C165 H16D 0.9400 . ?
C166 C167 1.3900 . ?
C166 H16E 0.9400 . ?
C167 H16F 0.9400 . ?
C171 C172 1.50(3) . ?
C172 C173 1.3900 . ?
C172 C177 1.3900 . ?
C173 C174 1.3900 . ?
C173 H17B 0.9400 . ?
C174 C175 1.3900 . ?
C174 H17C 0.9400 . ?
C175 C176 1.3900 . ?
C175 H17D 0.9400 . ?
C176 C177 1.3900 . ?
C176 H17E 0.9400 . ?
C177 H17F 0.9400 . ?
C181 C182 1.39(3) . ?
C182 C183 1.3900 . ?
C182 C187 1.3900 . ?
C183 C184 1.3900 . ?
C183 H18A 0.9400 . ?
C184 C185 1.3900 . ?
C184 H18B 0.9400 . ?
C185 C186 1.3900 . ?
C185 H18C 0.9400 . ?
C186 C187 1.3900 . ?
C186 H18D 0.9400 . ?
C187 H18E 0.9400 . ?
C191 C192 1.50(3) . ?
C192 C193 1.3900 . ?
C192 C197 1.3900 . ?
C193 C194 1.3900 . ?
C193 H19A 0.9400 . ?
C194 C195 1.3900 . ?
C194 H19B 0.9400 . ?
C195 C196 1.3900 . ?
C195 H19C 0.9400 . ?
C196 C197 1.3900 . ?
C196 H19D 0.9400 . ?
C197 H19E 0.9400 . ?
C201 C202 1.48(3) . ?
C202 C203 1.3900 . ?
C202 C207 1.3900 . ?
C203 C204 1.3900 . ?
C203 H20A 0.9400 . ?
C204 C205 1.3900 . ?
C204 H20B 0.9400 . ?
C205 C206 1.3900 . ?
C205 H20C 0.9400 . ?
C206 C207 1.3900 . ?
C206 H20D 0.9400 . ?
C207 H20E 0.9400 . ?
C211 C212 1.30(3) . ?
C212 C213 1.3900 . ?
C212 C217 1.3900 . ?
C213 C214 1.3900 . ?
C213 H21A 0.9400 . ?
C214 C215 1.3900 . ?
C214 H21B 0.9400 . ?
C215 C216 1.3900 . ?
C215 H21C 0.9400 . ?
C216 C217 1.3900 . ?
C216 H21D 0.9400 . ?
C217 H21E 0.9400 . ?
N221 C222 1.3900 . ?
N221 C226 1.3900 . ?
N221 H22F 0.8700 . ?
C222 C223 1.3900 . ?
C222 H22A 0.9400 . ?
C223 C224 1.3900 . ?
C223 H22B 0.9400 . ?
C224 C225 1.3900 . ?
C224 H22C 0.9400 . ?
C225 C226 1.3900 . ?
C225 H22D 0.9400 . ?
C226 H22E 0.9400 . ?
N231 C232 1.3900 . ?
N231 C236 1.3900 . ?
N231 H23G 0.8700 . ?
C232 C233 1.3900 . ?
C232 H23B 0.9400 . ?
C233 C234 1.3900 . ?
C233 H23C 0.9400 . ?
C234 C235 1.3900 . ?
C234 H23D 0.9400 . ?
C235 C236 1.3900 . ?
C235 H23E 0.9400 . ?
C236 H23F 0.9400 . ?
N241 C242 1.3900 . ?
N241 C246 1.3900 . ?
N241 H24G 0.8700 . ?
C242 C243 1.3900 . ?
C242 H24B 0.9400 . ?
C243 C244 1.3900 . ?
C243 H24C 0.9400 . ?
C244 C245 1.3900 . ?
C244 H24D 0.9400 . ?
C245 C246 1.3900 . ?
C245 H24E 0.9400 . ?
C246 H24F 0.9400 . ?

loop_
_geom_hbond_atom_site_label_D
_geom_hbond_atom_site_label_H
_geom_hbond_atom_site_label_A
_geom_hbond_distance_DH
_geom_hbond_distance_HA
_geom_hbond_distance_DA
_geom_hbond_angle_DHA
_geom_hbond_site_symmetry_A
_geom_hbond_publ_flag
N221 H22F Cl4 0.87 2.87 3.43(3) 124.1 . yes
N221 H22F O17 0.87 2.61 3.37(2) 146.1 . yes
N231 H23G Cl8 0.87 2.85 3.640(19) 151.6 . yes
N231 H23G Cl12 0.87 2.99 3.55(2) 124.1 . yes
N241 H24G Cl11 0.87 2.82 3.40(4) 125.7 . yes
N241 H24G O18 0.87 2.70 3.50(3) 154.7 . yes
